data_1566829
loop_
_publ_author_name
'Ji, Lei'
'Riese, Stefan'
'Schmiedel, Alexander'
'Holzapfel, Marco'
'Fest, Maximillian'
'Nitsch, J\"orn'
'Curchod, Basile F. E.'
'Friedrich, Alexandra'
'Wu, Lin'
'Al Mamari, Hamad H.'
'Hammer, Sebastian'
'Pflaum, Jens'
'Fox, Mark A.'
'Tozer, David J.'
'Finze, Maik'
'Lambert, Christoph'
'Marder, Todd B.'

_publ_section_title
;
 Thermodynamic equilibrium between locally excited and charge-transfer
 states through thermally activated charge transfer in
 1-(pyren-2&#x2032;-yl)-o-carborane
;
_journal_name_full 'Chemical Science'
_journal_paper_doi 10.1039/D1SC06867A
_journal_year 2022
_chemical_formula_moiety 'C18 H20 B10'
_chemical_formula_sum 'C18 H20 B10'
_chemical_formula_weight 344.44
_chemical_name_systematic 1-(pyren-2-yl)-o-carborane
_space_group_crystal_system triclinic
_space_group_IT_number 2
_space_group_name_Hall '-P 1'
_space_group_name_H-M_alt 'P -1'
_atom_sites_solution_hydrogens geom
_atom_sites_solution_primary iterative
_atom_sites_solution_secondary difmap
_audit_creation_date 2018-06-15
_audit_creation_method SHELXL-2014/7
_audit_update_record
;
2018-08-23 deposited with the CCDC.	2022-03-25 downloaded from the CCDC.
;
_cell_angle_alpha 110.801(5)
_cell_angle_beta 90.566(9)
_cell_angle_gamma 90.757(7)
_cell_formula_units_Z 8
_cell_length_a 7.1379(15)
_cell_length_b 19.799(4)
_cell_length_c 27.542(5)
_cell_measurement_reflns_used 9856
_cell_measurement_temperature 100(2)
_cell_measurement_theta_max 28.30
_cell_measurement_theta_min 2.23
_cell_volume 3637.9(13)
_computing_cell_refinement 'Saint+ ver. V8.38A (Bruker AXS)'
_computing_data_collection 'APEX2 ver. 2014.9 (Bruker AXS)'
_computing_data_reduction 'Saint+ ver. V8.38A (Bruker AXS)'
_computing_molecular_graphics 'ShelXLe (Huebschle et all, 2011)'
_computing_publication_material 'SHELXL-2014/7 (Sheldrick, 2014)'
_computing_structure_refinement 'SHELXL-2014/7 (Sheldrick, 2014)'
_computing_structure_solution 'SHELXT (Sheldrick, 2014)'
_diffrn_ambient_temperature 100(2)
_diffrn_detector 'CMOS area detector (Photon 100)'
_diffrn_detector_area_resol_mean 10.24
_diffrn_measured_fraction_theta_full 0.998
_diffrn_measured_fraction_theta_max 0.956
_diffrn_measurement_device_type 'Bruker D8 Quest'
_diffrn_measurement_method '\f and \w scans'
_diffrn_radiation_monochromator 'multi-layer mirror'
_diffrn_radiation_type MoK\a
_diffrn_radiation_wavelength 0.71073
_diffrn_reflns_av_R_equivalents 0.1292
_diffrn_reflns_av_unetI/netI 0.0854
_diffrn_reflns_Laue_measured_fraction_full 0.998
_diffrn_reflns_Laue_measured_fraction_max 0.956
_diffrn_reflns_limit_h_max 8
_diffrn_reflns_limit_h_min -8
_diffrn_reflns_limit_k_max 22
_diffrn_reflns_limit_k_min -24
_diffrn_reflns_limit_l_max 33
_diffrn_reflns_limit_l_min 0
_diffrn_reflns_number 14263
_diffrn_reflns_point_group_measured_fraction_full 0.998
_diffrn_reflns_point_group_measured_fraction_max 0.956
_diffrn_reflns_theta_full 25.242
_diffrn_reflns_theta_max 26.022
_diffrn_reflns_theta_min 2.057
_diffrn_source 'microfocus sealed tube (Incoatec ImS)'
_exptl_absorpt_coefficient_mu 0.063
_exptl_absorpt_correction_T_max 0.745688
_exptl_absorpt_correction_T_min 0.593079
_exptl_absorpt_correction_type multi-scan
_exptl_absorpt_process_details 'TwinAbs 2012/ (Bruker AXS)'
_exptl_crystal_colour colourless
_exptl_crystal_density_diffrn 1.258
_exptl_crystal_description needle
_exptl_crystal_F_000 1424
_exptl_crystal_recrystallization_method Sublimation
_exptl_crystal_size_max 0.338
_exptl_crystal_size_mid 0.116
_exptl_crystal_size_min 0.090
_refine_diff_density_max 0.446
_refine_diff_density_min -0.370
_refine_diff_density_rms 0.082
_refine_ls_extinction_method none
_refine_ls_goodness_of_fit_ref 1.052
_refine_ls_hydrogen_treatment constr
_refine_ls_matrix_type full
_refine_ls_number_parameters 1010
_refine_ls_number_reflns 14263
_refine_ls_number_restraints 0
_refine_ls_restrained_S_all 1.052
_refine_ls_R_factor_all 0.1396
_refine_ls_R_factor_gt 0.1028
_refine_ls_shift/su_max 0.000
_refine_ls_shift/su_mean 0.000
_refine_ls_structure_factor_coef Fsqd
_refine_ls_weighting_details 'w=1/[\s^2^(Fo^2^)+(0.0619P)^2^+15.1943P] where P=(Fo^2^+2Fc^2^)/3'
_refine_ls_weighting_scheme calc
_refine_ls_wR_factor_gt 0.2479
_refine_ls_wR_factor_ref 0.2695
_reflns_Friedel_coverage 0.000
_reflns_number_gt 10798
_reflns_number_total 14263
_reflns_threshold_expression 'I > 2\s(I)'
_cod_data_source_file d1sc06867a2.cif
_cod_data_source_block cmpd_1-pyren-2-yl-o-carborane
_cod_original_cell_volume 3637.8(13)
_cod_database_code 1566829
_shelx_shelxl_version_number 2014/7
_shelx_space_group_comment
;
The symmetry employed for this shelxl refinement is uniquely defined
by the following loop, which should always be used as a source of
symmetry information in preference to the above space-group names.
They are only intended as comments.
;
_shelx_estimated_absorpt_t_min 0.979
_shelx_estimated_absorpt_t_max 0.994

loop_
_space_group_symop_operation_xyz
'x, y, z'
'-x, -y, -z'

loop_
_atom_site_label
_atom_site_type_symbol
_atom_site_fract_x
_atom_site_fract_y
_atom_site_fract_z
_atom_site_U_iso_or_equiv
_atom_site_adp_type
_atom_site_occupancy
_atom_site_site_symmetry_order
_atom_site_calc_flag
_atom_site_refinement_flags_posn
_atom_site_refinement_flags_adp
_atom_site_refinement_flags_occupancy
_atom_site_disorder_assembly
_atom_site_disorder_group
C1_1 C 0.4544(6) 0.5916(2) 0.35496(15) 0.0227(8) Uani 1 1 d . . . . .
C2_1 C 0.3149(7) 0.5707(3) 0.39497(17) 0.0324(10) Uani 1 1 d . . . . .
H2_1 H 0.2188 0.6122 0.4205 0.039 Uiso 1 1 calc R U . . .
C3_1 C 0.4430(6) 0.6673(2) 0.35456(15) 0.0233(8) Uani 1 1 d . . . . .
C4_1 C 0.4474(6) 0.6775(2) 0.30700(15) 0.0234(8) Uani 1 1 d . . . . .
H4_1 H 0.4601 0.6372 0.2757 0.028 Uiso 1 1 calc R U . . .
C5_1 C 0.4334(6) 0.7470(2) 0.30523(15) 0.0248(9) Uani 1 1 d . . . . .
C6_1 C 0.4379(7) 0.7585(2) 0.25655(16) 0.0286(9) Uani 1 1 d . . . . .
H6_1 H 0.4489 0.7184 0.2251 0.034 Uiso 1 1 calc R U . . .
C7_1 C 0.4266(6) 0.8264(3) 0.25528(16) 0.0301(10) Uani 1 1 d . . . . .
H7_1 H 0.4303 0.8329 0.2227 0.036 Uiso 1 1 calc R U . . .
C8_1 C 0.4091(6) 0.8880(3) 0.30165(17) 0.0279(9) Uani 1 1 d . . . . .
C9_1 C 0.3979(6) 0.9582(3) 0.30154(18) 0.0307(10) Uani 1 1 d . . . . .
H9_1 H 0.4006 0.9659 0.2694 0.037 Uiso 1 1 calc R U . . .
C10_1 C 0.3829(7) 1.0169(3) 0.34741(19) 0.0344(10) Uani 1 1 d . . . . .
H10_1 H 0.3794 1.0644 0.3465 0.041 Uiso 1 1 calc R U . . .
C11_1 C 0.3728(6) 1.0065(3) 0.39473(18) 0.0313(10) Uani 1 1 d . . . . .
H11_1 H 0.3584 1.0469 0.4259 0.038 Uiso 1 1 calc R U . . .
C12_1 C 0.3838(6) 0.9378(3) 0.39677(17) 0.0282(9) Uani 1 1 d . . . . .
C13_1 C 0.3787(6) 0.9252(3) 0.44483(17) 0.0302(10) Uani 1 1 d . . . . .
H13_1 H 0.3653 0.9650 0.4763 0.036 Uiso 1 1 calc R U . . .
C14_1 C 0.3926(6) 0.8576(2) 0.44655(17) 0.0284(9) Uani 1 1 d . . . . .
H14_1 H 0.3903 0.8512 0.4791 0.034 Uiso 1 1 calc R U . . .
C15_1 C 0.4106(6) 0.7963(2) 0.40007(16) 0.0236(9) Uani 1 1 d . . . . .
C16_1 C 0.4229(6) 0.7260(2) 0.40053(15) 0.0240(9) Uani 1 1 d . . . . .
H16_1 H 0.4175 0.7183 0.4326 0.029 Uiso 1 1 calc R U . . .
C17_1 C 0.4154(6) 0.8065(2) 0.35137(16) 0.0225(8) Uani 1 1 d . . . . .
C18_1 C 0.4025(6) 0.8772(2) 0.35001(16) 0.0249(9) Uani 1 1 d . . . . .
B1_1 B 0.2609(8) 0.5358(3) 0.3298(2) 0.0327(11) Uani 1 1 d . . . . .
H1_1 H 0.1378 0.5513 0.3108 0.039 Uiso 1 1 calc R U . . .
B2_1 B 0.6587(7) 0.5456(3) 0.3483(2) 0.0282(10) Uani 1 1 d . . . . .
H2A_1 H 0.7971 0.5668 0.3406 0.034 Uiso 1 1 calc R U . . .
B3_1 B 0.5503(8) 0.5815(3) 0.40971(19) 0.0310(11) Uani 1 1 d . . . . .
H3_1 H 0.6162 0.6266 0.4429 0.037 Uiso 1 1 calc R U . . .
B4_1 B 0.4817(8) 0.5168(3) 0.29977(19) 0.0290(11) Uani 1 1 d . . . . .
H4A_1 H 0.5043 0.5187 0.2601 0.035 Uiso 1 1 calc R U . . .
B5_1 B 0.2363(8) 0.4836(3) 0.3702(2) 0.0356(12) Uani 1 1 d . . . . .
H5_1 H 0.0955 0.4638 0.3775 0.043 Uiso 1 1 calc R U . . .
B6_1 B 0.4124(8) 0.5127(3) 0.4196(2) 0.0352(12) Uani 1 1 d . . . . .
H6A_1 H 0.3863 0.5122 0.4595 0.042 Uiso 1 1 calc R U . . .
B7_1 B 0.6354(8) 0.4934(3) 0.3893(2) 0.0323(11) Uani 1 1 d . . . . .
H7A_1 H 0.7591 0.4792 0.4089 0.039 Uiso 1 1 calc R U . . .
B8_1 B 0.4427(7) 0.4326(3) 0.3651(2) 0.0309(11) Uani 1 1 d . . . . .
H8_1 H 0.4402 0.3780 0.3687 0.037 Uiso 1 1 calc R U . . .
B9_1 B 0.3456(8) 0.4474(3) 0.3097(2) 0.0341(12) Uani 1 1 d . . . . .
H9A_1 H 0.2780 0.4027 0.2767 0.041 Uiso 1 1 calc R U . . .
B10_1 B 0.5939(8) 0.4534(3) 0.32133(19) 0.0292(11) Uani 1 1 d . . . . .
H10A_1 H 0.6912 0.4124 0.2958 0.035 Uiso 1 1 calc R U . . .
C1_2 C 0.9536(6) 0.5934(2) 0.18472(15) 0.0248(9) Uani 1 1 d . . . . .
C2_2 C 0.8786(7) 0.5825(3) 0.12597(17) 0.0345(11) Uani 1 1 d . . . . .
H2_2 H 0.8208 0.6298 0.1179 0.041 Uiso 1 1 calc R U . . .
C3_2 C 0.9422(6) 0.6675(2) 0.22519(15) 0.0232(8) Uani 1 1 d . . . . .
C4_2 C 0.9387(6) 0.7297(2) 0.21233(15) 0.0253(9) Uani 1 1 d . . . . .
H4_2 H 0.9453 0.7251 0.1769 0.030 Uiso 1 1 calc R U . . .
C5_2 C 0.9257(6) 0.7978(2) 0.25001(15) 0.0235(9) Uani 1 1 d . . . . .
C6_2 C 0.9179(6) 0.8630(2) 0.23771(17) 0.0278(9) Uani 1 1 d . . . . .
H6_2 H 0.9249 0.8598 0.2025 0.033 Uiso 1 1 calc R U . . .
C7_2 C 0.9008(6) 0.9283(3) 0.27577(17) 0.0299(10) Uani 1 1 d . . . . .
H7_2 H 0.8942 0.9701 0.2665 0.036 Uiso 1 1 calc R U . . .
C8_2 C 0.8921(6) 0.9368(2) 0.32965(17) 0.0273(9) Uani 1 1 d . . . . .
C9_2 C 0.8738(6) 1.0030(3) 0.36863(18) 0.0306(10) Uani 1 1 d . . . . .
H9_2 H 0.8634 1.0452 0.3599 0.037 Uiso 1 1 calc R U . . .
C10_2 C 0.8704(7) 1.0092(3) 0.42044(19) 0.0357(11) Uani 1 1 d . . . . .
H10_2 H 0.8623 1.0556 0.4468 0.043 Uiso 1 1 calc R U . . .
C11_2 C 0.8786(6) 0.9481(2) 0.43381(16) 0.0278(9) Uani 1 1 d . . . . .
H11_2 H 0.8731 0.9528 0.4693 0.033 Uiso 1 1 calc R U . . .
C12_2 C 0.8948(6) 0.8801(2) 0.39578(16) 0.0275(9) Uani 1 1 d . . . . .
C13_2 C 0.9019(6) 0.8150(3) 0.40776(17) 0.0298(10) Uani 1 1 d . . . . .
H13_2 H 0.8947 0.8183 0.4430 0.036 Uiso 1 1 calc R U . . .
C14_2 C 0.9184(6) 0.7502(2) 0.37058(16) 0.0276(9) Uani 1 1 d . . . . .
H14_2 H 0.9251 0.7086 0.3801 0.033 Uiso 1 1 calc R U . . .
C15_2 C 0.9264(6) 0.7415(2) 0.31625(15) 0.0246(9) Uani 1 1 d . . . . .
C16_2 C 0.9374(6) 0.6747(2) 0.27782(16) 0.0259(9) Uani 1 1 d . . . . .
H16_2 H 0.9420 0.6328 0.2869 0.031 Uiso 1 1 calc R U . . .
C17_2 C 0.9179(5) 0.8054(2) 0.30341(15) 0.0215(8) Uani 1 1 d . . . . .
C18_2 C 0.9035(5) 0.8732(2) 0.34279(15) 0.0220(8) Uani 1 1 d . . . . .
B1_2 B 0.7419(8) 0.5473(3) 0.1617(2) 0.0346(12) Uani 1 1 d . . . . .
H1_2 H 0.6005 0.5671 0.1772 0.042 Uiso 1 1 calc R U . . .
B2_2 B 1.1136(8) 0.5832(3) 0.13591(19) 0.0340(12) Uani 1 1 d . . . . .
H2A_2 H 1.2137 0.6266 0.1347 0.041 Uiso 1 1 calc R U . . .
B3_2 B 1.1386(8) 0.5384(3) 0.1806(2) 0.0327(11) Uani 1 1 d . . . . .
H3_2 H 1.2582 0.5520 0.2093 0.039 Uiso 1 1 calc R U . . .
B4_2 B 0.9122(9) 0.5164(3) 0.1974(2) 0.0359(13) Uani 1 1 d . . . . .
H4A_2 H 0.8824 0.5151 0.2369 0.043 Uiso 1 1 calc R U . . .
B5_2 B 0.8009(9) 0.4556(3) 0.1397(2) 0.0371(12) Uani 1 1 d . . . . .
H5_2 H 0.6970 0.4134 0.1411 0.045 Uiso 1 1 calc R U . . .
B6_2 B 1.0485(9) 0.4491(3) 0.1515(2) 0.0385(13) Uani 1 1 d . . . . .
H6A_2 H 1.1084 0.4028 0.1605 0.046 Uiso 1 1 calc R U . . .
B7_2 B 0.7775(8) 0.5002(3) 0.0949(2) 0.0366(12) Uani 1 1 d . . . . .
H7A_2 H 0.6586 0.4886 0.0661 0.044 Uiso 1 1 calc R U . . .
B8_2 B 0.9619(8) 0.4392(3) 0.0883(2) 0.0386(13) Uani 1 1 d . . . . .
H8_2 H 0.9643 0.3860 0.0554 0.046 Uiso 1 1 calc R U . . .
B9_2 B 1.0048(9) 0.5226(3) 0.0793(2) 0.0410(14) Uani 1 1 d . . . . .
H9A_2 H 1.0348 0.5259 0.0403 0.049 Uiso 1 1 calc R U . . .
B10_2 B 1.1707(9) 0.4905(3) 0.1137(2) 0.0409(13) Uani 1 1 d . . . . .
H10A_2 H 1.3116 0.4712 0.0974 0.049 Uiso 1 1 calc R U . . .
C1_3 C 0.5005(6) 0.2310(2) -0.00184(15) 0.0235(9) Uani 1 1 d . . . . .
C2_3 C 0.5484(7) 0.3159(3) 0.00710(16) 0.0306(10) Uani 1 1 d . . . . .
H2_3 H 0.5932 0.3540 0.0465 0.037 Uiso 1 1 calc R U . . .
C3_3 C 0.5176(6) 0.2076(2) 0.04433(15) 0.0235(9) Uani 1 1 d . . . . .
C4_3 C 0.4843(6) 0.2553(2) 0.09449(16) 0.0241(9) Uani 1 1 d . . . . .
H4_3 H 0.4516 0.3037 0.0998 0.029 Uiso 1 1 calc R U . . .
C5_3 C 0.4983(6) 0.2328(2) 0.13687(15) 0.0215(8) Uani 1 1 d . . . . .
C6_3 C 0.4655(6) 0.2806(2) 0.18876(15) 0.0252(9) Uani 1 1 d . . . . .
H6_3 H 0.4302 0.3289 0.1945 0.030 Uiso 1 1 calc R U . . .
C7_3 C 0.4833(6) 0.2590(2) 0.22988(15) 0.0261(9) Uani 1 1 d . . . . .
H7_3 H 0.4602 0.2921 0.2639 0.031 Uiso 1 1 calc R U . . .
C8_3 C 0.5371(6) 0.1859(2) 0.22261(16) 0.0251(9) Uani 1 1 d . . . . .
C9_3 C 0.5623(6) 0.1631(3) 0.26466(17) 0.0293(9) Uani 1 1 d . . . . .
H9_3 H 0.5438 0.1959 0.2990 0.035 Uiso 1 1 calc R U . . .
C10_3 C 0.6145(6) 0.0923(3) 0.25636(17) 0.0299(10) Uani 1 1 d . . . . .
H10_3 H 0.6327 0.0772 0.2851 0.036 Uiso 1 1 calc R U . . .
C11_3 C 0.6398(6) 0.0442(2) 0.20668(17) 0.0281(9) Uani 1 1 d . . . . .
H11_3 H 0.6724 -0.0042 0.2016 0.034 Uiso 1 1 calc R U . . .
C12_3 C 0.6184(6) 0.0649(2) 0.16374(17) 0.0260(9) Uani 1 1 d . . . . .
C13_3 C 0.6448(6) 0.0165(2) 0.11133(16) 0.0269(9) Uani 1 1 d . . . . .
H13_3 H 0.6758 -0.0323 0.1050 0.032 Uiso 1 1 calc R U . . .
C14_3 C 0.6261(6) 0.0397(2) 0.07056(16) 0.0272(9) Uani 1 1 d . . . . .
H14_3 H 0.6456 0.0066 0.0364 0.033 Uiso 1 1 calc R U . . .
C15_3 C 0.5786(6) 0.1115(2) 0.07755(16) 0.0248(9) Uani 1 1 d . . . . .
C16_3 C 0.5643(6) 0.1365(2) 0.03623(16) 0.0251(9) Uani 1 1 d . . . . .
H16_3 H 0.5869 0.1044 0.0019 0.030 Uiso 1 1 calc R U . . .
C17_3 C 0.5478(6) 0.1607(2) 0.12895(15) 0.0224(8) Uani 1 1 d . . . . .
C18_3 C 0.5661(5) 0.1369(2) 0.17151(15) 0.0215(8) Uani 1 1 d . . . . .
B1_3 B 0.5637(8) 0.1774(3) -0.06309(18) 0.0298(11) Uani 1 1 d . . . . .
H1_3 H 0.6150 0.1208 -0.0735 0.036 Uiso 1 1 calc R U . . .
B2_3 B 0.3261(8) 0.1978(3) -0.04783(18) 0.0300(11) Uani 1 1 d . . . . .
H2A_3 H 0.2216 0.1550 -0.0481 0.036 Uiso 1 1 calc R U . . .
B3_3 B 0.3183(8) 0.2882(3) -0.00118(19) 0.0324(12) Uani 1 1 d . . . . .
H3_3 H 0.2097 0.3055 0.0297 0.039 Uiso 1 1 calc R U . . .
B4_3 B 0.6488(8) 0.3266(3) -0.04578(19) 0.0347(12) Uani 1 1 d . . . . .
H4A_3 H 0.7552 0.3694 -0.0443 0.042 Uiso 1 1 calc R U . . .
B5_3 B 0.4086(9) 0.3472(3) -0.0305(2) 0.0361(12) Uani 1 1 d . . . . .
H5_3 H 0.3578 0.4039 -0.0191 0.043 Uiso 1 1 calc R U . . .
B6_3 B 0.2665(8) 0.2721(4) -0.0675(2) 0.0372(13) Uani 1 1 d . . . . .
H6A_3 H 0.1218 0.2785 -0.0812 0.045 Uiso 1 1 calc R U . . .
B7_3 B 0.4716(8) 0.2959(3) -0.0950(2) 0.0345(12) Uani 1 1 d . . . . .
H7A_3 H 0.4617 0.3180 -0.1271 0.041 Uiso 1 1 calc R U . . .
B8_3 B 0.4192(8) 0.2038(3) -0.10560(19) 0.0346(12) Uani 1 1 d . . . . .
H8_3 H 0.3744 0.1649 -0.1447 0.041 Uiso 1 1 calc R U . . .
B9_3 B 0.6545(8) 0.2379(3) -0.09231(19) 0.0329(12) Uani 1 1 d . . . . .
H9A_3 H 0.7654 0.2215 -0.1226 0.040 Uiso 1 1 calc R U . . .
B10_3 B 0.7060(7) 0.2528(3) -0.02639(19) 0.0293(11) Uani 1 1 d . . . . .
H10A_3 H 0.8499 0.2467 -0.0120 0.035 Uiso 1 1 calc R U . . .
C1_4 C 0.0180(6) 0.2449(2) 0.37547(15) 0.0241(9) Uani 1 1 d . . . . .
C2_4 C 0.0823(6) 0.3297(2) 0.40620(15) 0.0260(9) Uani 1 1 d . . . . .
H2_4 H 0.1288 0.3635 0.3833 0.031 Uiso 1 1 calc R U . . .
C3_4 C 0.0267(6) 0.2169(2) 0.31723(15) 0.0249(9) Uani 1 1 d . . . . .
C4_4 C 0.0745(6) 0.1453(2) 0.29020(16) 0.0259(9) Uani 1 1 d . . . . .
H4_4 H 0.0995 0.1145 0.3091 0.031 Uiso 1 1 calc R U . . .
C5_4 C 0.0865(6) 0.1182(2) 0.23662(16) 0.0244(9) Uani 1 1 d . . . . .
C6_4 C 0.1366(6) 0.0447(2) 0.20860(17) 0.0274(9) Uani 1 1 d . . . . .
H6_4 H 0.1618 0.0137 0.2274 0.033 Uiso 1 1 calc R U . . .
C7_4 C 0.1490(6) 0.0183(3) 0.15596(17) 0.0282(9) Uani 1 1 d . . . . .
H7_4 H 0.1801 -0.0308 0.1385 0.034 Uiso 1 1 calc R U . . .
C8_4 C 0.1152(6) 0.0646(3) 0.12653(16) 0.0264(9) Uani 1 1 d . . . . .
C9_4 C 0.1288(6) 0.0407(3) 0.07270(16) 0.0278(9) Uani 1 1 d . . . . .
H9_4 H 0.1612 -0.0080 0.0542 0.033 Uiso 1 1 calc R U . . .
C10_4 C 0.0960(6) 0.0864(3) 0.04556(16) 0.0318(10) Uani 1 1 d . . . . .
H10_4 H 0.1070 0.0689 0.0088 0.038 Uiso 1 1 calc R U . . .
C11_4 C 0.0479(6) 0.1567(3) 0.07145(16) 0.0289(9) Uani 1 1 d . . . . .
H11_4 H 0.0270 0.1876 0.0523 0.035 Uiso 1 1 calc R U . . .
C12_4 C 0.0290(6) 0.1840(2) 0.12520(16) 0.0256(9) Uani 1 1 d . . . . .
C13_4 C -0.0229(6) 0.2563(2) 0.15296(15) 0.0255(9) Uani 1 1 d . . . . .
H13_4 H -0.0492 0.2871 0.1342 0.031 Uiso 1 1 calc R U . . .
C14_4 C -0.0363(6) 0.2828(2) 0.20571(15) 0.0268(9) Uani 1 1 d . . . . .
H14_4 H -0.0700 0.3317 0.2231 0.032 Uiso 1 1 calc R U . . .
C15_4 C 0.0007(6) 0.2369(2) 0.23512(15) 0.0216(8) Uani 1 1 d . . . . .
C16_4 C -0.0097(6) 0.2623(2) 0.28929(15) 0.0240(9) Uani 1 1 d . . . . .
H16_4 H -0.0420 0.3111 0.3074 0.029 Uiso 1 1 calc R U . . .
C17_4 C 0.0505(6) 0.1644(2) 0.20854(15) 0.0241(9) Uani 1 1 d . . . . .
C18_4 C 0.0654(6) 0.1373(2) 0.15376(15) 0.0241(9) Uani 1 1 d . . . . .
B1_4 B 0.2325(7) 0.2644(3) 0.40866(19) 0.0271(10) Uani 1 1 d . . . . .
H1_4 H 0.3723 0.2531 0.3896 0.033 Uiso 1 1 calc R U . . .
B2_4 B -0.1558(7) 0.2215(3) 0.40896(19) 0.0292(11) Uani 1 1 d . . . . .
H2A_4 H -0.2699 0.1809 0.3902 0.035 Uiso 1 1 calc R U . . .
B3_4 B 0.0793(7) 0.1948(3) 0.41239(19) 0.0272(10) Uani 1 1 d . . . . .
H3_4 H 0.1187 0.1365 0.3959 0.033 Uiso 1 1 calc R U . . .
B4_4 B -0.0510(7) 0.2308(3) 0.47038(19) 0.0297(11) Uani 1 1 d . . . . .
H4A_4 H -0.0977 0.1967 0.4930 0.036 Uiso 1 1 calc R U . . .
B5_4 B -0.1955(8) 0.3009(3) 0.4646(2) 0.0321(12) Uani 1 1 d . . . . .
H5_4 H -0.3362 0.3128 0.4831 0.039 Uiso 1 1 calc R U . . .
B6_4 B 0.1888(8) 0.2565(3) 0.46937(18) 0.0299(11) Uani 1 1 d . . . . .
H6A_4 H 0.3007 0.2390 0.4909 0.036 Uiso 1 1 calc R U . . .
B7_4 B 0.0211(8) 0.3223(3) 0.50186(19) 0.0301(11) Uani 1 1 d . . . . .
H7A_4 H 0.0231 0.3485 0.5452 0.036 Uiso 1 1 calc R U . . .
B8_4 B 0.1926(8) 0.3439(3) 0.46387(18) 0.0290(11) Uani 1 1 d . . . . .
H8_4 H 0.3067 0.3850 0.4813 0.035 Uiso 1 1 calc R U . . .
B9_4 B -0.0427(8) 0.3701(3) 0.46071(19) 0.0319(12) Uani 1 1 d . . . . .
H9A_4 H -0.0822 0.4283 0.4762 0.038 Uiso 1 1 calc R U . . .
B10_4 B -0.1518(7) 0.3084(3) 0.40379(19) 0.0288(11) Uani 1 1 d . . . . .
H10A_4 H -0.2615 0.3257 0.3815 0.035 Uiso 1 1 calc R U . . .

loop_
_atom_site_aniso_label
_atom_site_aniso_U_11
_atom_site_aniso_U_22
_atom_site_aniso_U_33
_atom_site_aniso_U_23
_atom_site_aniso_U_13
_atom_site_aniso_U_12
C1_1 0.025(2) 0.026(2) 0.0210(19) 0.0135(17) 0.0016(16) -0.0002(17)
C2_1 0.037(3) 0.038(3) 0.028(2) 0.018(2) 0.0125(19) 0.006(2)
C3_1 0.025(2) 0.027(2) 0.0203(19) 0.0115(17) -0.0004(16) -0.0016(17)
C4_1 0.027(2) 0.028(2) 0.0169(18) 0.0092(16) 0.0001(16) 0.0004(17)
C5_1 0.027(2) 0.032(2) 0.0188(19) 0.0132(17) -0.0014(16) -0.0015(18)
C6_1 0.038(3) 0.034(2) 0.0173(19) 0.0128(18) 0.0034(17) 0.0004(19)
C7_1 0.030(2) 0.044(3) 0.022(2) 0.018(2) 0.0002(17) 0.004(2)
C8_1 0.022(2) 0.038(3) 0.032(2) 0.022(2) -0.0017(17) -0.0028(18)
C9_1 0.027(2) 0.039(3) 0.037(2) 0.028(2) -0.0015(19) 0.0001(19)
C10_1 0.033(3) 0.034(3) 0.043(3) 0.022(2) 0.002(2) 0.001(2)
C11_1 0.024(2) 0.033(2) 0.036(2) 0.010(2) 0.0019(18) 0.0047(18)
C12_1 0.020(2) 0.035(2) 0.031(2) 0.0151(19) 0.0011(17) -0.0020(18)
C13_1 0.029(2) 0.039(3) 0.020(2) 0.0069(18) -0.0012(17) -0.0042(19)
C14_1 0.029(2) 0.033(2) 0.024(2) 0.0103(18) -0.0005(17) -0.0014(18)
C15_1 0.022(2) 0.029(2) 0.022(2) 0.0114(17) 0.0002(16) -0.0003(17)
C16_1 0.032(2) 0.029(2) 0.0154(18) 0.0137(16) 0.0019(16) 0.0006(18)
C17_1 0.0179(19) 0.032(2) 0.023(2) 0.0158(17) 0.0012(15) -0.0008(16)
C18_1 0.020(2) 0.032(2) 0.027(2) 0.0162(18) -0.0028(16) -0.0040(17)
B1_1 0.034(3) 0.033(3) 0.031(3) 0.012(2) -0.005(2) -0.003(2)
B2_1 0.025(2) 0.031(3) 0.031(3) 0.014(2) 0.004(2) 0.005(2)
B3_1 0.044(3) 0.034(3) 0.021(2) 0.016(2) -0.006(2) 0.000(2)
B4_1 0.037(3) 0.029(3) 0.020(2) 0.008(2) -0.004(2) 0.000(2)
B5_1 0.031(3) 0.037(3) 0.045(3) 0.022(3) 0.007(2) 0.003(2)
B6_1 0.046(3) 0.038(3) 0.027(3) 0.019(2) 0.008(2) 0.003(2)
B7_1 0.037(3) 0.033(3) 0.029(3) 0.014(2) -0.006(2) 0.003(2)
B8_1 0.030(3) 0.031(3) 0.038(3) 0.020(2) 0.007(2) 0.006(2)
B9_1 0.037(3) 0.028(3) 0.036(3) 0.010(2) -0.005(2) 0.000(2)
B10_1 0.036(3) 0.029(3) 0.026(2) 0.013(2) 0.007(2) 0.007(2)
C1_2 0.027(2) 0.032(2) 0.0177(19) 0.0122(17) -0.0012(16) -0.0036(18)
C2_2 0.048(3) 0.032(2) 0.021(2) 0.0071(19) -0.010(2) -0.001(2)
C3_2 0.027(2) 0.027(2) 0.0158(18) 0.0078(16) -0.0002(16) -0.0003(17)
C4_2 0.033(2) 0.034(2) 0.0130(18) 0.0139(17) -0.0011(16) 0.0014(18)
C5_2 0.024(2) 0.030(2) 0.021(2) 0.0142(17) -0.0013(16) -0.0022(17)
C6_2 0.030(2) 0.035(2) 0.024(2) 0.0180(19) -0.0024(17) -0.0012(19)
C7_2 0.030(2) 0.034(2) 0.032(2) 0.020(2) -0.0060(18) -0.0057(19)
C8_2 0.021(2) 0.030(2) 0.032(2) 0.0128(19) -0.0049(17) -0.0024(17)
C9_2 0.024(2) 0.031(2) 0.037(2) 0.012(2) 0.0032(18) 0.0028(18)
C10_2 0.036(3) 0.031(3) 0.034(2) 0.005(2) 0.001(2) 0.001(2)
C11_2 0.024(2) 0.036(2) 0.021(2) 0.0067(18) -0.0009(16) -0.0002(18)
C12_2 0.024(2) 0.036(2) 0.020(2) 0.0082(18) -0.0031(16) 0.0014(18)
C13_2 0.027(2) 0.041(3) 0.024(2) 0.0157(19) -0.0033(17) 0.0017(19)
C14_2 0.035(2) 0.034(2) 0.018(2) 0.0142(18) -0.0033(17) 0.0033(19)
C15_2 0.026(2) 0.033(2) 0.0185(19) 0.0135(17) -0.0022(16) -0.0009(18)
C16_2 0.028(2) 0.032(2) 0.021(2) 0.0143(18) -0.0014(17) -0.0006(18)
C17_2 0.0166(19) 0.034(2) 0.0177(19) 0.0132(17) -0.0020(15) 0.0018(16)
C18_2 0.0168(19) 0.027(2) 0.0215(19) 0.0081(17) -0.0016(15) -0.0023(16)
B1_2 0.033(3) 0.033(3) 0.032(3) 0.004(2) -0.002(2) -0.003(2)
B2_2 0.043(3) 0.038(3) 0.021(2) 0.009(2) 0.009(2) -0.004(2)
B3_2 0.035(3) 0.033(3) 0.028(3) 0.008(2) -0.007(2) 0.007(2)
B4_2 0.056(4) 0.029(3) 0.025(2) 0.011(2) 0.001(2) -0.006(2)
B5_2 0.043(3) 0.030(3) 0.036(3) 0.009(2) 0.003(2) -0.004(2)
B6_2 0.050(4) 0.033(3) 0.028(3) 0.006(2) -0.005(2) 0.003(3)
B7_2 0.039(3) 0.033(3) 0.035(3) 0.009(2) -0.009(2) -0.002(2)
B8_2 0.038(3) 0.038(3) 0.033(3) 0.003(2) -0.005(2) 0.001(2)
B9_2 0.058(4) 0.038(3) 0.019(2) 0.001(2) 0.000(2) -0.005(3)
B10_2 0.036(3) 0.042(3) 0.036(3) 0.004(3) 0.004(2) -0.001(3)
C1_3 0.025(2) 0.030(2) 0.0148(18) 0.0077(16) -0.0027(15) -0.0005(17)
C2_3 0.043(3) 0.034(2) 0.018(2) 0.0128(18) 0.0012(18) 0.003(2)
C3_3 0.023(2) 0.031(2) 0.0185(19) 0.0115(17) -0.0005(15) -0.0025(17)
C4_3 0.026(2) 0.029(2) 0.022(2) 0.0140(17) -0.0004(16) 0.0007(17)
C5_3 0.022(2) 0.026(2) 0.0181(19) 0.0096(16) -0.0017(15) -0.0029(16)
C6_3 0.028(2) 0.030(2) 0.0189(19) 0.0099(17) 0.0012(16) 0.0017(18)
C7_3 0.030(2) 0.032(2) 0.0158(19) 0.0079(17) 0.0018(16) 0.0008(18)
C8_3 0.024(2) 0.031(2) 0.022(2) 0.0118(18) 0.0014(16) -0.0019(17)
C9_3 0.030(2) 0.036(2) 0.022(2) 0.0113(18) -0.0010(17) 0.0008(19)
C10_3 0.030(2) 0.039(3) 0.028(2) 0.022(2) 0.0005(18) -0.0002(19)
C11_3 0.027(2) 0.031(2) 0.032(2) 0.0182(19) -0.0029(18) 0.0011(18)
C12_3 0.021(2) 0.029(2) 0.029(2) 0.0127(18) -0.0010(17) -0.0011(17)
C13_3 0.024(2) 0.030(2) 0.028(2) 0.0117(18) -0.0054(17) -0.0006(17)
C14_3 0.023(2) 0.032(2) 0.023(2) 0.0045(18) 0.0012(17) 0.0000(18)
C15_3 0.021(2) 0.030(2) 0.023(2) 0.0088(17) -0.0008(16) -0.0055(17)
C16_3 0.025(2) 0.029(2) 0.0182(19) 0.0047(17) 0.0004(16) -0.0001(17)
C17_3 0.0179(19) 0.031(2) 0.0202(19) 0.0111(17) -0.0014(15) -0.0008(16)
C18_3 0.0162(19) 0.027(2) 0.024(2) 0.0135(17) -0.0028(15) -0.0020(16)
B1_3 0.035(3) 0.037(3) 0.016(2) 0.008(2) 0.0016(19) 0.000(2)
B2_3 0.032(3) 0.042(3) 0.016(2) 0.010(2) -0.0012(19) 0.001(2)
B3_3 0.034(3) 0.045(3) 0.021(2) 0.014(2) 0.001(2) 0.010(2)
B4_3 0.044(3) 0.046(3) 0.021(2) 0.020(2) 0.002(2) 0.001(3)
B5_3 0.051(3) 0.040(3) 0.022(2) 0.016(2) 0.002(2) 0.004(3)
B6_3 0.031(3) 0.060(4) 0.025(3) 0.020(3) 0.001(2) 0.006(3)
B7_3 0.035(3) 0.049(3) 0.023(2) 0.019(2) 0.003(2) 0.005(2)
B8_3 0.035(3) 0.051(3) 0.019(2) 0.014(2) -0.002(2) -0.002(2)
B9_3 0.031(3) 0.052(3) 0.022(2) 0.021(2) 0.002(2) 0.006(2)
B10_3 0.028(3) 0.043(3) 0.021(2) 0.017(2) 0.0031(19) 0.004(2)
C1_4 0.028(2) 0.029(2) 0.0184(19) 0.0122(17) -0.0002(16) 0.0000(17)
C2_4 0.035(2) 0.028(2) 0.0148(18) 0.0078(16) -0.0014(16) 0.0027(18)
C3_4 0.026(2) 0.035(2) 0.0177(19) 0.0140(18) 0.0000(16) 0.0007(18)
C4_4 0.026(2) 0.030(2) 0.025(2) 0.0140(18) -0.0010(17) 0.0003(17)
C5_4 0.020(2) 0.029(2) 0.027(2) 0.0140(18) -0.0024(16) -0.0024(17)
C6_4 0.027(2) 0.031(2) 0.027(2) 0.0131(18) -0.0025(17) -0.0017(18)
C7_4 0.024(2) 0.032(2) 0.028(2) 0.0102(19) 0.0025(17) 0.0051(18)
C8_4 0.020(2) 0.037(2) 0.021(2) 0.0096(18) -0.0006(16) -0.0023(18)
C9_4 0.024(2) 0.035(2) 0.021(2) 0.0050(18) -0.0005(17) -0.0007(18)
C10_4 0.025(2) 0.052(3) 0.0155(19) 0.0096(19) -0.0002(16) 0.000(2)
C11_4 0.024(2) 0.039(3) 0.022(2) 0.0104(19) -0.0013(17) -0.0010(19)
C12_4 0.018(2) 0.036(2) 0.024(2) 0.0124(18) -0.0025(16) -0.0031(17)
C13_4 0.026(2) 0.037(2) 0.0189(19) 0.0162(18) -0.0038(16) -0.0023(18)
C14_4 0.032(2) 0.032(2) 0.0178(19) 0.0108(17) -0.0039(17) -0.0012(18)
C15_4 0.023(2) 0.028(2) 0.0179(19) 0.0123(16) 0.0002(15) 0.0002(16)
C16_4 0.032(2) 0.026(2) 0.0168(19) 0.0111(16) 0.0005(16) 0.0037(17)
C17_4 0.020(2) 0.034(2) 0.0192(19) 0.0102(17) -0.0017(15) -0.0003(17)
C18_4 0.020(2) 0.031(2) 0.0196(19) 0.0069(17) -0.0009(15) -0.0060(17)
B1_4 0.028(3) 0.035(3) 0.023(2) 0.015(2) -0.0006(19) 0.003(2)
B2_4 0.030(3) 0.039(3) 0.024(2) 0.018(2) 0.002(2) 0.004(2)
B3_4 0.027(3) 0.037(3) 0.024(2) 0.019(2) -0.0014(19) 0.003(2)
B4_4 0.032(3) 0.043(3) 0.023(2) 0.022(2) 0.001(2) -0.001(2)
B5_4 0.029(3) 0.047(3) 0.025(2) 0.018(2) 0.004(2) 0.009(2)
B6_4 0.035(3) 0.043(3) 0.018(2) 0.018(2) 0.0021(19) 0.005(2)
B7_4 0.035(3) 0.042(3) 0.018(2) 0.016(2) 0.0001(19) 0.005(2)
B8_4 0.036(3) 0.038(3) 0.014(2) 0.011(2) -0.0036(19) 0.003(2)
B9_4 0.040(3) 0.039(3) 0.019(2) 0.013(2) 0.003(2) 0.011(2)
B10_4 0.031(3) 0.039(3) 0.022(2) 0.018(2) 0.0028(19) 0.008(2)

loop_
_atom_type_symbol
_atom_type_description
_atom_type_scat_dispersion_real
_atom_type_scat_dispersion_imag
_atom_type_scat_source
C C 0.0033 0.0016 'International Tables Vol C Tables 4.2.6.8 and 6.1.1.4'
B B 0.0013 0.0007 'International Tables Vol C Tables 4.2.6.8 and 6.1.1.4'
H H 0.0000 0.0000 'International Tables Vol C Tables 4.2.6.8 and 6.1.1.4'

loop_
_geom_angle_atom_site_label_1
_geom_angle_atom_site_label_2
_geom_angle_atom_site_label_3
_geom_angle
_geom_angle_site_symmetry_1
_geom_angle_site_symmetry_3
_geom_angle_publ_flag
C3_1 C1_1 C2_1 116.8(3) . . ?
C3_1 C1_1 B2_1 123.5(4) . . ?
C2_1 C1_1 B2_1 110.2(3) . . ?
C3_1 C1_1 B4_1 123.3(3) . . ?
C2_1 C1_1 B4_1 109.3(3) . . ?
B2_1 C1_1 B4_1 62.0(3) . . ?
C3_1 C1_1 B3_1 117.2(3) . . ?
C2_1 C1_1 B3_1 61.1(3) . . ?
B2_1 C1_1 B3_1 62.3(3) . . ?
B4_1 C1_1 B3_1 112.9(3) . . ?
C3_1 C1_1 B1_1 116.0(3) . . ?
C2_1 C1_1 B1_1 61.0(3) . . ?
B2_1 C1_1 B1_1 113.2(4) . . ?
B4_1 C1_1 B1_1 61.7(3) . . ?
B3_1 C1_1 B1_1 113.5(3) . . ?
C1_1 C2_1 B6_1 112.7(4) . . ?
C1_1 C2_1 B5_1 112.4(4) . . ?
B6_1 C2_1 B5_1 63.4(3) . . ?
C1_1 C2_1 B1_1 62.0(3) . . ?
B6_1 C2_1 B1_1 115.5(4) . . ?
B5_1 C2_1 B1_1 62.6(3) . . ?
C1_1 C2_1 B3_1 61.7(3) . . ?
B6_1 C2_1 B3_1 62.8(3) . . ?
B5_1 C2_1 B3_1 115.1(4) . . ?
B1_1 C2_1 B3_1 114.9(4) . . ?
C1_1 C2_1 H2_1 120.0 . . ?
B6_1 C2_1 H2_1 117.6 . . ?
B5_1 C2_1 H2_1 117.9 . . ?
B1_1 C2_1 H2_1 117.3 . . ?
B3_1 C2_1 H2_1 117.5 . . ?
C16_1 C3_1 C4_1 120.3(4) . . ?
C16_1 C3_1 C1_1 120.9(3) . . ?
C4_1 C3_1 C1_1 118.8(4) . . ?
C3_1 C4_1 C5_1 120.2(4) . . ?
C3_1 C4_1 H4_1 119.9 . . ?
C5_1 C4_1 H4_1 119.9 . . ?
C4_1 C5_1 C17_1 119.8(4) . . ?
C4_1 C5_1 C6_1 120.9(4) . . ?
C17_1 C5_1 C6_1 119.3(4) . . ?
C7_1 C6_1 C5_1 120.4(4) . . ?
C7_1 C6_1 H6_1 119.8 . . ?
C5_1 C6_1 H6_1 119.8 . . ?
C6_1 C7_1 C8_1 121.6(4) . . ?
C6_1 C7_1 H7_1 119.2 . . ?
C8_1 C7_1 H7_1 119.2 . . ?
C9_1 C8_1 C18_1 118.8(4) . . ?
C9_1 C8_1 C7_1 122.8(4) . . ?
C18_1 C8_1 C7_1 118.4(4) . . ?
C10_1 C9_1 C8_1 121.2(4) . . ?
C10_1 C9_1 H9_1 119.4 . . ?
C8_1 C9_1 H9_1 119.4 . . ?
C9_1 C10_1 C11_1 120.3(4) . . ?
C9_1 C10_1 H10_1 119.9 . . ?
C11_1 C10_1 H10_1 119.9 . . ?
C12_1 C11_1 C10_1 120.5(4) . . ?
C12_1 C11_1 H11_1 119.7 . . ?
C10_1 C11_1 H11_1 119.7 . . ?
C11_1 C12_1 C18_1 119.8(4) . . ?
C11_1 C12_1 C13_1 122.2(4) . . ?
C18_1 C12_1 C13_1 118.1(4) . . ?
C14_1 C13_1 C12_1 121.8(4) . . ?
C14_1 C13_1 H13_1 119.1 . . ?
C12_1 C13_1 H13_1 119.1 . . ?
C13_1 C14_1 C15_1 120.8(4) . . ?
C13_1 C14_1 H14_1 119.6 . . ?
C15_1 C14_1 H14_1 119.6 . . ?
C16_1 C15_1 C14_1 122.2(4) . . ?
C16_1 C15_1 C17_1 118.6(4) . . ?
C14_1 C15_1 C17_1 119.2(4) . . ?
C3_1 C16_1 C15_1 120.8(4) . . ?
C3_1 C16_1 H16_1 119.6 . . ?
C15_1 C16_1 H16_1 119.6 . . ?
C5_1 C17_1 C18_1 120.2(4) . . ?
C5_1 C17_1 C15_1 120.2(4) . . ?
C18_1 C17_1 C15_1 119.6(4) . . ?
C17_1 C18_1 C8_1 120.0(4) . . ?
C17_1 C18_1 C12_1 120.5(4) . . ?
C8_1 C18_1 C12_1 119.4(4) . . ?
C2_1 B1_1 C1_1 57.0(3) . . ?
C2_1 B1_1 B9_1 103.9(4) . . ?
C1_1 B1_1 B9_1 105.4(4) . . ?
C2_1 B1_1 B4_1 103.9(4) . . ?
C1_1 B1_1 B4_1 58.8(3) . . ?
B9_1 B1_1 B4_1 60.4(3) . . ?
C2_1 B1_1 B5_1 58.2(3) . . ?
C1_1 B1_1 B5_1 104.9(4) . . ?
B9_1 B1_1 B5_1 59.7(3) . . ?
B4_1 B1_1 B5_1 107.9(4) . . ?
C2_1 B1_1 H1_1 125.3 . . ?
C1_1 B1_1 H1_1 124.1 . . ?
B9_1 B1_1 H1_1 122.9 . . ?
B4_1 B1_1 H1_1 122.2 . . ?
B5_1 B1_1 H1_1 122.3 . . ?
C1_1 B2_1 B10_1 105.5(4) . . ?
C1_1 B2_1 B4_1 59.4(3) . . ?
B10_1 B2_1 B4_1 60.1(3) . . ?
C1_1 B2_1 B3_1 59.4(3) . . ?
B10_1 B2_1 B3_1 107.2(4) . . ?
B4_1 B2_1 B3_1 108.5(4) . . ?
C1_1 B2_1 B7_1 105.1(3) . . ?
B10_1 B2_1 B7_1 60.0(3) . . ?
B4_1 B2_1 B7_1 108.1(4) . . ?
B3_1 B2_1 B7_1 58.9(3) . . ?
C1_1 B2_1 H2A_1 123.8 . . ?
B10_1 B2_1 H2A_1 122.4 . . ?
B4_1 B2_1 H2A_1 121.1 . . ?
B3_1 B2_1 H2A_1 121.9 . . ?
B7_1 B2_1 H2A_1 122.7 . . ?
C2_1 B3_1 C1_1 57.1(3) . . ?
C2_1 B3_1 B7_1 104.6(4) . . ?
C1_1 B3_1 B7_1 105.9(3) . . ?
C2_1 B3_1 B6_1 57.7(3) . . ?
C1_1 B3_1 B6_1 104.8(4) . . ?
B7_1 B3_1 B6_1 61.0(3) . . ?
C2_1 B3_1 B2_1 103.9(3) . . ?
C1_1 B3_1 B2_1 58.3(3) . . ?
B7_1 B3_1 B2_1 61.0(3) . . ?
B6_1 B3_1 B2_1 108.9(4) . . ?
C2_1 B3_1 H3_1 125.5 . . ?
C1_1 B3_1 H3_1 124.3 . . ?
B7_1 B3_1 H3_1 122.0 . . ?
B6_1 B3_1 H3_1 121.9 . . ?
B2_1 B3_1 H3_1 122.0 . . ?
C1_1 B4_1 B2_1 58.6(3) . . ?
C1_1 B4_1 B10_1 104.8(3) . . ?
B2_1 B4_1 B10_1 59.9(3) . . ?
C1_1 B4_1 B1_1 59.6(3) . . ?
B2_1 B4_1 B1_1 108.7(3) . . ?
B10_1 B4_1 B1_1 108.3(4) . . ?
C1_1 B4_1 B9_1 105.2(4) . . ?
B2_1 B4_1 B9_1 108.8(4) . . ?
B10_1 B4_1 B9_1 60.9(3) . . ?
B1_1 B4_1 B9_1 59.4(3) . . ?
C1_1 B4_1 H4A_1 124.5 . . ?
B2_1 B4_1 H4A_1 121.2 . . ?
B10_1 B4_1 H4A_1 122.2 . . ?
B1_1 B4_1 H4A_1 121.2 . . ?
B9_1 B4_1 H4A_1 122.0 . . ?
C2_1 B5_1 B9_1 104.6(4) . . ?
C2_1 B5_1 B1_1 59.2(3) . . ?
B9_1 B5_1 B1_1 59.6(3) . . ?
C2_1 B5_1 B6_1 57.9(3) . . ?
B9_1 B5_1 B6_1 108.6(4) . . ?
B1_1 B5_1 B6_1 108.1(4) . . ?
C2_1 B5_1 B8_1 103.7(4) . . ?
B9_1 B5_1 B8_1 60.8(3) . . ?
B1_1 B5_1 B8_1 108.1(4) . . ?
B6_1 B5_1 B8_1 59.8(3) . . ?
C2_1 B5_1 H5_1 125.4 . . ?
B9_1 B5_1 H5_1 122.0 . . ?
B1_1 B5_1 H5_1 121.3 . . ?
B6_1 B5_1 H5_1 121.5 . . ?
B8_1 B5_1 H5_1 122.5 . . ?
C2_1 B6_1 B3_1 59.6(3) . . ?
C2_1 B6_1 B8_1 104.6(4) . . ?
B3_1 B6_1 B8_1 107.3(4) . . ?
C2_1 B6_1 B5_1 58.7(3) . . ?
B3_1 B6_1 B5_1 108.7(4) . . ?
B8_1 B6_1 B5_1 60.1(3) . . ?
C2_1 B6_1 B7_1 104.6(3) . . ?
B3_1 B6_1 B7_1 59.0(3) . . ?
B8_1 B6_1 B7_1 59.9(3) . . ?
B5_1 B6_1 B7_1 108.1(4) . . ?
C2_1 B6_1 H6A_1 124.5 . . ?
B3_1 B6_1 H6A_1 121.5 . . ?
B8_1 B6_1 H6A_1 122.7 . . ?
B5_1 B6_1 H6A_1 121.1 . . ?
B7_1 B6_1 H6A_1 122.8 . . ?
B3_1 B7_1 B10_1 107.6(3) . . ?
B3_1 B7_1 B8_1 108.0(4) . . ?
B10_1 B7_1 B8_1 60.0(3) . . ?
B3_1 B7_1 B6_1 60.1(3) . . ?
B10_1 B7_1 B6_1 107.3(4) . . ?
B8_1 B7_1 B6_1 59.6(3) . . ?
B3_1 B7_1 B2_1 60.1(3) . . ?
B10_1 B7_1 B2_1 59.3(3) . . ?
B8_1 B7_1 B2_1 107.4(4) . . ?
B6_1 B7_1 B2_1 107.5(4) . . ?
B3_1 B7_1 H7A_1 121.6 . . ?
B10_1 B7_1 H7A_1 122.2 . . ?
B8_1 B7_1 H7A_1 121.9 . . ?
B6_1 B7_1 H7A_1 122.1 . . ?
B2_1 B7_1 H7A_1 122.2 . . ?
B6_1 B8_1 B7_1 60.5(3) . . ?
B6_1 B8_1 B10_1 107.9(4) . . ?
B7_1 B8_1 B10_1 60.0(3) . . ?
B6_1 B8_1 B5_1 60.1(3) . . ?
B7_1 B8_1 B5_1 108.5(4) . . ?
B10_1 B8_1 B5_1 107.6(4) . . ?
B6_1 B8_1 B9_1 107.4(4) . . ?
B7_1 B8_1 B9_1 108.4(4) . . ?
B10_1 B8_1 B9_1 60.4(3) . . ?
B5_1 B8_1 B9_1 59.1(3) . . ?
B6_1 B8_1 H8_1 121.8 . . ?
B7_1 B8_1 H8_1 121.1 . . ?
B10_1 B8_1 H8_1 121.8 . . ?
B5_1 B8_1 H8_1 122.0 . . ?
B9_1 B8_1 H8_1 122.0 . . ?
B1_1 B9_1 B5_1 60.7(3) . . ?
B1_1 B9_1 B4_1 60.2(3) . . ?
B5_1 B9_1 B4_1 108.4(4) . . ?
B1_1 B9_1 B8_1 108.4(4) . . ?
B5_1 B9_1 B8_1 60.1(3) . . ?
B4_1 B9_1 B8_1 107.3(4) . . ?
B1_1 B9_1 B10_1 107.7(4) . . ?
B5_1 B9_1 B10_1 107.7(4) . . ?
B4_1 B9_1 B10_1 59.3(3) . . ?
B8_1 B9_1 B10_1 59.5(3) . . ?
B1_1 B9_1 H9A_1 121.3 . . ?
B5_1 B9_1 H9A_1 121.3 . . ?
B4_1 B9_1 H9A_1 122.0 . . ?
B8_1 B9_1 H9A_1 121.9 . . ?
B10_1 B9_1 H9A_1 122.4 . . ?
B2_1 B10_1 B4_1 60.0(3) . . ?
B2_1 B10_1 B7_1 60.7(3) . . ?
B4_1 B10_1 B7_1 108.7(4) . . ?
B2_1 B10_1 B8_1 108.6(4) . . ?
B4_1 B10_1 B8_1 108.2(4) . . ?
B7_1 B10_1 B8_1 60.0(3) . . ?
B2_1 B10_1 B9_1 108.0(4) . . ?
B4_1 B10_1 B9_1 59.8(3) . . ?
B7_1 B10_1 B9_1 108.2(4) . . ?
B8_1 B10_1 B9_1 60.1(3) . . ?
B2_1 B10_1 H10A_1 121.4 . . ?
B4_1 B10_1 H10A_1 121.6 . . ?
B7_1 B10_1 H10A_1 121.2 . . ?
B8_1 B10_1 H10A_1 121.6 . . ?
B9_1 B10_1 H10A_1 121.8 . . ?
C3_2 C1_2 C2_2 117.6(4) . . ?
C3_2 C1_2 B3_2 122.9(4) . . ?
C2_2 C1_2 B3_2 109.0(3) . . ?
C3_2 C1_2 B4_2 123.1(3) . . ?
C2_2 C1_2 B4_2 109.7(4) . . ?
B3_2 C1_2 B4_2 62.8(3) . . ?
C3_2 C1_2 B2_2 116.2(4) . . ?
C2_2 C1_2 B2_2 60.4(3) . . ?
B3_2 C1_2 B2_2 61.9(3) . . ?
B4_2 C1_2 B2_2 113.7(4) . . ?
C3_2 C1_2 B1_2 117.0(4) . . ?
C2_2 C1_2 B1_2 60.2(3) . . ?
B3_2 C1_2 B1_2 114.0(4) . . ?
B4_2 C1_2 B1_2 62.9(3) . . ?
B2_2 C1_2 B1_2 112.8(3) . . ?
C1_2 C2_2 B9_2 113.0(4) . . ?
C1_2 C2_2 B7_2 113.2(4) . . ?
B9_2 C2_2 B7_2 63.3(3) . . ?
C1_2 C2_2 B2_2 62.5(3) . . ?
B9_2 C2_2 B2_2 62.7(3) . . ?
B7_2 C2_2 B2_2 115.9(4) . . ?
C1_2 C2_2 B1_2 63.1(3) . . ?
B9_2 C2_2 B1_2 115.9(4) . . ?
B7_2 C2_2 B1_2 62.6(3) . . ?
B2_2 C2_2 B1_2 117.1(4) . . ?
C1_2 C2_2 H2_2 119.3 . . ?
B9_2 C2_2 H2_2 117.9 . . ?
B7_2 C2_2 H2_2 117.8 . . ?
B2_2 C2_2 H2_2 116.4 . . ?
B1_2 C2_2 H2_2 116.2 . . ?
C4_2 C3_2 C16_2 119.0(4) . . ?
C4_2 C3_2 C1_2 122.1(3) . . ?
C16_2 C3_2 C1_2 118.9(4) . . ?
C5_2 C4_2 C3_2 121.6(4) . . ?
C5_2 C4_2 H4_2 119.2 . . ?
C3_2 C4_2 H4_2 119.2 . . ?
C4_2 C5_2 C17_2 119.6(4) . . ?
C4_2 C5_2 C6_2 122.7(4) . . ?
C17_2 C5_2 C6_2 117.6(4) . . ?
C7_2 C6_2 C5_2 120.7(4) . . ?
C7_2 C6_2 H6_2 119.7 . . ?
C5_2 C6_2 H6_2 119.7 . . ?
C6_2 C7_2 C8_2 122.4(4) . . ?
C6_2 C7_2 H7_2 118.8 . . ?
C8_2 C7_2 H7_2 118.8 . . ?
C9_2 C8_2 C18_2 119.3(4) . . ?
C9_2 C8_2 C7_2 122.8(4) . . ?
C18_2 C8_2 C7_2 117.8(4) . . ?
C8_2 C9_2 C10_2 121.1(4) . . ?
C8_2 C9_2 H9_2 119.4 . . ?
C10_2 C9_2 H9_2 119.5 . . ?
C11_2 C10_2 C9_2 120.3(4) . . ?
C11_2 C10_2 H10_2 119.8 . . ?
C9_2 C10_2 H10_2 119.8 . . ?
C10_2 C11_2 C12_2 120.6(4) . . ?
C10_2 C11_2 H11_2 119.7 . . ?
C12_2 C11_2 H11_2 119.7 . . ?
C11_2 C12_2 C18_2 119.7(4) . . ?
C11_2 C12_2 C13_2 122.5(4) . . ?
C18_2 C12_2 C13_2 117.8(4) . . ?
C14_2 C13_2 C12_2 121.6(4) . . ?
C14_2 C13_2 H13_2 119.2 . . ?
C12_2 C13_2 H13_2 119.2 . . ?
C13_2 C14_2 C15_2 121.8(4) . . ?
C13_2 C14_2 H14_2 119.1 . . ?
C15_2 C14_2 H14_2 119.1 . . ?
C16_2 C15_2 C17_2 120.5(4) . . ?
C16_2 C15_2 C14_2 121.9(4) . . ?
C17_2 C15_2 C14_2 117.6(4) . . ?
C15_2 C16_2 C3_2 120.9(4) . . ?
C15_2 C16_2 H16_2 119.5 . . ?
C3_2 C16_2 H16_2 119.5 . . ?
C18_2 C17_2 C5_2 121.6(4) . . ?
C18_2 C17_2 C15_2 120.1(4) . . ?
C5_2 C17_2 C15_2 118.3(4) . . ?
C17_2 C18_2 C12_2 121.2(4) . . ?
C17_2 C18_2 C8_2 119.9(4) . . ?
C12_2 C18_2 C8_2 119.0(4) . . ?
C2_2 B1_2 C1_2 56.7(3) . . ?
C2_2 B1_2 B5_2 103.8(4) . . ?
C1_2 B1_2 B5_2 104.4(4) . . ?
C2_2 B1_2 B7_2 58.5(3) . . ?
C1_2 B1_2 B7_2 104.8(4) . . ?
B5_2 B1_2 B7_2 60.1(3) . . ?
C2_2 B1_2 B4_2 102.5(4) . . ?
C1_2 B1_2 B4_2 57.4(3) . . ?
B5_2 B1_2 B4_2 60.3(3) . . ?
B7_2 B1_2 B4_2 107.7(4) . . ?
C2_2 B1_2 H1_2 125.7 . . ?
C1_2 B1_2 H1_2 124.9 . . ?
B5_2 B1_2 H1_2 122.9 . . ?
B7_2 B1_2 H1_2 121.8 . . ?
B4_2 B1_2 H1_2 123.1 . . ?
C2_2 B2_2 C1_2 57.1(3) . . ?
C2_2 B2_2 B9_2 58.3(3) . . ?
C1_2 B2_2 B9_2 105.0(4) . . ?
C2_2 B2_2 B3_2 103.6(4) . . ?
C1_2 B2_2 B3_2 58.3(3) . . ?
B9_2 B2_2 B3_2 107.9(4) . . ?
C2_2 B2_2 B10_2 103.9(4) . . ?
C1_2 B2_2 B10_2 104.8(4) . . ?
B9_2 B2_2 B10_2 60.1(3) . . ?
B3_2 B2_2 B10_2 60.0(3) . . ?
C2_2 B2_2 H2A_2 125.3 . . ?
C1_2 B2_2 H2A_2 124.3 . . ?
B9_2 B2_2 H2A_2 121.9 . . ?
B3_2 B2_2 H2A_2 122.6 . . ?
B10_2 B2_2 H2A_2 123.1 . . ?
C1_2 B3_2 B2_2 59.9(3) . . ?
C1_2 B3_2 B10_2 106.1(4) . . ?
B2_2 B3_2 B10_2 60.2(3) . . ?
C1_2 B3_2 B6_2 105.7(4) . . ?
B2_2 B3_2 B6_2 108.5(4) . . ?
B10_2 B3_2 B6_2 60.0(3) . . ?
C1_2 B3_2 B4_2 58.6(3) . . ?
B2_2 B3_2 B4_2 108.7(4) . . ?
B10_2 B3_2 B4_2 108.4(4) . . ?
B6_2 B3_2 B4_2 60.4(3) . . ?
C1_2 B3_2 H3_2 123.8 . . ?
B2_2 B3_2 H3_2 120.9 . . ?
B10_2 B3_2 H3_2 122.0 . . ?
B6_2 B3_2 H3_2 122.0 . . ?
B4_2 B3_2 H3_2 121.4 . . ?
C1_2 B4_2 B3_2 58.5(3) . . ?
C1_2 B4_2 B6_2 105.1(4) . . ?
B3_2 B4_2 B6_2 59.7(3) . . ?
C1_2 B4_2 B5_2 104.9(4) . . ?
B3_2 B4_2 B5_2 107.9(4) . . ?
B6_2 B4_2 B5_2 60.8(3) . . ?
C1_2 B4_2 B1_2 59.7(3) . . ?
B3_2 B4_2 B1_2 108.0(4) . . ?
B6_2 B4_2 B1_2 107.8(4) . . ?
B5_2 B4_2 B1_2 58.6(3) . . ?
C1_2 B4_2 H4A_2 124.2 . . ?
B3_2 B4_2 H4A_2 121.7 . . ?
B6_2 B4_2 H4A_2 122.1 . . ?
B5_2 B4_2 H4A_2 122.6 . . ?
B1_2 B4_2 H4A_2 121.7 . . ?
B1_2 B5_2 B7_2 60.2(3) . . ?
B1_2 B5_2 B8_2 108.5(4) . . ?
B7_2 B5_2 B8_2 59.8(3) . . ?
B1_2 B5_2 B4_2 61.1(3) . . ?
B7_2 B5_2 B4_2 108.4(4) . . ?
B8_2 B5_2 B4_2 107.6(4) . . ?
B1_2 B5_2 B6_2 108.6(4) . . ?
B7_2 B5_2 B6_2 107.6(4) . . ?
B8_2 B5_2 B6_2 59.7(3) . . ?
B4_2 B5_2 B6_2 59.5(3) . . ?
B1_2 B5_2 H5_2 120.8 . . ?
B7_2 B5_2 H5_2 121.8 . . ?
B8_2 B5_2 H5_2 121.9 . . ?
B4_2 B5_2 H5_2 121.6 . . ?
B6_2 B5_2 H5_2 122.0 . . ?
B10_2 B6_2 B3_2 59.9(3) . . ?
B10_2 B6_2 B4_2 108.0(4) . . ?
B3_2 B6_2 B4_2 60.0(3) . . ?
B10_2 B6_2 B8_2 60.2(3) . . ?
B3_2 B6_2 B8_2 107.6(4) . . ?
B4_2 B6_2 B8_2 107.3(4) . . ?
B10_2 B6_2 B5_2 107.4(4) . . ?
B3_2 B6_2 B5_2 107.2(4) . . ?
B4_2 B6_2 B5_2 59.7(3) . . ?
B8_2 B6_2 B5_2 59.2(3) . . ?
B10_2 B6_2 H6A_2 121.7 . . ?
B3_2 B6_2 H6A_2 122.0 . . ?
B4_2 B6_2 H6A_2 121.8 . . ?
B8_2 B6_2 H6A_2 122.1 . . ?
B5_2 B6_2 H6A_2 122.5 . . ?
C2_2 B7_2 B5_2 103.8(4) . . ?
C2_2 B7_2 B1_2 58.8(3) . . ?
B5_2 B7_2 B1_2 59.7(3) . . ?
C2_2 B7_2 B8_2 104.0(4) . . ?
B5_2 B7_2 B8_2 60.4(3) . . ?
B1_2 B7_2 B8_2 108.5(4) . . ?
C2_2 B7_2 B9_2 58.1(3) . . ?
B5_2 B7_2 B9_2 108.3(4) . . ?
B1_2 B7_2 B9_2 108.4(4) . . ?
B8_2 B7_2 B9_2 60.3(4) . . ?
C2_2 B7_2 H7A_2 125.6 . . ?
B5_2 B7_2 H7A_2 122.6 . . ?
B1_2 B7_2 H7A_2 121.1 . . ?
B8_2 B7_2 H7A_2 122.1 . . ?
B9_2 B7_2 H7A_2 121.3 . . ?
B7_2 B8_2 B5_2 59.8(3) . . ?
B7_2 B8_2 B9_2 60.1(4) . . ?
B5_2 B8_2 B9_2 107.6(4) . . ?
B7_2 B8_2 B10_2 108.0(4) . . ?
B5_2 B8_2 B10_2 108.2(4) . . ?
B9_2 B8_2 B10_2 59.6(4) . . ?
B7_2 B8_2 B6_2 108.6(4) . . ?
B5_2 B8_2 B6_2 61.1(3) . . ?
B9_2 B8_2 B6_2 107.3(4) . . ?
B10_2 B8_2 B6_2 59.4(3) . . ?
B7_2 B8_2 H8_2 121.5 . . ?
B5_2 B8_2 H8_2 121.4 . . ?
B9_2 B8_2 H8_2 122.3 . . ?
B10_2 B8_2 H8_2 122.0 . . ?
B6_2 B8_2 H8_2 121.5 . . ?
C2_2 B9_2 B2_2 58.9(3) . . ?
C2_2 B9_2 B10_2 104.5(4) . . ?
B2_2 B9_2 B10_2 60.3(3) . . ?
C2_2 B9_2 B7_2 58.6(3) . . ?
B2_2 B9_2 B7_2 108.9(4) . . ?
B10_2 B9_2 B7_2 108.3(4) . . ?
C2_2 B9_2 B8_2 103.9(4) . . ?
B2_2 B9_2 B8_2 108.6(4) . . ?
B10_2 B9_2 B8_2 60.4(3) . . ?
B7_2 B9_2 B8_2 59.6(3) . . ?
C2_2 B9_2 H9A_2 125.3 . . ?
B2_2 B9_2 H9A_2 120.7 . . ?
B10_2 B9_2 H9A_2 122.2 . . ?
B7_2 B9_2 H9A_2 121.2 . . ?
B8_2 B9_2 H9A_2 122.5 . . ?
B3_2 B10_2 B9_2 107.4(4) . . ?
B3_2 B10_2 B6_2 60.1(3) . . ?
B9_2 B10_2 B6_2 108.4(4) . . ?
B3_2 B10_2 B2_2 59.8(3) . . ?
B9_2 B10_2 B2_2 59.6(3) . . ?
B6_2 B10_2 B2_2 108.3(4) . . ?
B3_2 B10_2 B8_2 107.9(4) . . ?
B9_2 B10_2 B8_2 60.1(3) . . ?
B6_2 B10_2 B8_2 60.3(3) . . ?
B2_2 B10_2 B8_2 107.9(4) . . ?
B3_2 B10_2 H10A_2 122.1 . . ?
B9_2 B10_2 H10A_2 121.9 . . ?
B6_2 B10_2 H10A_2 121.2 . . ?
B2_2 B10_2 H10A_2 121.8 . . ?
B8_2 B10_2 H10A_2 121.6 . . ?
C3_3 C1_3 C2_3 117.7(3) . . ?
C3_3 C1_3 B1_3 122.8(4) . . ?
C2_3 C1_3 B1_3 109.7(3) . . ?
C3_3 C1_3 B2_3 121.8(4) . . ?
C2_3 C1_3 B2_3 110.6(3) . . ?
B1_3 C1_3 B2_3 62.1(3) . . ?
C3_3 C1_3 B3_3 116.5(3) . . ?
C2_3 C1_3 B3_3 60.9(3) . . ?
B1_3 C1_3 B3_3 113.5(3) . . ?
B2_3 C1_3 B3_3 62.8(3) . . ?
C3_3 C1_3 B10_3 117.3(3) . . ?
C2_3 C1_3 B10_3 60.7(3) . . ?
B1_3 C1_3 B10_3 62.0(3) . . ?
B2_3 C1_3 B10_3 113.5(3) . . ?
B3_3 C1_3 B10_3 113.3(4) . . ?
C1_3 C2_3 B5_3 111.7(4) . . ?
C1_3 C2_3 B10_3 62.4(3) . . ?
B5_3 C2_3 B10_3 114.8(3) . . ?
C1_3 C2_3 B4_3 112.7(4) . . ?
B5_3 C2_3 B4_3 63.2(3) . . ?
B10_3 C2_3 B4_3 62.6(3) . . ?
C1_3 C2_3 B3_3 62.1(3) . . ?
B5_3 C2_3 B3_3 62.0(3) . . ?
B10_3 C2_3 B3_3 115.6(4) . . ?
B4_3 C2_3 B3_3 115.1(4) . . ?
C1_3 C2_3 H2_3 119.9 . . ?
B5_3 C2_3 H2_3 118.7 . . ?
B10_3 C2_3 H2_3 117.0 . . ?
B4_3 C2_3 H2_3 117.9 . . ?
B3_3 C2_3 H2_3 117.2 . . ?
C16_3 C3_3 C4_3 119.8(4) . . ?
C16_3 C3_3 C1_3 118.8(4) . . ?
C4_3 C3_3 C1_3 121.3(4) . . ?
C5_3 C4_3 C3_3 120.9(4) . . ?
C5_3 C4_3 H4_3 119.6 . . ?
C3_3 C4_3 H4_3 119.6 . . ?
C4_3 C5_3 C17_3 119.6(4) . . ?
C4_3 C5_3 C6_3 122.1(4) . . ?
C17_3 C5_3 C6_3 118.4(4) . . ?
C7_3 C6_3 C5_3 121.8(4) . . ?
C7_3 C6_3 H6_3 119.1 . . ?
C5_3 C6_3 H6_3 119.1 . . ?
C6_3 C7_3 C8_3 120.6(4) . . ?
C6_3 C7_3 H7_3 119.7 . . ?
C8_3 C7_3 H7_3 119.7 . . ?
C9_3 C8_3 C18_3 119.7(4) . . ?
C9_3 C8_3 C7_3 121.5(4) . . ?
C18_3 C8_3 C7_3 118.8(4) . . ?
C10_3 C9_3 C8_3 120.1(4) . . ?
C10_3 C9_3 H9_3 119.9 . . ?
C8_3 C9_3 H9_3 119.9 . . ?
C11_3 C10_3 C9_3 120.4(4) . . ?
C11_3 C10_3 H10_3 119.8 . . ?
C9_3 C10_3 H10_3 119.8 . . ?
C10_3 C11_3 C12_3 121.3(4) . . ?
C10_3 C11_3 H11_3 119.3 . . ?
C12_3 C11_3 H11_3 119.3 . . ?
C11_3 C12_3 C18_3 119.0(4) . . ?
C11_3 C12_3 C13_3 123.1(4) . . ?
C18_3 C12_3 C13_3 117.9(4) . . ?
C14_3 C13_3 C12_3 121.0(4) . . ?
C14_3 C13_3 H13_3 119.5 . . ?
C12_3 C13_3 H13_3 119.5 . . ?
C13_3 C14_3 C15_3 122.0(4) . . ?
C13_3 C14_3 H14_3 119.0 . . ?
C15_3 C14_3 H14_3 119.0 . . ?
C16_3 C15_3 C14_3 122.6(4) . . ?
C16_3 C15_3 C17_3 118.8(4) . . ?
C14_3 C15_3 C17_3 118.6(4) . . ?
C3_3 C16_3 C15_3 121.3(4) . . ?
C3_3 C16_3 H16_3 119.4 . . ?
C15_3 C16_3 H16_3 119.4 . . ?
C18_3 C17_3 C5_3 120.7(4) . . ?
C18_3 C17_3 C15_3 119.7(4) . . ?
C5_3 C17_3 C15_3 119.6(4) . . ?
C17_3 C18_3 C8_3 119.7(4) . . ?
C17_3 C18_3 C12_3 120.7(4) . . ?
C8_3 C18_3 C12_3 119.5(4) . . ?
C1_3 B1_3 B2_3 59.0(3) . . ?
C1_3 B1_3 B8_3 105.2(4) . . ?
B2_3 B1_3 B8_3 60.1(3) . . ?
C1_3 B1_3 B10_3 59.6(3) . . ?
B2_3 B1_3 B10_3 109.0(4) . . ?
B8_3 B1_3 B10_3 108.2(4) . . ?
C1_3 B1_3 B9_3 105.4(4) . . ?
B2_3 B1_3 B9_3 108.7(4) . . ?
B8_3 B1_3 B9_3 60.4(3) . . ?
B10_3 B1_3 B9_3 59.5(3) . . ?
C1_3 B1_3 H1_3 124.2 . . ?
B2_3 B1_3 H1_3 121.0 . . ?
B8_3 B1_3 H1_3 122.2 . . ?
B10_3 B1_3 H1_3 121.2 . . ?
B9_3 B1_3 H1_3 122.2 . . ?
C1_3 B2_3 B1_3 58.9(3) . . ?
C1_3 B2_3 B8_3 105.1(4) . . ?
B1_3 B2_3 B8_3 60.0(3) . . ?
C1_3 B2_3 B6_3 105.0(4) . . ?
B1_3 B2_3 B6_3 107.9(4) . . ?
B8_3 B2_3 B6_3 59.9(3) . . ?
C1_3 B2_3 B3_3 59.0(3) . . ?
B1_3 B2_3 B3_3 107.8(4) . . ?
B8_3 B2_3 B3_3 107.1(4) . . ?
B6_3 B2_3 B3_3 59.3(3) . . ?
C1_3 B2_3 H2A_3 124.2 . . ?
B1_3 B2_3 H2A_3 121.5 . . ?
B8_3 B2_3 H2A_3 122.5 . . ?
B6_3 B2_3 H2A_3 122.5 . . ?
B3_3 B2_3 H2A_3 122.0 . . ?
C2_3 B3_3 C1_3 56.9(3) . . ?
C2_3 B3_3 B5_3 58.8(3) . . ?
C1_3 B3_3 B5_3 105.0(4) . . ?
C2_3 B3_3 B6_3 104.8(4) . . ?
C1_3 B3_3 B6_3 105.1(4) . . ?
B5_3 B3_3 B6_3 60.2(3) . . ?
C2_3 B3_3 B2_3 103.7(4) . . ?
C1_3 B3_3 B2_3 58.2(3) . . ?
B5_3 B3_3 B2_3 107.9(4) . . ?
B6_3 B3_3 B2_3 60.3(3) . . ?
C2_3 B3_3 H3_3 124.9 . . ?
C1_3 B3_3 H3_3 124.5 . . ?
B5_3 B3_3 H3_3 121.9 . . ?
B6_3 B3_3 H3_3 122.5 . . ?
B2_3 B3_3 H3_3 122.6 . . ?
C2_3 B4_3 B9_3 104.1(4) . . ?
C2_3 B4_3 B10_3 58.7(3) . . ?
B9_3 B4_3 B10_3 59.8(3) . . ?
C2_3 B4_3 B7_3 103.8(4) . . ?
B9_3 B4_3 B7_3 59.7(3) . . ?
B10_3 B4_3 B7_3 107.5(4) . . ?
C2_3 B4_3 B5_3 58.4(3) . . ?
B9_3 B4_3 B5_3 107.3(4) . . ?
B10_3 B4_3 B5_3 107.6(4) . . ?
B7_3 B4_3 B5_3 59.5(3) . . ?
C2_3 B4_3 H4A_3 125.2 . . ?
B9_3 B4_3 H4A_3 122.7 . . ?
B10_3 B4_3 H4A_3 121.6 . . ?
B7_3 B4_3 H4A_3 122.9 . . ?
B5_3 B4_3 H4A_3 121.9 . . ?
C2_3 B5_3 B3_3 59.2(3) . . ?
C2_3 B5_3 B7_3 104.4(4) . . ?
B3_3 B5_3 B7_3 108.7(4) . . ?
C2_3 B5_3 B6_3 105.2(4) . . ?
B3_3 B5_3 B6_3 60.3(3) . . ?
B7_3 B5_3 B6_3 60.6(3) . . ?
C2_3 B5_3 B4_3 58.5(3) . . ?
B3_3 B5_3 B4_3 108.8(4) . . ?
B7_3 B5_3 B4_3 60.0(3) . . ?
B6_3 B5_3 B4_3 109.0(4) . . ?
C2_3 B5_3 H5_3 125.0 . . ?
B3_3 B5_3 H5_3 120.8 . . ?
B7_3 B5_3 H5_3 122.3 . . ?
B6_3 B5_3 H5_3 121.7 . . ?
B4_3 B5_3 H5_3 121.1 . . ?
B5_3 B6_3 B3_3 59.5(3) . . ?
B5_3 B6_3 B8_3 107.2(4) . . ?
B3_3 B6_3 B8_3 107.7(4) . . ?
B5_3 B6_3 B7_3 59.7(3) . . ?
B3_3 B6_3 B7_3 107.3(4) . . ?
B8_3 B6_3 B7_3 59.7(3) . . ?
B5_3 B6_3 B2_3 107.5(4) . . ?
B3_3 B6_3 B2_3 60.4(3) . . ?
B8_3 B6_3 B2_3 59.4(3) . . ?
B7_3 B6_3 B2_3 107.1(4) . . ?
B5_3 B6_3 H6A_3 122.2 . . ?
B3_3 B6_3 H6A_3 121.8 . . ?
B8_3 B6_3 H6A_3 122.2 . . ?
B7_3 B6_3 H6A_3 122.3 . . ?
B2_3 B6_3 H6A_3 122.0 . . ?
B9_3 B7_3 B5_3 108.1(4) . . ?
B9_3 B7_3 B8_3 60.6(3) . . ?
B5_3 B7_3 B8_3 107.6(4) . . ?
B9_3 B7_3 B4_3 59.8(3) . . ?
B5_3 B7_3 B4_3 60.5(3) . . ?
B8_3 B7_3 B4_3 108.3(4) . . ?
B9_3 B7_3 B6_3 108.8(4) . . ?
B5_3 B7_3 B6_3 59.7(3) . . ?
B8_3 B7_3 B6_3 60.0(3) . . ?
B4_3 B7_3 B6_3 108.7(4) . . ?
B9_3 B7_3 H7A_3 121.4 . . ?
B5_3 B7_3 H7A_3 122.0 . . ?
B8_3 B7_3 H7A_3 121.7 . . ?
B4_3 B7_3 H7A_3 121.4 . . ?
B6_3 B7_3 H7A_3 121.4 . . ?
B1_3 B8_3 B2_3 59.9(3) . . ?
B1_3 B8_3 B7_3 107.8(4) . . ?
B2_3 B8_3 B7_3 108.7(4) . . ?
B1_3 B8_3 B6_3 108.4(4) . . ?
B2_3 B8_3 B6_3 60.7(3) . . ?
B7_3 B8_3 B6_3 60.3(3) . . ?
B1_3 B8_3 B9_3 60.1(3) . . ?
B2_3 B8_3 B9_3 108.3(4) . . ?
B7_3 B8_3 B9_3 59.5(3) . . ?
B6_3 B8_3 B9_3 108.2(4) . . ?
B1_3 B8_3 H8_3 121.8 . . ?
B2_3 B8_3 H8_3 121.2 . . ?
B7_3 B8_3 H8_3 121.7 . . ?
B6_3 B8_3 H8_3 121.2 . . ?
B9_3 B8_3 H8_3 121.8 . . ?
B10_3 B9_3 B7_3 108.4(4) . . ?
B10_3 B9_3 B4_3 60.2(3) . . ?
B7_3 B9_3 B4_3 60.4(3) . . ?
B10_3 B9_3 B1_3 60.0(3) . . ?
B7_3 B9_3 B1_3 107.5(4) . . ?
B4_3 B9_3 B1_3 108.1(3) . . ?
B10_3 B9_3 B8_3 107.8(4) . . ?
B7_3 B9_3 B8_3 59.9(3) . . ?
B4_3 B9_3 B8_3 108.3(4) . . ?
B1_3 B9_3 B8_3 59.5(3) . . ?
B10_3 B9_3 H9A_3 121.5 . . ?
B7_3 B9_3 H9A_3 121.6 . . ?
B4_3 B9_3 H9A_3 121.3 . . ?
B1_3 B9_3 H9A_3 122.1 . . ?
B8_3 B9_3 H9A_3 121.9 . . ?
C2_3 B10_3 C1_3 56.9(3) . . ?
C2_3 B10_3 B9_3 104.3(4) . . ?
C1_3 B10_3 B9_3 105.1(4) . . ?
C2_3 B10_3 B4_3 58.7(3) . . ?
C1_3 B10_3 B4_3 105.2(4) . . ?
B9_3 B10_3 B4_3 60.0(3) . . ?
C2_3 B10_3 B1_3 103.8(4) . . ?
C1_3 B10_3 B1_3 58.4(3) . . ?
B9_3 B10_3 B1_3 60.4(3) . . ?
B4_3 B10_3 B1_3 108.2(4) . . ?
C2_3 B10_3 H10A_3 125.2 . . ?
C1_3 B10_3 H10A_3 124.3 . . ?
B9_3 B10_3 H10A_3 122.8 . . ?
B4_3 B10_3 H10A_3 121.8 . . ?
B1_3 B10_3 H10A_3 122.3 . . ?
C3_4 C1_4 C2_4 117.1(3) . . ?
C3_4 C1_4 B2_4 123.4(4) . . ?
C2_4 C1_4 B2_4 109.5(3) . . ?
C3_4 C1_4 B3_4 123.2(4) . . ?
C2_4 C1_4 B3_4 109.2(3) . . ?
B2_4 C1_4 B3_4 62.7(3) . . ?
C3_4 C1_4 B10_4 117.0(3) . . ?
C2_4 C1_4 B10_4 60.7(3) . . ?
B2_4 C1_4 B10_4 62.0(3) . . ?
B3_4 C1_4 B10_4 113.3(3) . . ?
C3_4 C1_4 B1_4 116.1(3) . . ?
C2_4 C1_4 B1_4 60.5(3) . . ?
B2_4 C1_4 B1_4 113.8(3) . . ?
B3_4 C1_4 B1_4 62.1(3) . . ?
B10_4 C1_4 B1_4 113.2(3) . . ?
C1_4 C2_4 B8_4 113.5(3) . . ?
C1_4 C2_4 B9_4 112.8(4) . . ?
B8_4 C2_4 B9_4 63.1(3) . . ?
C1_4 C2_4 B1_4 62.5(3) . . ?
B8_4 C2_4 B1_4 63.3(3) . . ?
B9_4 C2_4 B1_4 115.7(3) . . ?
C1_4 C2_4 B10_4 62.3(3) . . ?
B8_4 C2_4 B10_4 115.6(3) . . ?
B9_4 C2_4 B10_4 62.7(3) . . ?
B1_4 C2_4 B10_4 116.1(4) . . ?
C1_4 C2_4 H2_4 119.5 . . ?
B8_4 C2_4 H2_4 117.5 . . ?
B9_4 C2_4 H2_4 118.0 . . ?
B1_4 C2_4 H2_4 116.5 . . ?
B10_4 C2_4 H2_4 116.9 . . ?
C4_4 C3_4 C16_4 119.0(4) . . ?
C4_4 C3_4 C1_4 120.3(4) . . ?
C16_4 C3_4 C1_4 120.7(4) . . ?
C5_4 C4_4 C3_4 121.7(4) . . ?
C5_4 C4_4 H4_4 119.2 . . ?
C3_4 C4_4 H4_4 119.2 . . ?
C4_4 C5_4 C17_4 119.2(4) . . ?
C4_4 C5_4 C6_4 121.9(4) . . ?
C17_4 C5_4 C6_4 118.9(4) . . ?
C7_4 C6_4 C5_4 121.8(4) . . ?
C7_4 C6_4 H6_4 119.1 . . ?
C5_4 C6_4 H6_4 119.1 . . ?
C6_4 C7_4 C8_4 120.2(4) . . ?
C6_4 C7_4 H7_4 119.9 . . ?
C8_4 C7_4 H7_4 119.9 . . ?
C9_4 C8_4 C18_4 118.9(4) . . ?
C9_4 C8_4 C7_4 122.6(4) . . ?
C18_4 C8_4 C7_4 118.4(4) . . ?
C10_4 C9_4 C8_4 121.4(4) . . ?
C10_4 C9_4 H9_4 119.3 . . ?
C8_4 C9_4 H9_4 119.3 . . ?
C11_4 C10_4 C9_4 120.2(4) . . ?
C11_4 C10_4 H10_4 119.9 . . ?
C9_4 C10_4 H10_4 119.9 . . ?
C10_4 C11_4 C12_4 121.4(4) . . ?
C10_4 C11_4 H11_4 119.3 . . ?
C12_4 C11_4 H11_4 119.3 . . ?
C11_4 C12_4 C13_4 122.7(4) . . ?
C11_4 C12_4 C18_4 118.7(4) . . ?
C13_4 C12_4 C18_4 118.6(4) . . ?
C14_4 C13_4 C12_4 122.1(4) . . ?
C14_4 C13_4 H13_4 118.9 . . ?
C12_4 C13_4 H13_4 118.9 . . ?
C13_4 C14_4 C15_4 120.1(4) . . ?
C13_4 C14_4 H14_4 120.0 . . ?
C15_4 C14_4 H14_4 120.0 . . ?
C16_4 C15_4 C17_4 119.0(4) . . ?
C16_4 C15_4 C14_4 121.9(4) . . ?
C17_4 C15_4 C14_4 119.1(4) . . ?
C15_4 C16_4 C3_4 121.1(4) . . ?
C15_4 C16_4 H16_4 119.5 . . ?
C3_4 C16_4 H16_4 119.5 . . ?
C15_4 C17_4 C5_4 120.1(4) . . ?
C15_4 C17_4 C18_4 120.4(4) . . ?
C5_4 C17_4 C18_4 119.5(4) . . ?
C17_4 C18_4 C8_4 121.1(4) . . ?
C17_4 C18_4 C12_4 119.6(4) . . ?
C8_4 C18_4 C12_4 119.3(4) . . ?
C2_4 B1_4 C1_4 57.0(3) . . ?
C2_4 B1_4 B6_4 104.1(3) . . ?
C1_4 B1_4 B6_4 105.0(3) . . ?
C2_4 B1_4 B3_4 103.3(3) . . ?
C1_4 B1_4 B3_4 58.1(3) . . ?
B6_4 B1_4 B3_4 60.1(3) . . ?
C2_4 B1_4 B8_4 58.0(3) . . ?
C1_4 B1_4 B8_4 104.8(3) . . ?
B6_4 B1_4 B8_4 60.5(3) . . ?
B3_4 B1_4 B8_4 107.9(4) . . ?
C2_4 B1_4 H1_4 125.6 . . ?
C1_4 B1_4 H1_4 124.5 . . ?
B6_4 B1_4 H1_4 122.7 . . ?
B3_4 B1_4 H1_4 122.7 . . ?
B8_4 B1_4 H1_4 122.0 . . ?
C1_4 B2_4 B10_4 59.8(3) . . ?
C1_4 B2_4 B3_4 58.8(3) . . ?
B10_4 B2_4 B3_4 108.4(4) . . ?
C1_4 B2_4 B4_4 104.9(4) . . ?
B10_4 B2_4 B4_4 107.3(4) . . ?
B3_4 B2_4 B4_4 59.8(3) . . ?
C1_4 B2_4 B5_4 105.6(4) . . ?
B10_4 B2_4 B5_4 59.3(3) . . ?
B3_4 B2_4 B5_4 108.1(4) . . ?
B4_4 B2_4 B5_4 60.0(3) . . ?
C1_4 B2_4 H2A_4 123.9 . . ?
B10_4 B2_4 H2A_4 121.5 . . ?
B3_4 B2_4 H2A_4 121.4 . . ?
B4_4 B2_4 H2A_4 122.8 . . ?
B5_4 B2_4 H2A_4 122.3 . . ?
C1_4 B3_4 B6_4 105.8(4) . . ?
C1_4 B3_4 B2_4 58.5(3) . . ?
B6_4 B3_4 B2_4 108.8(4) . . ?
C1_4 B3_4 B4_4 105.3(3) . . ?
B6_4 B3_4 B4_4 60.2(3) . . ?
B2_4 B3_4 B4_4 60.5(3) . . ?
C1_4 B3_4 B1_4 59.8(3) . . ?
B6_4 B3_4 B1_4 59.5(3) . . ?
B2_4 B3_4 B1_4 108.6(4) . . ?
B4_4 B3_4 B1_4 107.8(4) . . ?
C1_4 B3_4 H3_4 124.0 . . ?
B6_4 B3_4 H3_4 122.0 . . ?
B2_4 B3_4 H3_4 121.1 . . ?
B4_4 B3_4 H3_4 122.3 . . ?
B1_4 B3_4 H3_4 121.4 . . ?
B7_4 B4_4 B3_4 107.9(4) . . ?
B7_4 B4_4 B6_4 60.0(3) . . ?
B3_4 B4_4 B6_4 59.9(3) . . ?
B7_4 B4_4 B2_4 108.4(4) . . ?
B3_4 B4_4 B2_4 59.8(3) . . ?
B6_4 B4_4 B2_4 108.0(3) . . ?
B7_4 B4_4 B5_4 60.9(3) . . ?
B3_4 B4_4 B5_4 108.1(3) . . ?
B6_4 B4_4 B5_4 108.9(4) . . ?
B2_4 B4_4 B5_4 60.0(3) . . ?
B7_4 B4_4 H4A_4 121.4 . . ?
B3_4 B4_4 H4A_4 122.0 . . ?
B6_4 B4_4 H4A_4 121.5 . . ?
B2_4 B4_4 H4A_4 121.8 . . ?
B5_4 B4_4 H4A_4 121.1 . . ?
B10_4 B5_4 B9_4 60.2(3) . . ?
B10_4 B5_4 B4_4 107.8(4) . . ?
B9_4 B5_4 B4_4 106.9(4) . . ?
B10_4 B5_4 B2_4 59.9(3) . . ?
B9_4 B5_4 B2_4 107.5(4) . . ?
B4_4 B5_4 B2_4 60.0(3) . . ?
B10_4 B5_4 B7_4 107.5(4) . . ?
B9_4 B5_4 B7_4 59.4(3) . . ?
B4_4 B5_4 B7_4 59.1(3) . . ?
B2_4 B5_4 B7_4 107.0(4) . . ?
B10_4 B5_4 H5_4 121.6 . . ?
B9_4 B5_4 H5_4 122.1 . . ?
B4_4 B5_4 H5_4 122.3 . . ?
B2_4 B5_4 H5_4 122.0 . . ?
B7_4 B5_4 H5_4 122.5 . . ?
B1_4 B6_4 B3_4 60.4(3) . . ?
B1_4 B6_4 B7_4 107.9(3) . . ?
B3_4 B6_4 B7_4 107.7(4) . . ?
B1_4 B6_4 B4_4 108.3(4) . . ?
B3_4 B6_4 B4_4 60.0(3) . . ?
B7_4 B6_4 B4_4 59.8(3) . . ?
B1_4 B6_4 B8_4 60.3(3) . . ?
B3_4 B6_4 B8_4 108.0(3) . . ?
B7_4 B6_4 B8_4 59.2(3) . . ?
B4_4 B6_4 B8_4 107.1(4) . . ?
B1_4 B6_4 H6A_4 121.2 . . ?
B3_4 B6_4 H6A_4 121.6 . . ?
B7_4 B6_4 H6A_4 122.1 . . ?
B4_4 B6_4 H6A_4 122.0 . . ?
B8_4 B6_4 H6A_4 122.2 . . ?
B8_4 B7_4 B4_4 108.7(4) . . ?
B8_4 B7_4 B9_4 60.2(3) . . ?
B4_4 B7_4 B9_4 107.5(4) . . ?
B8_4 B7_4 B6_4 60.7(3) . . ?
B4_4 B7_4 B6_4 60.2(3) . . ?
B9_4 B7_4 B6_4 108.5(3) . . ?
B8_4 B7_4 B5_4 108.1(3) . . ?
B4_4 B7_4 B5_4 60.0(3) . . ?
B9_4 B7_4 B5_4 59.4(3) . . ?
B6_4 B7_4 B5_4 108.4(4) . . ?
B8_4 B7_4 H7A_4 121.2 . . ?
B4_4 B7_4 H7A_4 121.7 . . ?
B9_4 B7_4 H7A_4 122.0 . . ?
B6_4 B7_4 H7A_4 121.2 . . ?
B5_4 B7_4 H7A_4 121.9 . . ?
C2_4 B8_4 B7_4 104.2(4) . . ?
C2_4 B8_4 B9_4 58.5(3) . . ?
B7_4 B8_4 B9_4 60.2(3) . . ?
C2_4 B8_4 B1_4 58.8(3) . . ?
B7_4 B8_4 B1_4 107.7(4) . . ?
B9_4 B8_4 B1_4 108.2(4) . . ?
C2_4 B8_4 B6_4 103.6(4) . . ?
B7_4 B8_4 B6_4 60.1(3) . . ?
B9_4 B8_4 B6_4 108.0(4) . . ?
B1_4 B8_4 B6_4 59.2(3) . . ?
C2_4 B8_4 H8_4 125.3 . . ?
B7_4 B8_4 H8_4 122.4 . . ?
B9_4 B8_4 H8_4 121.2 . . ?
B1_4 B8_4 H8_4 121.6 . . ?
B6_4 B8_4 H8_4 122.9 . . ?
C2_4 B9_4 B5_4 104.5(4) . . ?
C2_4 B9_4 B10_4 59.1(3) . . ?
B5_4 B9_4 B10_4 59.6(3) . . ?
C2_4 B9_4 B7_4 103.6(4) . . ?
B5_4 B9_4 B7_4 61.2(3) . . ?
B10_4 B9_4 B7_4 108.5(4) . . ?
C2_4 B9_4 B8_4 58.4(3) . . ?
B5_4 B9_4 B8_4 109.1(4) . . ?
B10_4 B9_4 B8_4 108.8(4) . . ?
B7_4 B9_4 B8_4 59.5(3) . . ?
C2_4 B9_4 H9A_4 125.4 . . ?
B5_4 B9_4 H9A_4 121.8 . . ?
B10_4 B9_4 H9A_4 121.1 . . ?
B7_4 B9_4 H9A_4 122.5 . . ?
B8_4 B9_4 H9A_4 121.1 . . ?
C2_4 B10_4 C1_4 57.0(3) . . ?
C2_4 B10_4 B5_4 104.2(3) . . ?
C1_4 B10_4 B5_4 105.4(3) . . ?
C2_4 B10_4 B9_4 58.2(3) . . ?
C1_4 B10_4 B9_4 105.0(4) . . ?
B5_4 B10_4 B9_4 60.2(3) . . ?
C2_4 B10_4 B2_4 103.5(3) . . ?
C1_4 B10_4 B2_4 58.1(3) . . ?
B5_4 B10_4 B2_4 60.8(3) . . ?
B9_4 B10_4 B2_4 108.3(3) . . ?
C2_4 B10_4 H10A_4 125.4 . . ?
C1_4 B10_4 H10A_4 124.3 . . ?
B5_4 B10_4 H10A_4 122.4 . . ?
B9_4 B10_4 H10A_4 122.0 . . ?
B2_4 B10_4 H10A_4 122.4 . . ?

loop_
_geom_bond_atom_site_label_1
_geom_bond_atom_site_label_2
_geom_bond_distance
_geom_bond_site_symmetry_2
_geom_bond_publ_flag
C1_1 C3_1 1.506(6) . ?
C1_1 C2_1 1.647(6) . ?
C1_1 B2_1 1.706(6) . ?
C1_1 B4_1 1.719(6) . ?
C1_1 B3_1 1.726(6) . ?
C1_1 B1_1 1.733(7) . ?
C2_1 B6_1 1.682(7) . ?
C2_1 B5_1 1.698(8) . ?
C2_1 B1_1 1.716(7) . ?
C2_1 B3_1 1.717(7) . ?
C2_1 H2_1 1.1200 . ?
C3_1 C16_1 1.392(6) . ?
C3_1 C4_1 1.395(5) . ?
C4_1 C5_1 1.399(6) . ?
C4_1 H4_1 0.9500 . ?
C5_1 C17_1 1.400(6) . ?
C5_1 C6_1 1.438(5) . ?
C6_1 C7_1 1.360(6) . ?
C6_1 H6_1 0.9500 . ?
C7_1 C8_1 1.427(6) . ?
C7_1 H7_1 0.9500 . ?
C8_1 C9_1 1.393(6) . ?
C8_1 C18_1 1.424(6) . ?
C9_1 C10_1 1.386(7) . ?
C9_1 H9_1 0.9500 . ?
C10_1 C11_1 1.392(7) . ?
C10_1 H10_1 0.9500 . ?
C11_1 C12_1 1.384(6) . ?
C11_1 H11_1 0.9500 . ?
C12_1 C18_1 1.424(6) . ?
C12_1 C13_1 1.433(6) . ?
C13_1 C14_1 1.360(7) . ?
C13_1 H13_1 0.9500 . ?
C14_1 C15_1 1.426(6) . ?
C14_1 H14_1 0.9500 . ?
C15_1 C16_1 1.399(6) . ?
C15_1 C17_1 1.426(5) . ?
C16_1 H16_1 0.9500 . ?
C17_1 C18_1 1.418(6) . ?
B1_1 B9_1 1.755(8) . ?
B1_1 B4_1 1.769(8) . ?
B1_1 B5_1 1.774(8) . ?
B1_1 H1_1 1.1200 . ?
B2_1 B10_1 1.762(8) . ?
B2_1 B4_1 1.765(7) . ?
B2_1 B3_1 1.774(7) . ?
B2_1 B7_1 1.789(7) . ?
B2_1 H2A_1 1.1200 . ?
B3_1 B7_1 1.751(8) . ?
B3_1 B6_1 1.770(8) . ?
B3_1 H3_1 1.1200 . ?
B4_1 B10_1 1.766(7) . ?
B4_1 B9_1 1.773(8) . ?
B4_1 H4A_1 1.1200 . ?
B5_1 B9_1 1.757(8) . ?
B5_1 B6_1 1.776(8) . ?
B5_1 B8_1 1.777(8) . ?
B5_1 H5_1 1.1200 . ?
B6_1 B8_1 1.771(8) . ?
B6_1 B7_1 1.786(8) . ?
B6_1 H6A_1 1.1200 . ?
B7_1 B10_1 1.776(7) . ?
B7_1 B8_1 1.776(8) . ?
B7_1 H7A_1 1.1200 . ?
B8_1 B10_1 1.777(7) . ?
B8_1 B9_1 1.788(8) . ?
B8_1 H8_1 1.1200 . ?
B9_1 B10_1 1.793(8) . ?
B9_1 H9A_1 1.1200 . ?
B10_1 H10A_1 1.1200 . ?
C1_2 C3_2 1.498(6) . ?
C1_2 C2_2 1.638(6) . ?
C1_2 B3_2 1.702(7) . ?
C1_2 B4_2 1.704(7) . ?
C1_2 B2_2 1.731(6) . ?
C1_2 B1_2 1.748(7) . ?
C2_2 B9_2 1.684(7) . ?
C2_2 B7_2 1.694(7) . ?
C2_2 B2_2 1.695(8) . ?
C2_2 B1_2 1.700(8) . ?
C2_2 H2_2 1.1200 . ?
C3_2 C4_2 1.397(6) . ?
C3_2 C16_2 1.406(5) . ?
C4_2 C5_2 1.384(6) . ?
C4_2 H4_2 0.9500 . ?
C5_2 C17_2 1.426(5) . ?
C5_2 C6_2 1.447(6) . ?
C6_2 C7_2 1.353(6) . ?
C6_2 H6_2 0.9500 . ?
C7_2 C8_2 1.435(6) . ?
C7_2 H7_2 0.9500 . ?
C8_2 C9_2 1.377(6) . ?
C8_2 C18_2 1.431(6) . ?
C9_2 C10_2 1.388(7) . ?
C9_2 H9_2 0.9500 . ?
C10_2 C11_2 1.387(7) . ?
C10_2 H10_2 0.9500 . ?
C11_2 C12_2 1.388(6) . ?
C11_2 H11_2 0.9500 . ?
C12_2 C18_2 1.419(6) . ?
C12_2 C13_2 1.441(6) . ?
C13_2 C14_2 1.336(6) . ?
C13_2 H13_2 0.9500 . ?
C14_2 C15_2 1.447(5) . ?
C14_2 H14_2 0.9500 . ?
C15_2 C16_2 1.373(6) . ?
C15_2 C17_2 1.430(6) . ?
C16_2 H16_2 0.9500 . ?
C17_2 C18_2 1.401(6) . ?
B1_2 B5_2 1.756(8) . ?
B1_2 B7_2 1.765(8) . ?
B1_2 B4_2 1.801(8) . ?
B1_2 H1_2 1.1200 . ?
B2_2 B9_2 1.759(8) . ?
B2_2 B3_2 1.765(7) . ?
B2_2 B10_2 1.771(8) . ?
B2_2 H2A_2 1.1200 . ?
B3_2 B10_2 1.768(8) . ?
B3_2 B6_2 1.770(8) . ?
B3_2 B4_2 1.776(8) . ?
B3_2 H3_2 1.1200 . ?
B4_2 B6_2 1.784(8) . ?
B4_2 B5_2 1.788(8) . ?
B4_2 H4A_2 1.1200 . ?
B5_2 B7_2 1.763(8) . ?
B5_2 B8_2 1.775(8) . ?
B5_2 B6_2 1.808(9) . ?
B5_2 H5_2 1.1200 . ?
B6_2 B10_2 1.769(9) . ?
B6_2 B8_2 1.785(8) . ?
B6_2 H6A_2 1.1200 . ?
B7_2 B8_2 1.765(8) . ?
B7_2 B9_2 1.773(9) . ?
B7_2 H7A_2 1.1200 . ?
B8_2 B9_2 1.777(9) . ?
B8_2 B10_2 1.782(8) . ?
B8_2 H8_2 1.1200 . ?
B9_2 B10_2 1.768(9) . ?
B9_2 H9A_2 1.1200 . ?
B10_2 H10A_2 1.1200 . ?
C1_3 C3_3 1.504(5) . ?
C1_3 C2_3 1.640(6) . ?
C1_3 B1_3 1.712(6) . ?
C1_3 B2_3 1.715(6) . ?
C1_3 B3_3 1.731(7) . ?
C1_3 B10_3 1.734(6) . ?
C2_3 B5_3 1.705(7) . ?
C2_3 B10_3 1.707(7) . ?
C2_3 B4_3 1.707(6) . ?
C2_3 B3_3 1.711(7) . ?
C2_3 H2_3 1.1200 . ?
C3_3 C16_3 1.390(6) . ?
C3_3 C4_3 1.394(6) . ?
C4_3 C5_3 1.392(5) . ?
C4_3 H4_3 0.9500 . ?
C5_3 C17_3 1.416(6) . ?
C5_3 C6_3 1.430(6) . ?
C6_3 C7_3 1.351(6) . ?
C6_3 H6_3 0.9500 . ?
C7_3 C8_3 1.447(6) . ?
C7_3 H7_3 0.9500 . ?
C8_3 C9_3 1.395(6) . ?
C8_3 C18_3 1.416(6) . ?
C9_3 C10_3 1.395(6) . ?
C9_3 H9_3 0.9500 . ?
C10_3 C11_3 1.377(6) . ?
C10_3 H10_3 0.9500 . ?
C11_3 C12_3 1.391(6) . ?
C11_3 H11_3 0.9500 . ?
C12_3 C18_3 1.419(6) . ?
C12_3 C13_3 1.437(6) . ?
C13_3 C14_3 1.362(6) . ?
C13_3 H13_3 0.9500 . ?
C14_3 C15_3 1.411(6) . ?
C14_3 H14_3 0.9500 . ?
C15_3 C16_3 1.397(6) . ?
C15_3 C17_3 1.426(6) . ?
C16_3 H16_3 0.9500 . ?
C17_3 C18_3 1.416(5) . ?
B1_3 B2_3 1.768(7) . ?
B1_3 B8_3 1.770(7) . ?
B1_3 B10_3 1.776(8) . ?
B1_3 B9_3 1.783(7) . ?
B1_3 H1_3 1.1200 . ?
B2_3 B8_3 1.772(7) . ?
B2_3 B6_3 1.795(8) . ?
B2_3 B3_3 1.796(8) . ?
B2_3 H2A_3 1.1200 . ?
B3_3 B5_3 1.760(8) . ?
B3_3 B6_3 1.775(7) . ?
B3_3 H3_3 1.1200 . ?
B4_3 B9_3 1.770(8) . ?
B4_3 B10_3 1.774(7) . ?
B4_3 B7_3 1.780(8) . ?
B4_3 B5_3 1.788(8) . ?
B4_3 H4A_3 1.1200 . ?
B5_3 B7_3 1.771(7) . ?
B5_3 B6_3 1.772(9) . ?
B5_3 H5_3 1.1200 . ?
B6_3 B8_3 1.781(8) . ?
B6_3 B7_3 1.787(8) . ?
B6_3 H6A_3 1.1200 . ?
B7_3 B9_3 1.768(8) . ?
B7_3 B8_3 1.775(8) . ?
B7_3 H7A_3 1.1200 . ?
B8_3 B9_3 1.787(8) . ?
B8_3 H8_3 1.1200 . ?
B9_3 B10_3 1.767(7) . ?
B9_3 H9A_3 1.1200 . ?
B10_3 H10A_3 1.1200 . ?
C1_4 C3_4 1.502(5) . ?
C1_4 C2_4 1.647(6) . ?
C1_4 B2_4 1.707(6) . ?
C1_4 B3_4 1.711(6) . ?
C1_4 B10_4 1.738(7) . ?
C1_4 B1_4 1.742(6) . ?
C2_4 B8_4 1.696(6) . ?
C2_4 B9_4 1.697(6) . ?
C2_4 B1_4 1.710(6) . ?
C2_4 B10_4 1.713(7) . ?
C2_4 H2_4 1.1200 . ?
C3_4 C4_4 1.395(6) . ?
C3_4 C16_4 1.400(6) . ?
C4_4 C5_4 1.384(6) . ?
C4_4 H4_4 0.9500 . ?
C5_4 C17_4 1.415(6) . ?
C5_4 C6_4 1.436(6) . ?
C6_4 C7_4 1.360(6) . ?
C6_4 H6_4 0.9500 . ?
C7_4 C8_4 1.445(6) . ?
C7_4 H7_4 0.9500 . ?
C8_4 C9_4 1.392(6) . ?
C8_4 C18_4 1.419(6) . ?
C9_4 C10_4 1.384(7) . ?
C9_4 H9_4 0.9500 . ?
C10_4 C11_4 1.371(7) . ?
C10_4 H10_4 0.9500 . ?
C11_4 C12_4 1.392(6) . ?
C11_4 H11_4 0.9500 . ?
C12_4 C13_4 1.418(6) . ?
C12_4 C18_4 1.435(6) . ?
C13_4 C14_4 1.363(6) . ?
C13_4 H13_4 0.9500 . ?
C14_4 C15_4 1.441(6) . ?
C14_4 H14_4 0.9500 . ?
C15_4 C16_4 1.398(5) . ?
C15_4 C17_4 1.413(6) . ?
C16_4 H16_4 0.9500 . ?
C17_4 C18_4 1.416(5) . ?
B1_4 B6_4 1.765(6) . ?
B1_4 B3_4 1.781(7) . ?
B1_4 B8_4 1.786(7) . ?
B1_4 H1_4 1.1200 . ?
B2_4 B10_4 1.775(7) . ?
B2_4 B3_4 1.778(7) . ?
B2_4 B4_4 1.791(7) . ?
B2_4 B5_4 1.792(8) . ?
B2_4 H2A_4 1.1200 . ?
B3_4 B6_4 1.776(7) . ?
B3_4 B4_4 1.778(7) . ?
B3_4 H3_4 1.1200 . ?
B4_4 B7_4 1.775(8) . ?
B4_4 B6_4 1.782(8) . ?
B4_4 B5_4 1.791(7) . ?
B4_4 H4A_4 1.1200 . ?
B5_4 B10_4 1.764(7) . ?
B5_4 B9_4 1.774(8) . ?
B5_4 B7_4 1.807(8) . ?
B5_4 H5_4 1.1200 . ?
B6_4 B7_4 1.779(7) . ?
B6_4 B8_4 1.789(8) . ?
B6_4 H6A_4 1.1200 . ?
B7_4 B8_4 1.762(7) . ?
B7_4 B9_4 1.775(7) . ?
B7_4 H7A_4 1.1200 . ?
B8_4 B9_4 1.775(8) . ?
B8_4 H8_4 1.1200 . ?
B9_4 B10_4 1.774(8) . ?
B9_4 H9A_4 1.1200 . ?
B10_4 H10A_4 1.1200 . ?

loop_
_geom_torsion_atom_site_label_1
_geom_torsion_atom_site_label_2
_geom_torsion_atom_site_label_3
_geom_torsion_atom_site_label_4
_geom_torsion
_geom_torsion_site_symmetry_1
_geom_torsion_site_symmetry_2
_geom_torsion_site_symmetry_3
_geom_torsion_site_symmetry_4
_geom_torsion_publ_flag
C3_1 C1_1 C2_1 B6_1 -145.8(4) . . . . ?
B2_1 C1_1 C2_1 B6_1 1.8(5) . . . . ?
B4_1 C1_1 C2_1 B6_1 68.2(5) . . . . ?
B3_1 C1_1 C2_1 B6_1 -38.0(4) . . . . ?
B1_1 C1_1 C2_1 B6_1 107.8(4) . . . . ?
C3_1 C1_1 C2_1 B5_1 144.8(4) . . . . ?
B2_1 C1_1 C2_1 B5_1 -67.6(5) . . . . ?
B4_1 C1_1 C2_1 B5_1 -1.2(5) . . . . ?
B3_1 C1_1 C2_1 B5_1 -107.4(4) . . . . ?
B1_1 C1_1 C2_1 B5_1 38.5(4) . . . . ?
C3_1 C1_1 C2_1 B1_1 106.3(4) . . . . ?
B2_1 C1_1 C2_1 B1_1 -106.0(4) . . . . ?
B4_1 C1_1 C2_1 B1_1 -39.7(3) . . . . ?
B3_1 C1_1 C2_1 B1_1 -145.8(4) . . . . ?
C3_1 C1_1 C2_1 B3_1 -107.8(4) . . . . ?
B2_1 C1_1 C2_1 B3_1 39.8(4) . . . . ?
B4_1 C1_1 C2_1 B3_1 106.2(4) . . . . ?
B1_1 C1_1 C2_1 B3_1 145.8(4) . . . . ?
C2_1 C1_1 C3_1 C16_1 39.9(6) . . . . ?
B2_1 C1_1 C3_1 C16_1 -103.1(5) . . . . ?
B4_1 C1_1 C3_1 C16_1 -179.3(4) . . . . ?
B3_1 C1_1 C3_1 C16_1 -29.8(6) . . . . ?
B1_1 C1_1 C3_1 C16_1 108.9(5) . . . . ?
C2_1 C1_1 C3_1 C4_1 -138.3(4) . . . . ?
B2_1 C1_1 C3_1 C4_1 78.8(5) . . . . ?
B4_1 C1_1 C3_1 C4_1 2.5(6) . . . . ?
B3_1 C1_1 C3_1 C4_1 152.1(4) . . . . ?
B1_1 C1_1 C3_1 C4_1 -69.3(5) . . . . ?
C16_1 C3_1 C4_1 C5_1 0.5(6) . . . . ?
C1_1 C3_1 C4_1 C5_1 178.7(4) . . . . ?
C3_1 C4_1 C5_1 C17_1 0.2(6) . . . . ?
C3_1 C4_1 C5_1 C6_1 180.0(4) . . . . ?
C4_1 C5_1 C6_1 C7_1 -179.1(4) . . . . ?
C17_1 C5_1 C6_1 C7_1 0.6(7) . . . . ?
C5_1 C6_1 C7_1 C8_1 -0.3(7) . . . . ?
C6_1 C7_1 C8_1 C9_1 179.8(4) . . . . ?
C6_1 C7_1 C8_1 C18_1 -0.4(7) . . . . ?
C18_1 C8_1 C9_1 C10_1 0.8(7) . . . . ?
C7_1 C8_1 C9_1 C10_1 -179.4(4) . . . . ?
C8_1 C9_1 C10_1 C11_1 -2.0(7) . . . . ?
C9_1 C10_1 C11_1 C12_1 2.1(7) . . . . ?
C10_1 C11_1 C12_1 C18_1 -1.0(7) . . . . ?
C10_1 C11_1 C12_1 C13_1 178.4(4) . . . . ?
C11_1 C12_1 C13_1 C14_1 -178.9(4) . . . . ?
C18_1 C12_1 C13_1 C14_1 0.5(7) . . . . ?
C12_1 C13_1 C14_1 C15_1 -0.8(7) . . . . ?
C13_1 C14_1 C15_1 C16_1 -179.2(4) . . . . ?
C13_1 C14_1 C15_1 C17_1 0.5(6) . . . . ?
C4_1 C3_1 C16_1 C15_1 -1.3(6) . . . . ?
C1_1 C3_1 C16_1 C15_1 -179.4(4) . . . . ?
C14_1 C15_1 C16_1 C3_1 -179.1(4) . . . . ?
C17_1 C15_1 C16_1 C3_1 1.2(6) . . . . ?
C4_1 C5_1 C17_1 C18_1 179.5(4) . . . . ?
C6_1 C5_1 C17_1 C18_1 -0.2(6) . . . . ?
C4_1 C5_1 C17_1 C15_1 -0.3(6) . . . . ?
C6_1 C5_1 C17_1 C15_1 -180.0(4) . . . . ?
C16_1 C15_1 C17_1 C5_1 -0.5(6) . . . . ?
C14_1 C15_1 C17_1 C5_1 179.9(4) . . . . ?
C16_1 C15_1 C17_1 C18_1 179.8(4) . . . . ?
C14_1 C15_1 C17_1 C18_1 0.1(6) . . . . ?
C5_1 C17_1 C18_1 C8_1 -0.4(6) . . . . ?
C15_1 C17_1 C18_1 C8_1 179.3(4) . . . . ?
C5_1 C17_1 C18_1 C12_1 179.9(4) . . . . ?
C15_1 C17_1 C18_1 C12_1 -0.4(6) . . . . ?
C9_1 C8_1 C18_1 C17_1 -179.4(4) . . . . ?
C7_1 C8_1 C18_1 C17_1 0.8(6) . . . . ?
C9_1 C8_1 C18_1 C12_1 0.3(6) . . . . ?
C7_1 C8_1 C18_1 C12_1 -179.5(4) . . . . ?
C11_1 C12_1 C18_1 C17_1 179.5(4) . . . . ?
C13_1 C12_1 C18_1 C17_1 0.1(6) . . . . ?
C11_1 C12_1 C18_1 C8_1 -0.2(6) . . . . ?
C13_1 C12_1 C18_1 C8_1 -179.6(4) . . . . ?
B6_1 C2_1 B1_1 C1_1 -103.3(4) . . . . ?
B5_1 C2_1 B1_1 C1_1 -139.7(4) . . . . ?
B3_1 C2_1 B1_1 C1_1 -33.0(4) . . . . ?
C1_1 C2_1 B1_1 B9_1 99.5(4) . . . . ?
B6_1 C2_1 B1_1 B9_1 -3.8(5) . . . . ?
B5_1 C2_1 B1_1 B9_1 -40.1(4) . . . . ?
B3_1 C2_1 B1_1 B9_1 66.5(5) . . . . ?
C1_1 C2_1 B1_1 B4_1 37.1(3) . . . . ?
B6_1 C2_1 B1_1 B4_1 -66.2(5) . . . . ?
B5_1 C2_1 B1_1 B4_1 -102.6(4) . . . . ?
B3_1 C2_1 B1_1 B4_1 4.0(5) . . . . ?
C1_1 C2_1 B1_1 B5_1 139.7(4) . . . . ?
B6_1 C2_1 B1_1 B5_1 36.4(4) . . . . ?
B3_1 C2_1 B1_1 B5_1 106.6(4) . . . . ?
C3_1 C1_1 B1_1 C2_1 -107.7(4) . . . . ?
B2_1 C1_1 B1_1 C2_1 101.0(4) . . . . ?
B4_1 C1_1 B1_1 C2_1 136.8(4) . . . . ?
B3_1 C1_1 B1_1 C2_1 32.5(4) . . . . ?
C3_1 C1_1 B1_1 B9_1 155.5(4) . . . . ?
C2_1 C1_1 B1_1 B9_1 -96.8(4) . . . . ?
B2_1 C1_1 B1_1 B9_1 4.2(5) . . . . ?
B4_1 C1_1 B1_1 B9_1 40.0(3) . . . . ?
B3_1 C1_1 B1_1 B9_1 -64.3(5) . . . . ?
C3_1 C1_1 B1_1 B4_1 115.5(4) . . . . ?
C2_1 C1_1 B1_1 B4_1 -136.8(4) . . . . ?
B2_1 C1_1 B1_1 B4_1 -35.8(3) . . . . ?
B3_1 C1_1 B1_1 B4_1 -104.4(4) . . . . ?
C3_1 C1_1 B1_1 B5_1 -142.4(4) . . . . ?
C2_1 C1_1 B1_1 B5_1 -34.7(3) . . . . ?
B2_1 C1_1 B1_1 B5_1 66.3(4) . . . . ?
B4_1 C1_1 B1_1 B5_1 102.1(4) . . . . ?
B3_1 C1_1 B1_1 B5_1 -2.2(5) . . . . ?
C3_1 C1_1 B2_1 B10_1 -153.1(4) . . . . ?
C2_1 C1_1 B2_1 B10_1 61.8(4) . . . . ?
B4_1 C1_1 B2_1 B10_1 -40.0(3) . . . . ?
B3_1 C1_1 B2_1 B10_1 101.1(4) . . . . ?
B1_1 C1_1 B2_1 B10_1 -4.3(4) . . . . ?
C3_1 C1_1 B2_1 B4_1 -113.2(4) . . . . ?
C2_1 C1_1 B2_1 B4_1 101.8(4) . . . . ?
B3_1 C1_1 B2_1 B4_1 141.1(4) . . . . ?
B1_1 C1_1 B2_1 B4_1 35.7(3) . . . . ?
C3_1 C1_1 B2_1 B3_1 105.7(4) . . . . ?
C2_1 C1_1 B2_1 B3_1 -39.3(4) . . . . ?
B4_1 C1_1 B2_1 B3_1 -141.1(4) . . . . ?
B1_1 C1_1 B2_1 B3_1 -105.4(4) . . . . ?
C3_1 C1_1 B2_1 B7_1 144.4(4) . . . . ?
C2_1 C1_1 B2_1 B7_1 -0.6(5) . . . . ?
B4_1 C1_1 B2_1 B7_1 -102.4(4) . . . . ?
B3_1 C1_1 B2_1 B7_1 38.7(3) . . . . ?
B1_1 C1_1 B2_1 B7_1 -66.7(4) . . . . ?
B6_1 C2_1 B3_1 C1_1 140.3(4) . . . . ?
B5_1 C2_1 B3_1 C1_1 103.1(4) . . . . ?
B1_1 C2_1 B3_1 C1_1 33.1(4) . . . . ?
C1_1 C2_1 B3_1 B7_1 -99.7(4) . . . . ?
B6_1 C2_1 B3_1 B7_1 40.6(3) . . . . ?
B5_1 C2_1 B3_1 B7_1 3.5(5) . . . . ?
B1_1 C2_1 B3_1 B7_1 -66.5(4) . . . . ?
C1_1 C2_1 B3_1 B6_1 -140.3(4) . . . . ?
B5_1 C2_1 B3_1 B6_1 -37.2(4) . . . . ?
B1_1 C2_1 B3_1 B6_1 -107.1(4) . . . . ?
C1_1 C2_1 B3_1 B2_1 -36.5(3) . . . . ?
B6_1 C2_1 B3_1 B2_1 103.8(4) . . . . ?
B5_1 C2_1 B3_1 B2_1 66.6(4) . . . . ?
B1_1 C2_1 B3_1 B2_1 -3.4(5) . . . . ?
C3_1 C1_1 B3_1 C2_1 107.2(4) . . . . ?
B2_1 C1_1 B3_1 C2_1 -137.3(4) . . . . ?
B4_1 C1_1 B3_1 C2_1 -100.2(4) . . . . ?
B1_1 C1_1 B3_1 C2_1 -32.4(4) . . . . ?
C3_1 C1_1 B3_1 B7_1 -155.4(4) . . . . ?
C2_1 C1_1 B3_1 B7_1 97.4(4) . . . . ?
B2_1 C1_1 B3_1 B7_1 -39.9(4) . . . . ?
B4_1 C1_1 B3_1 B7_1 -2.8(5) . . . . ?
B1_1 C1_1 B3_1 B7_1 65.0(5) . . . . ?
C3_1 C1_1 B3_1 B6_1 141.2(4) . . . . ?
C2_1 C1_1 B3_1 B6_1 33.9(3) . . . . ?
B2_1 C1_1 B3_1 B6_1 -103.3(4) . . . . ?
B4_1 C1_1 B3_1 B6_1 -66.2(5) . . . . ?
B1_1 C1_1 B3_1 B6_1 1.6(5) . . . . ?
C3_1 C1_1 B3_1 B2_1 -115.5(4) . . . . ?
C2_1 C1_1 B3_1 B2_1 137.3(4) . . . . ?
B4_1 C1_1 B3_1 B2_1 37.1(4) . . . . ?
B1_1 C1_1 B3_1 B2_1 104.9(4) . . . . ?
C1_1 B2_1 B3_1 C2_1 36.0(3) . . . . ?
B10_1 B2_1 B3_1 C2_1 -62.2(4) . . . . ?
B4_1 B2_1 B3_1 C2_1 1.2(5) . . . . ?
B7_1 B2_1 B3_1 C2_1 -99.2(4) . . . . ?
B10_1 B2_1 B3_1 C1_1 -98.2(4) . . . . ?
B4_1 B2_1 B3_1 C1_1 -34.8(3) . . . . ?
B7_1 B2_1 B3_1 C1_1 -135.2(4) . . . . ?
C1_1 B2_1 B3_1 B7_1 135.2(4) . . . . ?
B10_1 B2_1 B3_1 B7_1 37.0(4) . . . . ?
B4_1 B2_1 B3_1 B7_1 100.4(4) . . . . ?
C1_1 B2_1 B3_1 B6_1 96.1(4) . . . . ?
B10_1 B2_1 B3_1 B6_1 -2.1(5) . . . . ?
B4_1 B2_1 B3_1 B6_1 61.4(5) . . . . ?
B7_1 B2_1 B3_1 B6_1 -39.1(4) . . . . ?
C3_1 C1_1 B4_1 B2_1 113.5(4) . . . . ?
C2_1 C1_1 B4_1 B2_1 -103.1(4) . . . . ?
B3_1 C1_1 B4_1 B2_1 -37.2(4) . . . . ?
B1_1 C1_1 B4_1 B2_1 -142.5(4) . . . . ?
C3_1 C1_1 B4_1 B10_1 153.2(4) . . . . ?
C2_1 C1_1 B4_1 B10_1 -63.4(4) . . . . ?
B2_1 C1_1 B4_1 B10_1 39.7(3) . . . . ?
B3_1 C1_1 B4_1 B10_1 2.6(5) . . . . ?
B1_1 C1_1 B4_1 B10_1 -102.8(4) . . . . ?
C3_1 C1_1 B4_1 B1_1 -104.0(4) . . . . ?
C2_1 C1_1 B4_1 B1_1 39.3(3) . . . . ?
B2_1 C1_1 B4_1 B1_1 142.5(4) . . . . ?
B3_1 C1_1 B4_1 B1_1 105.3(4) . . . . ?
C3_1 C1_1 B4_1 B9_1 -143.5(4) . . . . ?
C2_1 C1_1 B4_1 B9_1 -0.2(5) . . . . ?
B2_1 C1_1 B4_1 B9_1 103.0(4) . . . . ?
B3_1 C1_1 B4_1 B9_1 65.8(4) . . . . ?
B1_1 C1_1 B4_1 B9_1 -39.5(3) . . . . ?
B10_1 B2_1 B4_1 C1_1 134.4(4) . . . . ?
B3_1 B2_1 B4_1 C1_1 34.8(3) . . . . ?
B7_1 B2_1 B4_1 C1_1 97.1(4) . . . . ?
C1_1 B2_1 B4_1 B10_1 -134.4(4) . . . . ?
B3_1 B2_1 B4_1 B10_1 -99.7(4) . . . . ?
B7_1 B2_1 B4_1 B10_1 -37.3(3) . . . . ?
C1_1 B2_1 B4_1 B1_1 -33.7(3) . . . . ?
B10_1 B2_1 B4_1 B1_1 100.8(4) . . . . ?
B3_1 B2_1 B4_1 B1_1 1.1(5) . . . . ?
B7_1 B2_1 B4_1 B1_1 63.5(4) . . . . ?
C1_1 B2_1 B4_1 B9_1 -96.7(4) . . . . ?
B10_1 B2_1 B4_1 B9_1 37.7(3) . . . . ?
B3_1 B2_1 B4_1 B9_1 -62.0(5) . . . . ?
B7_1 B2_1 B4_1 B9_1 0.4(5) . . . . ?
C2_1 B1_1 B4_1 C1_1 -36.3(3) . . . . ?
B9_1 B1_1 B4_1 C1_1 -134.5(4) . . . . ?
B5_1 B1_1 B4_1 C1_1 -96.9(4) . . . . ?
C2_1 B1_1 B4_1 B2_1 -3.0(5) . . . . ?
C1_1 B1_1 B4_1 B2_1 33.3(3) . . . . ?
B9_1 B1_1 B4_1 B2_1 -101.2(4) . . . . ?
B5_1 B1_1 B4_1 B2_1 -63.6(5) . . . . ?
C2_1 B1_1 B4_1 B10_1 60.5(4) . . . . ?
C1_1 B1_1 B4_1 B10_1 96.8(4) . . . . ?
B9_1 B1_1 B4_1 B10_1 -37.7(4) . . . . ?
B5_1 B1_1 B4_1 B10_1 -0.1(5) . . . . ?
C2_1 B1_1 B4_1 B9_1 98.2(4) . . . . ?
C1_1 B1_1 B4_1 B9_1 134.5(4) . . . . ?
B5_1 B1_1 B4_1 B9_1 37.6(4) . . . . ?
C1_1 C2_1 B5_1 B9_1 2.0(5) . . . . ?
B6_1 C2_1 B5_1 B9_1 -103.0(4) . . . . ?
B1_1 C2_1 B5_1 B9_1 40.2(4) . . . . ?
B3_1 C2_1 B5_1 B9_1 -66.1(5) . . . . ?
C1_1 C2_1 B5_1 B1_1 -38.2(4) . . . . ?
B6_1 C2_1 B5_1 B1_1 -143.2(4) . . . . ?
B3_1 C2_1 B5_1 B1_1 -106.3(4) . . . . ?
C1_1 C2_1 B5_1 B6_1 105.0(4) . . . . ?
B1_1 C2_1 B5_1 B6_1 143.2(4) . . . . ?
B3_1 C2_1 B5_1 B6_1 36.9(4) . . . . ?
C1_1 C2_1 B5_1 B8_1 64.9(5) . . . . ?
B6_1 C2_1 B5_1 B8_1 -40.1(3) . . . . ?
B1_1 C2_1 B5_1 B8_1 103.1(4) . . . . ?
B3_1 C2_1 B5_1 B8_1 -3.2(5) . . . . ?
C1_1 B1_1 B5_1 C2_1 34.2(3) . . . . ?
B9_1 B1_1 B5_1 C2_1 133.6(4) . . . . ?
B4_1 B1_1 B5_1 C2_1 95.6(4) . . . . ?
C2_1 B1_1 B5_1 B9_1 -133.6(4) . . . . ?
C1_1 B1_1 B5_1 B9_1 -99.4(4) . . . . ?
B4_1 B1_1 B5_1 B9_1 -37.9(4) . . . . ?
C2_1 B1_1 B5_1 B6_1 -32.2(4) . . . . ?
C1_1 B1_1 B5_1 B6_1 2.0(5) . . . . ?
B9_1 B1_1 B5_1 B6_1 101.4(4) . . . . ?
B4_1 B1_1 B5_1 B6_1 63.4(5) . . . . ?
C2_1 B1_1 B5_1 B8_1 -95.5(4) . . . . ?
C1_1 B1_1 B5_1 B8_1 -61.3(5) . . . . ?
B9_1 B1_1 B5_1 B8_1 38.1(4) . . . . ?
B4_1 B1_1 B5_1 B8_1 0.2(5) . . . . ?
C1_1 C2_1 B6_1 B3_1 37.6(4) . . . . ?
B5_1 C2_1 B6_1 B3_1 142.3(4) . . . . ?
B1_1 C2_1 B6_1 B3_1 106.2(4) . . . . ?
C1_1 C2_1 B6_1 B8_1 -64.2(5) . . . . ?
B5_1 C2_1 B6_1 B8_1 40.5(4) . . . . ?
B1_1 C2_1 B6_1 B8_1 4.4(5) . . . . ?
B3_1 C2_1 B6_1 B8_1 -101.8(4) . . . . ?
C1_1 C2_1 B6_1 B5_1 -104.7(4) . . . . ?
B1_1 C2_1 B6_1 B5_1 -36.1(4) . . . . ?
B3_1 C2_1 B6_1 B5_1 -142.3(4) . . . . ?
C1_1 C2_1 B6_1 B7_1 -2.1(5) . . . . ?
B5_1 C2_1 B6_1 B7_1 102.6(4) . . . . ?
B1_1 C2_1 B6_1 B7_1 66.5(5) . . . . ?
B3_1 C2_1 B6_1 B7_1 -39.7(4) . . . . ?
C1_1 B3_1 B6_1 C2_1 -33.7(3) . . . . ?
B7_1 B3_1 B6_1 C2_1 -133.9(4) . . . . ?
B2_1 B3_1 B6_1 C2_1 -94.8(4) . . . . ?
C2_1 B3_1 B6_1 B8_1 97.1(4) . . . . ?
C1_1 B3_1 B6_1 B8_1 63.3(5) . . . . ?
B7_1 B3_1 B6_1 B8_1 -36.8(3) . . . . ?
B2_1 B3_1 B6_1 B8_1 2.3(5) . . . . ?
C2_1 B3_1 B6_1 B5_1 33.5(4) . . . . ?
C1_1 B3_1 B6_1 B5_1 -0.2(5) . . . . ?
B7_1 B3_1 B6_1 B5_1 -100.4(4) . . . . ?
B2_1 B3_1 B6_1 B5_1 -61.3(5) . . . . ?
C2_1 B3_1 B6_1 B7_1 133.9(4) . . . . ?
C1_1 B3_1 B6_1 B7_1 100.1(4) . . . . ?
B2_1 B3_1 B6_1 B7_1 39.1(4) . . . . ?
B9_1 B5_1 B6_1 C2_1 95.9(4) . . . . ?
B1_1 B5_1 B6_1 C2_1 32.7(3) . . . . ?
B8_1 B5_1 B6_1 C2_1 133.6(4) . . . . ?
C2_1 B5_1 B6_1 B3_1 -33.9(4) . . . . ?
B9_1 B5_1 B6_1 B3_1 62.0(5) . . . . ?
B1_1 B5_1 B6_1 B3_1 -1.1(5) . . . . ?
B8_1 B5_1 B6_1 B3_1 99.7(4) . . . . ?
C2_1 B5_1 B6_1 B8_1 -133.6(4) . . . . ?
B9_1 B5_1 B6_1 B8_1 -37.7(4) . . . . ?
B1_1 B5_1 B6_1 B8_1 -100.9(4) . . . . ?
C2_1 B5_1 B6_1 B7_1 -96.4(4) . . . . ?
B9_1 B5_1 B6_1 B7_1 -0.5(5) . . . . ?
B1_1 B5_1 B6_1 B7_1 -63.6(5) . . . . ?
B8_1 B5_1 B6_1 B7_1 37.2(3) . . . . ?
C2_1 B3_1 B7_1 B10_1 61.2(4) . . . . ?
C1_1 B3_1 B7_1 B10_1 1.8(5) . . . . ?
B6_1 B3_1 B7_1 B10_1 100.2(4) . . . . ?
B2_1 B3_1 B7_1 B10_1 -36.8(4) . . . . ?
C2_1 B3_1 B7_1 B8_1 -2.2(4) . . . . ?
C1_1 B3_1 B7_1 B8_1 -61.6(4) . . . . ?
B6_1 B3_1 B7_1 B8_1 36.8(3) . . . . ?
B2_1 B3_1 B7_1 B8_1 -100.2(4) . . . . ?
C2_1 B3_1 B7_1 B6_1 -39.0(3) . . . . ?
C1_1 B3_1 B7_1 B6_1 -98.4(4) . . . . ?
B2_1 B3_1 B7_1 B6_1 -137.0(4) . . . . ?
C2_1 B3_1 B7_1 B2_1 98.0(4) . . . . ?
C1_1 B3_1 B7_1 B2_1 38.6(3) . . . . ?
B6_1 B3_1 B7_1 B2_1 137.0(4) . . . . ?
C2_1 B6_1 B7_1 B3_1 40.0(3) . . . . ?
B8_1 B6_1 B7_1 B3_1 138.6(4) . . . . ?
B5_1 B6_1 B7_1 B3_1 101.3(4) . . . . ?
C2_1 B6_1 B7_1 B10_1 -60.8(5) . . . . ?
B3_1 B6_1 B7_1 B10_1 -100.8(4) . . . . ?
B8_1 B6_1 B7_1 B10_1 37.9(3) . . . . ?
B5_1 B6_1 B7_1 B10_1 0.6(5) . . . . ?
C2_1 B6_1 B7_1 B8_1 -98.7(4) . . . . ?
B3_1 B6_1 B7_1 B8_1 -138.6(4) . . . . ?
B5_1 B6_1 B7_1 B8_1 -37.3(4) . . . . ?
C2_1 B6_1 B7_1 B2_1 1.6(5) . . . . ?
B3_1 B6_1 B7_1 B2_1 -38.3(3) . . . . ?
B8_1 B6_1 B7_1 B2_1 100.3(4) . . . . ?
B5_1 B6_1 B7_1 B2_1 63.0(5) . . . . ?
C1_1 B2_1 B7_1 B3_1 -38.9(3) . . . . ?
B10_1 B2_1 B7_1 B3_1 -138.4(4) . . . . ?
B4_1 B2_1 B7_1 B3_1 -101.1(4) . . . . ?
C1_1 B2_1 B7_1 B10_1 99.5(4) . . . . ?
B4_1 B2_1 B7_1 B10_1 37.4(3) . . . . ?
B3_1 B2_1 B7_1 B10_1 138.4(4) . . . . ?
C1_1 B2_1 B7_1 B8_1 62.2(4) . . . . ?
B10_1 B2_1 B7_1 B8_1 -37.3(3) . . . . ?
B4_1 B2_1 B7_1 B8_1 0.1(5) . . . . ?
B3_1 B2_1 B7_1 B8_1 101.1(4) . . . . ?
C1_1 B2_1 B7_1 B6_1 -0.6(5) . . . . ?
B10_1 B2_1 B7_1 B6_1 -100.1(4) . . . . ?
B4_1 B2_1 B7_1 B6_1 -62.8(5) . . . . ?
B3_1 B2_1 B7_1 B6_1 38.3(4) . . . . ?
C2_1 B6_1 B8_1 B7_1 98.6(4) . . . . ?
B3_1 B6_1 B8_1 B7_1 36.4(3) . . . . ?
B5_1 B6_1 B8_1 B7_1 138.4(4) . . . . ?
C2_1 B6_1 B8_1 B10_1 60.6(5) . . . . ?
B3_1 B6_1 B8_1 B10_1 -1.6(5) . . . . ?
B5_1 B6_1 B8_1 B10_1 100.4(4) . . . . ?
B7_1 B6_1 B8_1 B10_1 -38.0(3) . . . . ?
C2_1 B6_1 B8_1 B5_1 -39.8(4) . . . . ?
B3_1 B6_1 B8_1 B5_1 -102.0(4) . . . . ?
B7_1 B6_1 B8_1 B5_1 -138.4(4) . . . . ?
C2_1 B6_1 B8_1 B9_1 -3.1(5) . . . . ?
B3_1 B6_1 B8_1 B9_1 -65.3(5) . . . . ?
B5_1 B6_1 B8_1 B9_1 36.7(4) . . . . ?
B7_1 B6_1 B8_1 B9_1 -101.7(4) . . . . ?
B3_1 B7_1 B8_1 B6_1 -37.0(3) . . . . ?
B10_1 B7_1 B8_1 B6_1 -137.4(4) . . . . ?
B2_1 B7_1 B8_1 B6_1 -100.5(4) . . . . ?
B3_1 B7_1 B8_1 B10_1 100.4(4) . . . . ?
B6_1 B7_1 B8_1 B10_1 137.4(4) . . . . ?
B2_1 B7_1 B8_1 B10_1 37.0(3) . . . . ?
B3_1 B7_1 B8_1 B5_1 0.4(5) . . . . ?
B10_1 B7_1 B8_1 B5_1 -100.1(4) . . . . ?
B6_1 B7_1 B8_1 B5_1 37.4(4) . . . . ?
B2_1 B7_1 B8_1 B5_1 -63.1(5) . . . . ?
B3_1 B7_1 B8_1 B9_1 63.0(5) . . . . ?
B10_1 B7_1 B8_1 B9_1 -37.4(3) . . . . ?
B6_1 B7_1 B8_1 B9_1 100.0(4) . . . . ?
B2_1 B7_1 B8_1 B9_1 -0.5(5) . . . . ?
C2_1 B5_1 B8_1 B6_1 39.2(3) . . . . ?
B9_1 B5_1 B8_1 B6_1 138.4(4) . . . . ?
B1_1 B5_1 B8_1 B6_1 100.8(4) . . . . ?
C2_1 B5_1 B8_1 B7_1 1.6(5) . . . . ?
B9_1 B5_1 B8_1 B7_1 100.8(4) . . . . ?
B1_1 B5_1 B8_1 B7_1 63.2(5) . . . . ?
B6_1 B5_1 B8_1 B7_1 -37.6(4) . . . . ?
C2_1 B5_1 B8_1 B10_1 -61.8(5) . . . . ?
B9_1 B5_1 B8_1 B10_1 37.4(4) . . . . ?
B1_1 B5_1 B8_1 B10_1 -0.2(5) . . . . ?
B6_1 B5_1 B8_1 B10_1 -101.0(4) . . . . ?
C2_1 B5_1 B8_1 B9_1 -99.2(4) . . . . ?
B1_1 B5_1 B8_1 B9_1 -37.6(4) . . . . ?
B6_1 B5_1 B8_1 B9_1 -138.4(4) . . . . ?
C2_1 B1_1 B9_1 B5_1 39.4(4) . . . . ?
C1_1 B1_1 B9_1 B5_1 98.5(4) . . . . ?
B4_1 B1_1 B9_1 B5_1 137.7(4) . . . . ?
C2_1 B1_1 B9_1 B4_1 -98.3(4) . . . . ?
C1_1 B1_1 B9_1 B4_1 -39.2(3) . . . . ?
B5_1 B1_1 B9_1 B4_1 -137.7(4) . . . . ?
C2_1 B1_1 B9_1 B8_1 1.5(5) . . . . ?
C1_1 B1_1 B9_1 B8_1 60.6(5) . . . . ?
B4_1 B1_1 B9_1 B8_1 99.8(4) . . . . ?
B5_1 B1_1 B9_1 B8_1 -37.9(4) . . . . ?
C2_1 B1_1 B9_1 B10_1 -61.4(4) . . . . ?
C1_1 B1_1 B9_1 B10_1 -2.3(5) . . . . ?
B4_1 B1_1 B9_1 B10_1 36.9(3) . . . . ?
B5_1 B1_1 B9_1 B10_1 -100.8(4) . . . . ?
C2_1 B5_1 B9_1 B1_1 -40.0(4) . . . . ?
B6_1 B5_1 B9_1 B1_1 -100.5(4) . . . . ?
B8_1 B5_1 B9_1 B1_1 -137.8(4) . . . . ?
C2_1 B5_1 B9_1 B4_1 -2.0(5) . . . . ?
B1_1 B5_1 B9_1 B4_1 38.0(4) . . . . ?
B6_1 B5_1 B9_1 B4_1 -62.5(5) . . . . ?
B8_1 B5_1 B9_1 B4_1 -99.8(4) . . . . ?
C2_1 B5_1 B9_1 B8_1 97.8(4) . . . . ?
B1_1 B5_1 B9_1 B8_1 137.8(4) . . . . ?
B6_1 B5_1 B9_1 B8_1 37.3(4) . . . . ?
C2_1 B5_1 B9_1 B10_1 60.7(5) . . . . ?
B1_1 B5_1 B9_1 B10_1 100.7(4) . . . . ?
B6_1 B5_1 B9_1 B10_1 0.2(5) . . . . ?
B8_1 B5_1 B9_1 B10_1 -37.0(4) . . . . ?
C1_1 B4_1 B9_1 B1_1 39.6(3) . . . . ?
B2_1 B4_1 B9_1 B1_1 101.0(4) . . . . ?
B10_1 B4_1 B9_1 B1_1 138.3(4) . . . . ?
C1_1 B4_1 B9_1 B5_1 1.4(5) . . . . ?
B2_1 B4_1 B9_1 B5_1 62.9(5) . . . . ?
B10_1 B4_1 B9_1 B5_1 100.1(4) . . . . ?
B1_1 B4_1 B9_1 B5_1 -38.2(4) . . . . ?
C1_1 B4_1 B9_1 B8_1 -62.1(4) . . . . ?
B2_1 B4_1 B9_1 B8_1 -0.7(5) . . . . ?
B10_1 B4_1 B9_1 B8_1 36.6(3) . . . . ?
B1_1 B4_1 B9_1 B8_1 -101.7(4) . . . . ?
C1_1 B4_1 B9_1 B10_1 -98.7(4) . . . . ?
B2_1 B4_1 B9_1 B10_1 -37.3(3) . . . . ?
B1_1 B4_1 B9_1 B10_1 -138.3(4) . . . . ?
B6_1 B8_1 B9_1 B1_1 1.0(5) . . . . ?
B7_1 B8_1 B9_1 B1_1 -62.9(5) . . . . ?
B10_1 B8_1 B9_1 B1_1 -100.1(4) . . . . ?
B5_1 B8_1 B9_1 B1_1 38.1(4) . . . . ?
B6_1 B8_1 B9_1 B5_1 -37.1(4) . . . . ?
B7_1 B8_1 B9_1 B5_1 -101.0(4) . . . . ?
B10_1 B8_1 B9_1 B5_1 -138.2(4) . . . . ?
B6_1 B8_1 B9_1 B4_1 64.6(5) . . . . ?
B7_1 B8_1 B9_1 B4_1 0.7(5) . . . . ?
B10_1 B8_1 B9_1 B4_1 -36.5(4) . . . . ?
B5_1 B8_1 B9_1 B4_1 101.7(4) . . . . ?
B6_1 B8_1 B9_1 B10_1 101.1(4) . . . . ?
B7_1 B8_1 B9_1 B10_1 37.2(3) . . . . ?
B5_1 B8_1 B9_1 B10_1 138.2(4) . . . . ?
C1_1 B2_1 B10_1 B4_1 39.6(3) . . . . ?
B3_1 B2_1 B10_1 B4_1 101.8(4) . . . . ?
B7_1 B2_1 B10_1 B4_1 138.3(4) . . . . ?
C1_1 B2_1 B10_1 B7_1 -98.7(4) . . . . ?
B4_1 B2_1 B10_1 B7_1 -138.3(4) . . . . ?
B3_1 B2_1 B10_1 B7_1 -36.5(3) . . . . ?
C1_1 B2_1 B10_1 B8_1 -61.1(4) . . . . ?
B4_1 B2_1 B10_1 B8_1 -100.7(4) . . . . ?
B3_1 B2_1 B10_1 B8_1 1.1(5) . . . . ?
B7_1 B2_1 B10_1 B8_1 37.6(4) . . . . ?
C1_1 B2_1 B10_1 B9_1 2.6(4) . . . . ?
B4_1 B2_1 B10_1 B9_1 -37.0(3) . . . . ?
B3_1 B2_1 B10_1 B9_1 64.8(4) . . . . ?
B7_1 B2_1 B10_1 B9_1 101.3(4) . . . . ?
C1_1 B4_1 B10_1 B2_1 -39.1(3) . . . . ?
B1_1 B4_1 B10_1 B2_1 -101.4(4) . . . . ?
B9_1 B4_1 B10_1 B2_1 -138.5(4) . . . . ?
C1_1 B4_1 B10_1 B7_1 -1.3(5) . . . . ?
B2_1 B4_1 B10_1 B7_1 37.8(4) . . . . ?
B1_1 B4_1 B10_1 B7_1 -63.6(5) . . . . ?
B9_1 B4_1 B10_1 B7_1 -100.7(4) . . . . ?
C1_1 B4_1 B10_1 B8_1 62.3(5) . . . . ?
B2_1 B4_1 B10_1 B8_1 101.4(4) . . . . ?
B1_1 B4_1 B10_1 B8_1 0.0(5) . . . . ?
B9_1 B4_1 B10_1 B8_1 -37.1(4) . . . . ?
C1_1 B4_1 B10_1 B9_1 99.4(4) . . . . ?
B2_1 B4_1 B10_1 B9_1 138.5(4) . . . . ?
B1_1 B4_1 B10_1 B9_1 37.1(4) . . . . ?
B3_1 B7_1 B10_1 B2_1 37.2(4) . . . . ?
B8_1 B7_1 B10_1 B2_1 138.1(4) . . . . ?
B6_1 B7_1 B10_1 B2_1 100.4(4) . . . . ?
B3_1 B7_1 B10_1 B4_1 -0.3(5) . . . . ?
B8_1 B7_1 B10_1 B4_1 100.6(4) . . . . ?
B6_1 B7_1 B10_1 B4_1 63.0(5) . . . . ?
B2_1 B7_1 B10_1 B4_1 -37.5(4) . . . . ?
B3_1 B7_1 B10_1 B8_1 -101.0(4) . . . . ?
B6_1 B7_1 B10_1 B8_1 -37.7(3) . . . . ?
B2_1 B7_1 B10_1 B8_1 -138.1(4) . . . . ?
B3_1 B7_1 B10_1 B9_1 -63.7(5) . . . . ?
B8_1 B7_1 B10_1 B9_1 37.3(3) . . . . ?
B6_1 B7_1 B10_1 B9_1 -0.4(5) . . . . ?
B2_1 B7_1 B10_1 B9_1 -100.9(4) . . . . ?
B6_1 B8_1 B10_1 B2_1 0.3(5) . . . . ?
B7_1 B8_1 B10_1 B2_1 -37.9(4) . . . . ?
B5_1 B8_1 B10_1 B2_1 63.7(5) . . . . ?
B9_1 B8_1 B10_1 B2_1 100.6(4) . . . . ?
B6_1 B8_1 B10_1 B4_1 -63.3(5) . . . . ?
B7_1 B8_1 B10_1 B4_1 -101.5(4) . . . . ?
B5_1 B8_1 B10_1 B4_1 0.1(5) . . . . ?
B9_1 B8_1 B10_1 B4_1 36.9(4) . . . . ?
B6_1 B8_1 B10_1 B7_1 38.2(4) . . . . ?
B5_1 B8_1 B10_1 B7_1 101.6(4) . . . . ?
B9_1 B8_1 B10_1 B7_1 138.5(4) . . . . ?
B6_1 B8_1 B10_1 B9_1 -100.3(4) . . . . ?
B7_1 B8_1 B10_1 B9_1 -138.5(4) . . . . ?
B5_1 B8_1 B10_1 B9_1 -36.8(4) . . . . ?
B1_1 B9_1 B10_1 B2_1 -0.1(5) . . . . ?
B5_1 B9_1 B10_1 B2_1 -64.2(4) . . . . ?
B4_1 B9_1 B10_1 B2_1 37.1(3) . . . . ?
B8_1 B9_1 B10_1 B2_1 -101.5(4) . . . . ?
B1_1 B9_1 B10_1 B4_1 -37.3(3) . . . . ?
B5_1 B9_1 B10_1 B4_1 -101.3(4) . . . . ?
B8_1 B9_1 B10_1 B4_1 -138.6(4) . . . . ?
B1_1 B9_1 B10_1 B7_1 64.2(5) . . . . ?
B5_1 B9_1 B10_1 B7_1 0.1(5) . . . . ?
B4_1 B9_1 B10_1 B7_1 101.4(4) . . . . ?
B8_1 B9_1 B10_1 B7_1 -37.2(3) . . . . ?
B1_1 B9_1 B10_1 B8_1 101.4(4) . . . . ?
B5_1 B9_1 B10_1 B8_1 37.3(4) . . . . ?
B4_1 B9_1 B10_1 B8_1 138.6(4) . . . . ?
C3_2 C1_2 C2_2 B9_2 144.6(4) . . . . ?
B3_2 C1_2 C2_2 B9_2 -1.1(5) . . . . ?
B4_2 C1_2 C2_2 B9_2 -68.1(5) . . . . ?
B2_2 C1_2 C2_2 B9_2 38.6(4) . . . . ?
B1_2 C1_2 C2_2 B9_2 -108.4(4) . . . . ?
C3_2 C1_2 C2_2 B7_2 -145.8(4) . . . . ?
B3_2 C1_2 C2_2 B7_2 68.5(5) . . . . ?
B4_2 C1_2 C2_2 B7_2 1.4(5) . . . . ?
B2_2 C1_2 C2_2 B7_2 108.2(5) . . . . ?
B1_2 C1_2 C2_2 B7_2 -38.9(4) . . . . ?
C3_2 C1_2 C2_2 B2_2 106.0(4) . . . . ?
B3_2 C1_2 C2_2 B2_2 -39.7(4) . . . . ?
B4_2 C1_2 C2_2 B2_2 -106.8(4) . . . . ?
B1_2 C1_2 C2_2 B2_2 -147.1(4) . . . . ?
C3_2 C1_2 C2_2 B1_2 -106.9(4) . . . . ?
B3_2 C1_2 C2_2 B1_2 107.4(4) . . . . ?
B4_2 C1_2 C2_2 B1_2 40.3(4) . . . . ?
B2_2 C1_2 C2_2 B1_2 147.1(4) . . . . ?
C2_2 C1_2 C3_2 C4_2 -24.2(6) . . . . ?
B3_2 C1_2 C3_2 C4_2 116.5(5) . . . . ?
B4_2 C1_2 C3_2 C4_2 -166.7(4) . . . . ?
B2_2 C1_2 C3_2 C4_2 44.4(6) . . . . ?
B1_2 C1_2 C3_2 C4_2 -92.9(5) . . . . ?
C2_2 C1_2 C3_2 C16_2 156.7(4) . . . . ?
B3_2 C1_2 C3_2 C16_2 -62.6(6) . . . . ?
B4_2 C1_2 C3_2 C16_2 14.2(6) . . . . ?
B2_2 C1_2 C3_2 C16_2 -134.7(4) . . . . ?
B1_2 C1_2 C3_2 C16_2 88.0(5) . . . . ?
C16_2 C3_2 C4_2 C5_2 -1.7(7) . . . . ?
C1_2 C3_2 C4_2 C5_2 179.2(4) . . . . ?
C3_2 C4_2 C5_2 C17_2 0.8(6) . . . . ?
C3_2 C4_2 C5_2 C6_2 -178.7(4) . . . . ?
C4_2 C5_2 C6_2 C7_2 178.4(4) . . . . ?
C17_2 C5_2 C6_2 C7_2 -1.1(6) . . . . ?
C5_2 C6_2 C7_2 C8_2 0.9(7) . . . . ?
C6_2 C7_2 C8_2 C9_2 -179.7(4) . . . . ?
C6_2 C7_2 C8_2 C18_2 0.4(6) . . . . ?
C18_2 C8_2 C9_2 C10_2 1.4(7) . . . . ?
C7_2 C8_2 C9_2 C10_2 -178.5(4) . . . . ?
C8_2 C9_2 C10_2 C11_2 -2.3(7) . . . . ?
C9_2 C10_2 C11_2 C12_2 1.5(7) . . . . ?
C10_2 C11_2 C12_2 C18_2 0.2(7) . . . . ?
C10_2 C11_2 C12_2 C13_2 -179.4(4) . . . . ?
C11_2 C12_2 C13_2 C14_2 -179.7(4) . . . . ?
C18_2 C12_2 C13_2 C14_2 0.8(7) . . . . ?
C12_2 C13_2 C14_2 C15_2 -1.2(7) . . . . ?
C13_2 C14_2 C15_2 C16_2 -177.9(4) . . . . ?
C13_2 C14_2 C15_2 C17_2 0.6(7) . . . . ?
C17_2 C15_2 C16_2 C3_2 0.5(6) . . . . ?
C14_2 C15_2 C16_2 C3_2 179.0(4) . . . . ?
C4_2 C3_2 C16_2 C15_2 1.1(6) . . . . ?
C1_2 C3_2 C16_2 C15_2 -179.8(4) . . . . ?
C4_2 C5_2 C17_2 C18_2 -179.6(4) . . . . ?
C6_2 C5_2 C17_2 C18_2 -0.1(6) . . . . ?
C4_2 C5_2 C17_2 C15_2 0.8(6) . . . . ?
C6_2 C5_2 C17_2 C15_2 -179.7(4) . . . . ?
C16_2 C15_2 C17_2 C18_2 178.9(4) . . . . ?
C14_2 C15_2 C17_2 C18_2 0.3(6) . . . . ?
C16_2 C15_2 C17_2 C5_2 -1.4(6) . . . . ?
C14_2 C15_2 C17_2 C5_2 180.0(4) . . . . ?
C5_2 C17_2 C18_2 C12_2 179.6(4) . . . . ?
C15_2 C17_2 C18_2 C12_2 -0.8(6) . . . . ?
C5_2 C17_2 C18_2 C8_2 1.4(6) . . . . ?
C15_2 C17_2 C18_2 C8_2 -179.0(4) . . . . ?
C11_2 C12_2 C18_2 C17_2 -179.3(4) . . . . ?
C13_2 C12_2 C18_2 C17_2 0.2(6) . . . . ?
C11_2 C12_2 C18_2 C8_2 -1.1(6) . . . . ?
C13_2 C12_2 C18_2 C8_2 178.5(4) . . . . ?
C9_2 C8_2 C18_2 C17_2 178.6(4) . . . . ?
C7_2 C8_2 C18_2 C17_2 -1.5(6) . . . . ?
C9_2 C8_2 C18_2 C12_2 0.3(6) . . . . ?
C7_2 C8_2 C18_2 C12_2 -179.8(4) . . . . ?
B9_2 C2_2 B1_2 C1_2 103.9(4) . . . . ?
B7_2 C2_2 B1_2 C1_2 139.5(4) . . . . ?
B2_2 C2_2 B1_2 C1_2 32.8(4) . . . . ?
C1_2 C2_2 B1_2 B5_2 -98.3(4) . . . . ?
B9_2 C2_2 B1_2 B5_2 5.6(5) . . . . ?
B7_2 C2_2 B1_2 B5_2 41.2(4) . . . . ?
B2_2 C2_2 B1_2 B5_2 -65.5(5) . . . . ?
C1_2 C2_2 B1_2 B7_2 -139.5(4) . . . . ?
B9_2 C2_2 B1_2 B7_2 -35.6(4) . . . . ?
B2_2 C2_2 B1_2 B7_2 -106.7(5) . . . . ?
C1_2 C2_2 B1_2 B4_2 -36.2(3) . . . . ?
B9_2 C2_2 B1_2 B4_2 67.7(5) . . . . ?
B7_2 C2_2 B1_2 B4_2 103.3(4) . . . . ?
B2_2 C2_2 B1_2 B4_2 -3.4(5) . . . . ?
C3_2 C1_2 B1_2 C2_2 107.9(4) . . . . ?
B3_2 C1_2 B1_2 C2_2 -98.9(4) . . . . ?
B4_2 C1_2 B1_2 C2_2 -136.8(4) . . . . ?
B2_2 C1_2 B1_2 C2_2 -30.8(4) . . . . ?
C3_2 C1_2 B1_2 B5_2 -154.9(4) . . . . ?
C2_2 C1_2 B1_2 B5_2 97.3(4) . . . . ?
B3_2 C1_2 B1_2 B5_2 -1.6(5) . . . . ?
B4_2 C1_2 B1_2 B5_2 -39.5(4) . . . . ?
B2_2 C1_2 B1_2 B5_2 66.5(5) . . . . ?
C3_2 C1_2 B1_2 B7_2 142.8(4) . . . . ?
C2_2 C1_2 B1_2 B7_2 35.0(4) . . . . ?
B3_2 C1_2 B1_2 B7_2 -64.0(5) . . . . ?
B4_2 C1_2 B1_2 B7_2 -101.9(4) . . . . ?
B2_2 C1_2 B1_2 B7_2 4.1(5) . . . . ?
C3_2 C1_2 B1_2 B4_2 -115.3(4) . . . . ?
C2_2 C1_2 B1_2 B4_2 136.8(4) . . . . ?
B3_2 C1_2 B1_2 B4_2 37.9(4) . . . . ?
B2_2 C1_2 B1_2 B4_2 106.0(4) . . . . ?
B9_2 C2_2 B2_2 C1_2 -139.7(4) . . . . ?
B7_2 C2_2 B2_2 C1_2 -104.0(4) . . . . ?
B1_2 C2_2 B2_2 C1_2 -33.0(4) . . . . ?
C1_2 C2_2 B2_2 B9_2 139.7(4) . . . . ?
B7_2 C2_2 B2_2 B9_2 35.7(4) . . . . ?
B1_2 C2_2 B2_2 B9_2 106.7(5) . . . . ?
C1_2 C2_2 B2_2 B3_2 36.8(3) . . . . ?
B9_2 C2_2 B2_2 B3_2 -102.9(4) . . . . ?
B7_2 C2_2 B2_2 B3_2 -67.1(5) . . . . ?
B1_2 C2_2 B2_2 B3_2 3.9(5) . . . . ?
C1_2 C2_2 B2_2 B10_2 98.8(4) . . . . ?
B9_2 C2_2 B2_2 B10_2 -40.9(4) . . . . ?
B7_2 C2_2 B2_2 B10_2 -5.2(5) . . . . ?
B1_2 C2_2 B2_2 B10_2 65.8(5) . . . . ?
C3_2 C1_2 B2_2 C2_2 -108.3(4) . . . . ?
B3_2 C1_2 B2_2 C2_2 136.7(4) . . . . ?
B4_2 C1_2 B2_2 C2_2 100.0(4) . . . . ?
B1_2 C1_2 B2_2 C2_2 30.8(4) . . . . ?
C3_2 C1_2 B2_2 B9_2 -143.0(4) . . . . ?
C2_2 C1_2 B2_2 B9_2 -34.7(4) . . . . ?
B3_2 C1_2 B2_2 B9_2 102.0(4) . . . . ?
B4_2 C1_2 B2_2 B9_2 65.2(5) . . . . ?
B1_2 C1_2 B2_2 B9_2 -4.0(5) . . . . ?
C3_2 C1_2 B2_2 B3_2 115.0(4) . . . . ?
C2_2 C1_2 B2_2 B3_2 -136.7(4) . . . . ?
B4_2 C1_2 B2_2 B3_2 -36.8(4) . . . . ?
B1_2 C1_2 B2_2 B3_2 -106.0(4) . . . . ?
C3_2 C1_2 B2_2 B10_2 154.6(4) . . . . ?
C2_2 C1_2 B2_2 B10_2 -97.2(4) . . . . ?
B3_2 C1_2 B2_2 B10_2 39.6(4) . . . . ?
B4_2 C1_2 B2_2 B10_2 2.8(5) . . . . ?
B1_2 C1_2 B2_2 B10_2 -66.4(5) . . . . ?
C3_2 C1_2 B3_2 B2_2 -104.5(4) . . . . ?
C2_2 C1_2 B3_2 B2_2 39.0(4) . . . . ?
B4_2 C1_2 B3_2 B2_2 142.0(4) . . . . ?
B1_2 C1_2 B3_2 B2_2 104.1(4) . . . . ?
C3_2 C1_2 B3_2 B10_2 -144.4(4) . . . . ?
C2_2 C1_2 B3_2 B10_2 -0.9(5) . . . . ?
B4_2 C1_2 B3_2 B10_2 102.0(4) . . . . ?
B2_2 C1_2 B3_2 B10_2 -40.0(4) . . . . ?
B1_2 C1_2 B3_2 B10_2 64.1(5) . . . . ?
C3_2 C1_2 B3_2 B6_2 152.9(4) . . . . ?
C2_2 C1_2 B3_2 B6_2 -63.6(4) . . . . ?
B4_2 C1_2 B3_2 B6_2 39.4(4) . . . . ?
B2_2 C1_2 B3_2 B6_2 -102.6(4) . . . . ?
B1_2 C1_2 B3_2 B6_2 1.5(5) . . . . ?
C3_2 C1_2 B3_2 B4_2 113.5(4) . . . . ?
C2_2 C1_2 B3_2 B4_2 -102.9(4) . . . . ?
B2_2 C1_2 B3_2 B4_2 -142.0(4) . . . . ?
B1_2 C1_2 B3_2 B4_2 -37.9(4) . . . . ?
C2_2 B2_2 B3_2 C1_2 -36.3(3) . . . . ?
B9_2 B2_2 B3_2 C1_2 -97.0(4) . . . . ?
B10_2 B2_2 B3_2 C1_2 -134.7(4) . . . . ?
C2_2 B2_2 B3_2 B10_2 98.4(4) . . . . ?
C1_2 B2_2 B3_2 B10_2 134.7(4) . . . . ?
B9_2 B2_2 B3_2 B10_2 37.7(4) . . . . ?
C2_2 B2_2 B3_2 B6_2 61.5(5) . . . . ?
C1_2 B2_2 B3_2 B6_2 97.8(4) . . . . ?
B9_2 B2_2 B3_2 B6_2 0.9(5) . . . . ?
B10_2 B2_2 B3_2 B6_2 -36.8(4) . . . . ?
C2_2 B2_2 B3_2 B4_2 -2.6(5) . . . . ?
C1_2 B2_2 B3_2 B4_2 33.7(3) . . . . ?
B9_2 B2_2 B3_2 B4_2 -63.2(5) . . . . ?
B10_2 B2_2 B3_2 B4_2 -100.9(4) . . . . ?
C3_2 C1_2 B4_2 B3_2 -113.2(5) . . . . ?
C2_2 C1_2 B4_2 B3_2 101.8(4) . . . . ?
B2_2 C1_2 B4_2 B3_2 36.4(4) . . . . ?
B1_2 C1_2 B4_2 B3_2 140.9(4) . . . . ?
C3_2 C1_2 B4_2 B6_2 -152.0(4) . . . . ?
C2_2 C1_2 B4_2 B6_2 62.9(5) . . . . ?
B3_2 C1_2 B4_2 B6_2 -38.9(4) . . . . ?
B2_2 C1_2 B4_2 B6_2 -2.5(5) . . . . ?
B1_2 C1_2 B4_2 B6_2 102.0(4) . . . . ?
C3_2 C1_2 B4_2 B5_2 144.7(4) . . . . ?
C2_2 C1_2 B4_2 B5_2 -0.3(5) . . . . ?
B3_2 C1_2 B4_2 B5_2 -102.1(4) . . . . ?
B2_2 C1_2 B4_2 B5_2 -65.7(5) . . . . ?
B1_2 C1_2 B4_2 B5_2 38.8(4) . . . . ?
C3_2 C1_2 B4_2 B1_2 105.9(5) . . . . ?
C2_2 C1_2 B4_2 B1_2 -39.1(4) . . . . ?
B3_2 C1_2 B4_2 B1_2 -140.9(4) . . . . ?
B2_2 C1_2 B4_2 B1_2 -104.5(4) . . . . ?
B2_2 B3_2 B4_2 C1_2 -34.2(3) . . . . ?
B10_2 B3_2 B4_2 C1_2 -98.1(4) . . . . ?
B6_2 B3_2 B4_2 C1_2 -135.4(4) . . . . ?
C1_2 B3_2 B4_2 B6_2 135.4(4) . . . . ?
B2_2 B3_2 B4_2 B6_2 101.2(4) . . . . ?
B10_2 B3_2 B4_2 B6_2 37.3(4) . . . . ?
C1_2 B3_2 B4_2 B5_2 96.8(4) . . . . ?
B2_2 B3_2 B4_2 B5_2 62.6(5) . . . . ?
B10_2 B3_2 B4_2 B5_2 -1.2(5) . . . . ?
B6_2 B3_2 B4_2 B5_2 -38.6(4) . . . . ?
C1_2 B3_2 B4_2 B1_2 34.9(3) . . . . ?
B2_2 B3_2 B4_2 B1_2 0.7(5) . . . . ?
B10_2 B3_2 B4_2 B1_2 -63.1(5) . . . . ?
B6_2 B3_2 B4_2 B1_2 -100.5(4) . . . . ?
C2_2 B1_2 B4_2 C1_2 35.9(3) . . . . ?
B5_2 B1_2 B4_2 C1_2 134.8(4) . . . . ?
B7_2 B1_2 B4_2 C1_2 96.5(4) . . . . ?
C2_2 B1_2 B4_2 B3_2 1.4(5) . . . . ?
C1_2 B1_2 B4_2 B3_2 -34.4(3) . . . . ?
B5_2 B1_2 B4_2 B3_2 100.4(4) . . . . ?
B7_2 B1_2 B4_2 B3_2 62.1(5) . . . . ?
C2_2 B1_2 B4_2 B6_2 -61.6(5) . . . . ?
C1_2 B1_2 B4_2 B6_2 -97.4(4) . . . . ?
B5_2 B1_2 B4_2 B6_2 37.4(4) . . . . ?
B7_2 B1_2 B4_2 B6_2 -0.9(5) . . . . ?
C2_2 B1_2 B4_2 B5_2 -98.9(4) . . . . ?
C1_2 B1_2 B4_2 B5_2 -134.8(4) . . . . ?
B7_2 B1_2 B4_2 B5_2 -38.3(4) . . . . ?
C2_2 B1_2 B5_2 B7_2 -40.4(4) . . . . ?
C1_2 B1_2 B5_2 B7_2 -99.0(4) . . . . ?
B4_2 B1_2 B5_2 B7_2 -137.1(4) . . . . ?
C2_2 B1_2 B5_2 B8_2 -3.6(5) . . . . ?
C1_2 B1_2 B5_2 B8_2 -62.3(5) . . . . ?
B7_2 B1_2 B5_2 B8_2 36.7(4) . . . . ?
B4_2 B1_2 B5_2 B8_2 -100.4(4) . . . . ?
C2_2 B1_2 B5_2 B4_2 96.7(4) . . . . ?
C1_2 B1_2 B5_2 B4_2 38.1(3) . . . . ?
B7_2 B1_2 B5_2 B4_2 137.1(4) . . . . ?
C2_2 B1_2 B5_2 B6_2 59.7(5) . . . . ?
C1_2 B1_2 B5_2 B6_2 1.1(5) . . . . ?
B7_2 B1_2 B5_2 B6_2 100.1(4) . . . . ?
B4_2 B1_2 B5_2 B6_2 -37.0(4) . . . . ?
C1_2 B4_2 B5_2 B1_2 -39.4(4) . . . . ?
B3_2 B4_2 B5_2 B1_2 -100.5(4) . . . . ?
B6_2 B4_2 B5_2 B1_2 -138.6(4) . . . . ?
C1_2 B4_2 B5_2 B7_2 -0.8(5) . . . . ?
B3_2 B4_2 B5_2 B7_2 -62.0(5) . . . . ?
B6_2 B4_2 B5_2 B7_2 -100.0(4) . . . . ?
B1_2 B4_2 B5_2 B7_2 38.5(4) . . . . ?
C1_2 B4_2 B5_2 B8_2 62.4(5) . . . . ?
B3_2 B4_2 B5_2 B8_2 1.2(5) . . . . ?
B6_2 B4_2 B5_2 B8_2 -36.8(4) . . . . ?
B1_2 B4_2 B5_2 B8_2 101.8(4) . . . . ?
C1_2 B4_2 B5_2 B6_2 99.2(4) . . . . ?
B3_2 B4_2 B5_2 B6_2 38.0(4) . . . . ?
B1_2 B4_2 B5_2 B6_2 138.6(4) . . . . ?
C1_2 B3_2 B6_2 B10_2 99.8(4) . . . . ?
B2_2 B3_2 B6_2 B10_2 36.9(4) . . . . ?
B4_2 B3_2 B6_2 B10_2 138.3(4) . . . . ?
C1_2 B3_2 B6_2 B4_2 -38.5(3) . . . . ?
B2_2 B3_2 B6_2 B4_2 -101.4(4) . . . . ?
B10_2 B3_2 B6_2 B4_2 -138.3(4) . . . . ?
C1_2 B3_2 B6_2 B8_2 61.7(5) . . . . ?
B2_2 B3_2 B6_2 B8_2 -1.2(5) . . . . ?
B10_2 B3_2 B6_2 B8_2 -38.1(4) . . . . ?
B4_2 B3_2 B6_2 B8_2 100.2(4) . . . . ?
C1_2 B3_2 B6_2 B5_2 -0.7(5) . . . . ?
B2_2 B3_2 B6_2 B5_2 -63.5(5) . . . . ?
B10_2 B3_2 B6_2 B5_2 -100.5(4) . . . . ?
B4_2 B3_2 B6_2 B5_2 37.9(4) . . . . ?
C1_2 B4_2 B6_2 B10_2 1.1(5) . . . . ?
B3_2 B4_2 B6_2 B10_2 -37.2(4) . . . . ?
B5_2 B4_2 B6_2 B10_2 100.0(4) . . . . ?
B1_2 B4_2 B6_2 B10_2 63.6(5) . . . . ?
C1_2 B4_2 B6_2 B3_2 38.3(3) . . . . ?
B5_2 B4_2 B6_2 B3_2 137.2(4) . . . . ?
B1_2 B4_2 B6_2 B3_2 100.8(4) . . . . ?
C1_2 B4_2 B6_2 B8_2 -62.4(5) . . . . ?
B3_2 B4_2 B6_2 B8_2 -100.7(4) . . . . ?
B5_2 B4_2 B6_2 B8_2 36.5(4) . . . . ?
B1_2 B4_2 B6_2 B8_2 0.1(5) . . . . ?
C1_2 B4_2 B6_2 B5_2 -98.9(4) . . . . ?
B3_2 B4_2 B6_2 B5_2 -137.2(4) . . . . ?
B1_2 B4_2 B6_2 B5_2 -36.4(4) . . . . ?
B1_2 B5_2 B6_2 B10_2 -63.4(5) . . . . ?
B7_2 B5_2 B6_2 B10_2 0.3(5) . . . . ?
B8_2 B5_2 B6_2 B10_2 37.6(4) . . . . ?
B4_2 B5_2 B6_2 B10_2 -101.1(4) . . . . ?
B1_2 B5_2 B6_2 B3_2 -0.3(5) . . . . ?
B7_2 B5_2 B6_2 B3_2 63.4(5) . . . . ?
B8_2 B5_2 B6_2 B3_2 100.7(4) . . . . ?
B4_2 B5_2 B6_2 B3_2 -38.0(4) . . . . ?
B1_2 B5_2 B6_2 B4_2 37.7(4) . . . . ?
B7_2 B5_2 B6_2 B4_2 101.4(4) . . . . ?
B8_2 B5_2 B6_2 B4_2 138.7(4) . . . . ?
B1_2 B5_2 B6_2 B8_2 -101.0(4) . . . . ?
B7_2 B5_2 B6_2 B8_2 -37.3(4) . . . . ?
B4_2 B5_2 B6_2 B8_2 -138.7(4) . . . . ?
C1_2 C2_2 B7_2 B5_2 -1.9(5) . . . . ?
B9_2 C2_2 B7_2 B5_2 103.2(4) . . . . ?
B2_2 C2_2 B7_2 B5_2 67.7(5) . . . . ?
B1_2 C2_2 B7_2 B5_2 -41.0(4) . . . . ?
C1_2 C2_2 B7_2 B1_2 39.1(4) . . . . ?
B9_2 C2_2 B7_2 B1_2 144.1(4) . . . . ?
B2_2 C2_2 B7_2 B1_2 108.6(4) . . . . ?
C1_2 C2_2 B7_2 B8_2 -64.3(5) . . . . ?
B9_2 C2_2 B7_2 B8_2 40.8(4) . . . . ?
B2_2 C2_2 B7_2 B8_2 5.3(5) . . . . ?
B1_2 C2_2 B7_2 B8_2 -103.4(4) . . . . ?
C1_2 C2_2 B7_2 B9_2 -105.1(4) . . . . ?
B2_2 C2_2 B7_2 B9_2 -35.5(4) . . . . ?
B1_2 C2_2 B7_2 B9_2 -144.1(4) . . . . ?
B1_2 B5_2 B7_2 C2_2 40.5(4) . . . . ?
B8_2 B5_2 B7_2 C2_2 -98.5(4) . . . . ?
B4_2 B5_2 B7_2 C2_2 1.6(5) . . . . ?
B6_2 B5_2 B7_2 C2_2 -61.3(5) . . . . ?
B8_2 B5_2 B7_2 B1_2 -139.0(4) . . . . ?
B4_2 B5_2 B7_2 B1_2 -38.9(4) . . . . ?
B6_2 B5_2 B7_2 B1_2 -101.8(4) . . . . ?
B1_2 B5_2 B7_2 B8_2 139.0(4) . . . . ?
B4_2 B5_2 B7_2 B8_2 100.1(5) . . . . ?
B6_2 B5_2 B7_2 B8_2 37.2(4) . . . . ?
B1_2 B5_2 B7_2 B9_2 101.0(4) . . . . ?
B8_2 B5_2 B7_2 B9_2 -38.0(4) . . . . ?
B4_2 B5_2 B7_2 B9_2 62.1(5) . . . . ?
B6_2 B5_2 B7_2 B9_2 -0.8(5) . . . . ?
C1_2 B1_2 B7_2 C2_2 -34.2(3) . . . . ?
B5_2 B1_2 B7_2 C2_2 -132.5(4) . . . . ?
B4_2 B1_2 B7_2 C2_2 -94.1(4) . . . . ?
C2_2 B1_2 B7_2 B5_2 132.5(4) . . . . ?
C1_2 B1_2 B7_2 B5_2 98.3(4) . . . . ?
B4_2 B1_2 B7_2 B5_2 38.4(4) . . . . ?
C2_2 B1_2 B7_2 B8_2 95.5(4) . . . . ?
C1_2 B1_2 B7_2 B8_2 61.4(5) . . . . ?
B5_2 B1_2 B7_2 B8_2 -37.0(4) . . . . ?
B4_2 B1_2 B7_2 B8_2 1.5(5) . . . . ?
C2_2 B1_2 B7_2 B9_2 31.6(4) . . . . ?
C1_2 B1_2 B7_2 B9_2 -2.6(5) . . . . ?
B5_2 B1_2 B7_2 B9_2 -100.9(5) . . . . ?
B4_2 B1_2 B7_2 B9_2 -62.5(5) . . . . ?
C2_2 B7_2 B8_2 B5_2 98.1(4) . . . . ?
B1_2 B7_2 B8_2 B5_2 36.7(4) . . . . ?
B9_2 B7_2 B8_2 B5_2 137.7(4) . . . . ?
C2_2 B7_2 B8_2 B9_2 -39.6(3) . . . . ?
B5_2 B7_2 B8_2 B9_2 -137.7(4) . . . . ?
B1_2 B7_2 B8_2 B9_2 -101.0(4) . . . . ?
C2_2 B7_2 B8_2 B10_2 -3.0(5) . . . . ?
B5_2 B7_2 B8_2 B10_2 -101.0(4) . . . . ?
B1_2 B7_2 B8_2 B10_2 -64.4(5) . . . . ?
B9_2 B7_2 B8_2 B10_2 36.7(4) . . . . ?
C2_2 B7_2 B8_2 B6_2 60.0(5) . . . . ?
B5_2 B7_2 B8_2 B6_2 -38.1(4) . . . . ?
B1_2 B7_2 B8_2 B6_2 -1.4(6) . . . . ?
B9_2 B7_2 B8_2 B6_2 99.6(4) . . . . ?
B1_2 B5_2 B8_2 B7_2 -36.9(4) . . . . ?
B4_2 B5_2 B8_2 B7_2 -101.5(4) . . . . ?
B6_2 B5_2 B8_2 B7_2 -138.1(4) . . . . ?
B1_2 B5_2 B8_2 B9_2 0.9(5) . . . . ?
B7_2 B5_2 B8_2 B9_2 37.7(4) . . . . ?
B4_2 B5_2 B8_2 B9_2 -63.7(5) . . . . ?
B6_2 B5_2 B8_2 B9_2 -100.4(4) . . . . ?
B1_2 B5_2 B8_2 B10_2 63.8(5) . . . . ?
B7_2 B5_2 B8_2 B10_2 100.7(5) . . . . ?
B4_2 B5_2 B8_2 B10_2 -0.8(6) . . . . ?
B6_2 B5_2 B8_2 B10_2 -37.5(4) . . . . ?
B1_2 B5_2 B8_2 B6_2 101.3(4) . . . . ?
B7_2 B5_2 B8_2 B6_2 138.1(4) . . . . ?
B4_2 B5_2 B8_2 B6_2 36.7(4) . . . . ?
B10_2 B6_2 B8_2 B7_2 -100.4(5) . . . . ?
B3_2 B6_2 B8_2 B7_2 -62.4(5) . . . . ?
B4_2 B6_2 B8_2 B7_2 0.8(6) . . . . ?
B5_2 B6_2 B8_2 B7_2 37.5(4) . . . . ?
B10_2 B6_2 B8_2 B5_2 -137.9(4) . . . . ?
B3_2 B6_2 B8_2 B5_2 -99.9(4) . . . . ?
B4_2 B6_2 B8_2 B5_2 -36.7(4) . . . . ?
B10_2 B6_2 B8_2 B9_2 -36.9(4) . . . . ?
B3_2 B6_2 B8_2 B9_2 1.1(6) . . . . ?
B4_2 B6_2 B8_2 B9_2 64.3(5) . . . . ?
B5_2 B6_2 B8_2 B9_2 101.0(4) . . . . ?
B3_2 B6_2 B8_2 B10_2 38.0(4) . . . . ?
B4_2 B6_2 B8_2 B10_2 101.2(4) . . . . ?
B5_2 B6_2 B8_2 B10_2 137.9(4) . . . . ?
C1_2 C2_2 B9_2 B2_2 -38.6(4) . . . . ?
B7_2 C2_2 B9_2 B2_2 -144.0(4) . . . . ?
B1_2 C2_2 B9_2 B2_2 -108.7(4) . . . . ?
C1_2 C2_2 B9_2 B10_2 2.6(5) . . . . ?
B7_2 C2_2 B9_2 B10_2 -102.9(4) . . . . ?
B2_2 C2_2 B9_2 B10_2 41.1(4) . . . . ?
B1_2 C2_2 B9_2 B10_2 -67.5(5) . . . . ?
C1_2 C2_2 B9_2 B7_2 105.4(4) . . . . ?
B2_2 C2_2 B9_2 B7_2 144.0(4) . . . . ?
B1_2 C2_2 B9_2 B7_2 35.3(4) . . . . ?
C1_2 C2_2 B9_2 B8_2 65.0(5) . . . . ?
B7_2 C2_2 B9_2 B8_2 -40.4(4) . . . . ?
B2_2 C2_2 B9_2 B8_2 103.6(4) . . . . ?
B1_2 C2_2 B9_2 B8_2 -5.1(5) . . . . ?
C1_2 B2_2 B9_2 C2_2 34.2(3) . . . . ?
B3_2 B2_2 B9_2 C2_2 95.2(4) . . . . ?
B10_2 B2_2 B9_2 C2_2 132.8(4) . . . . ?
C2_2 B2_2 B9_2 B10_2 -132.8(4) . . . . ?
C1_2 B2_2 B9_2 B10_2 -98.6(4) . . . . ?
B3_2 B2_2 B9_2 B10_2 -37.7(4) . . . . ?
C2_2 B2_2 B9_2 B7_2 -32.0(4) . . . . ?
C1_2 B2_2 B9_2 B7_2 2.2(5) . . . . ?
B3_2 B2_2 B9_2 B7_2 63.1(5) . . . . ?
B10_2 B2_2 B9_2 B7_2 100.8(5) . . . . ?
C2_2 B2_2 B9_2 B8_2 -95.4(4) . . . . ?
C1_2 B2_2 B9_2 B8_2 -61.2(5) . . . . ?
B3_2 B2_2 B9_2 B8_2 -0.2(6) . . . . ?
B10_2 B2_2 B9_2 B8_2 37.5(4) . . . . ?
B5_2 B7_2 B9_2 C2_2 -95.1(4) . . . . ?
B1_2 B7_2 B9_2 C2_2 -31.9(4) . . . . ?
B8_2 B7_2 B9_2 C2_2 -133.2(4) . . . . ?
C2_2 B7_2 B9_2 B2_2 32.2(4) . . . . ?
B5_2 B7_2 B9_2 B2_2 -63.0(5) . . . . ?
B1_2 B7_2 B9_2 B2_2 0.3(6) . . . . ?
B8_2 B7_2 B9_2 B2_2 -101.0(5) . . . . ?
C2_2 B7_2 B9_2 B10_2 96.1(4) . . . . ?
B5_2 B7_2 B9_2 B10_2 1.0(5) . . . . ?
B1_2 B7_2 B9_2 B10_2 64.2(5) . . . . ?
B8_2 B7_2 B9_2 B10_2 -37.1(4) . . . . ?
C2_2 B7_2 B9_2 B8_2 133.2(4) . . . . ?
B5_2 B7_2 B9_2 B8_2 38.0(4) . . . . ?
B1_2 B7_2 B9_2 B8_2 101.3(4) . . . . ?
B7_2 B8_2 B9_2 C2_2 39.9(4) . . . . ?
B5_2 B8_2 B9_2 C2_2 2.3(5) . . . . ?
B10_2 B8_2 B9_2 C2_2 -98.9(4) . . . . ?
B6_2 B8_2 B9_2 C2_2 -62.0(5) . . . . ?
B7_2 B8_2 B9_2 B2_2 101.4(4) . . . . ?
B5_2 B8_2 B9_2 B2_2 63.8(5) . . . . ?
B10_2 B8_2 B9_2 B2_2 -37.4(4) . . . . ?
B6_2 B8_2 B9_2 B2_2 -0.5(6) . . . . ?
B7_2 B8_2 B9_2 B10_2 138.8(4) . . . . ?
B5_2 B8_2 B9_2 B10_2 101.2(4) . . . . ?
B6_2 B8_2 B9_2 B10_2 36.9(4) . . . . ?
B5_2 B8_2 B9_2 B7_2 -37.6(4) . . . . ?
B10_2 B8_2 B9_2 B7_2 -138.8(4) . . . . ?
B6_2 B8_2 B9_2 B7_2 -101.9(4) . . . . ?
C1_2 B3_2 B10_2 B9_2 2.5(5) . . . . ?
B2_2 B3_2 B10_2 B9_2 -37.4(4) . . . . ?
B6_2 B3_2 B10_2 B9_2 101.6(5) . . . . ?
B4_2 B3_2 B10_2 B9_2 64.1(5) . . . . ?
C1_2 B3_2 B10_2 B6_2 -99.2(4) . . . . ?
B2_2 B3_2 B10_2 B6_2 -139.0(4) . . . . ?
B4_2 B3_2 B10_2 B6_2 -37.5(4) . . . . ?
C1_2 B3_2 B10_2 B2_2 39.8(4) . . . . ?
B6_2 B3_2 B10_2 B2_2 139.0(4) . . . . ?
B4_2 B3_2 B10_2 B2_2 101.5(4) . . . . ?
C1_2 B3_2 B10_2 B8_2 -60.9(5) . . . . ?
B2_2 B3_2 B10_2 B8_2 -100.7(5) . . . . ?
B6_2 B3_2 B10_2 B8_2 38.2(4) . . . . ?
B4_2 B3_2 B10_2 B8_2 0.7(6) . . . . ?
C2_2 B9_2 B10_2 B3_2 -3.0(5) . . . . ?
B2_2 B9_2 B10_2 B3_2 37.5(4) . . . . ?
B7_2 B9_2 B10_2 B3_2 -64.3(5) . . . . ?
B8_2 B9_2 B10_2 B3_2 -101.0(4) . . . . ?
C2_2 B9_2 B10_2 B6_2 60.5(5) . . . . ?
B2_2 B9_2 B10_2 B6_2 100.9(4) . . . . ?
B7_2 B9_2 B10_2 B6_2 -0.8(5) . . . . ?
B8_2 B9_2 B10_2 B6_2 -37.5(4) . . . . ?
C2_2 B9_2 B10_2 B2_2 -40.5(4) . . . . ?
B7_2 B9_2 B10_2 B2_2 -101.7(4) . . . . ?
B8_2 B9_2 B10_2 B2_2 -138.5(4) . . . . ?
C2_2 B9_2 B10_2 B8_2 98.0(4) . . . . ?
B2_2 B9_2 B10_2 B8_2 138.5(4) . . . . ?
B7_2 B9_2 B10_2 B8_2 36.8(4) . . . . ?
B4_2 B6_2 B10_2 B3_2 37.2(4) . . . . ?
B8_2 B6_2 B10_2 B3_2 137.3(4) . . . . ?
B5_2 B6_2 B10_2 B3_2 100.2(4) . . . . ?
B3_2 B6_2 B10_2 B9_2 -99.9(4) . . . . ?
B4_2 B6_2 B10_2 B9_2 -62.7(5) . . . . ?
B8_2 B6_2 B10_2 B9_2 37.4(4) . . . . ?
B5_2 B6_2 B10_2 B9_2 0.3(5) . . . . ?
B3_2 B6_2 B10_2 B2_2 -36.7(4) . . . . ?
B4_2 B6_2 B10_2 B2_2 0.5(6) . . . . ?
B8_2 B6_2 B10_2 B2_2 100.6(5) . . . . ?
B5_2 B6_2 B10_2 B2_2 63.5(5) . . . . ?
B3_2 B6_2 B10_2 B8_2 -137.3(4) . . . . ?
B4_2 B6_2 B10_2 B8_2 -100.1(5) . . . . ?
B5_2 B6_2 B10_2 B8_2 -37.1(4) . . . . ?
C2_2 B2_2 B10_2 B3_2 -97.8(4) . . . . ?
C1_2 B2_2 B10_2 B3_2 -38.7(3) . . . . ?
B9_2 B2_2 B10_2 B3_2 -137.8(4) . . . . ?
C2_2 B2_2 B10_2 B9_2 40.0(4) . . . . ?
C1_2 B2_2 B10_2 B9_2 99.1(4) . . . . ?
B3_2 B2_2 B10_2 B9_2 137.8(4) . . . . ?
C2_2 B2_2 B10_2 B6_2 -61.0(5) . . . . ?
C1_2 B2_2 B10_2 B6_2 -1.9(5) . . . . ?
B9_2 B2_2 B10_2 B6_2 -101.0(5) . . . . ?
B3_2 B2_2 B10_2 B6_2 36.8(4) . . . . ?
C2_2 B2_2 B10_2 B8_2 2.9(5) . . . . ?
C1_2 B2_2 B10_2 B8_2 61.9(5) . . . . ?
B9_2 B2_2 B10_2 B8_2 -37.1(4) . . . . ?
B3_2 B2_2 B10_2 B8_2 100.7(4) . . . . ?
B7_2 B8_2 B10_2 B3_2 63.3(5) . . . . ?
B5_2 B8_2 B10_2 B3_2 0.0(6) . . . . ?
B9_2 B8_2 B10_2 B3_2 100.2(4) . . . . ?
B6_2 B8_2 B10_2 B3_2 -38.1(4) . . . . ?
B7_2 B8_2 B10_2 B9_2 -36.9(4) . . . . ?
B5_2 B8_2 B10_2 B9_2 -100.1(4) . . . . ?
B6_2 B8_2 B10_2 B9_2 -138.3(4) . . . . ?
B7_2 B8_2 B10_2 B6_2 101.4(4) . . . . ?
B5_2 B8_2 B10_2 B6_2 38.2(4) . . . . ?
B9_2 B8_2 B10_2 B6_2 138.3(4) . . . . ?
B7_2 B8_2 B10_2 B2_2 0.1(5) . . . . ?
B5_2 B8_2 B10_2 B2_2 -63.2(5) . . . . ?
B9_2 B8_2 B10_2 B2_2 36.9(4) . . . . ?
B6_2 B8_2 B10_2 B2_2 -101.3(4) . . . . ?
C3_3 C1_3 C2_3 B5_3 -145.1(4) . . . . ?
B1_3 C1_3 C2_3 B5_3 68.0(4) . . . . ?
B2_3 C1_3 C2_3 B5_3 1.3(5) . . . . ?
B3_3 C1_3 C2_3 B5_3 -38.5(3) . . . . ?
B10_3 C1_3 C2_3 B5_3 107.5(4) . . . . ?
C3_3 C1_3 C2_3 B10_3 107.4(4) . . . . ?
B1_3 C1_3 C2_3 B10_3 -39.5(3) . . . . ?
B2_3 C1_3 C2_3 B10_3 -106.2(4) . . . . ?
B3_3 C1_3 C2_3 B10_3 -146.0(3) . . . . ?
C3_3 C1_3 C2_3 B4_3 146.0(4) . . . . ?
B1_3 C1_3 C2_3 B4_3 -0.9(5) . . . . ?
B2_3 C1_3 C2_3 B4_3 -67.6(5) . . . . ?
B3_3 C1_3 C2_3 B4_3 -107.5(4) . . . . ?
B10_3 C1_3 C2_3 B4_3 38.6(4) . . . . ?
C3_3 C1_3 C2_3 B3_3 -106.5(4) . . . . ?
B1_3 C1_3 C2_3 B3_3 106.6(4) . . . . ?
B2_3 C1_3 C2_3 B3_3 39.9(3) . . . . ?
B10_3 C1_3 C2_3 B3_3 146.0(3) . . . . ?
C2_3 C1_3 C3_3 C16_3 -150.5(4) . . . . ?
B1_3 C1_3 C3_3 C16_3 -8.2(6) . . . . ?
B2_3 C1_3 C3_3 C16_3 67.0(5) . . . . ?
B3_3 C1_3 C3_3 C16_3 140.0(4) . . . . ?
B10_3 C1_3 C3_3 C16_3 -81.1(5) . . . . ?
C2_3 C1_3 C3_3 C4_3 30.6(6) . . . . ?
B1_3 C1_3 C3_3 C4_3 172.9(4) . . . . ?
B2_3 C1_3 C3_3 C4_3 -111.8(5) . . . . ?
B3_3 C1_3 C3_3 C4_3 -38.8(6) . . . . ?
B10_3 C1_3 C3_3 C4_3 100.1(5) . . . . ?
C16_3 C3_3 C4_3 C5_3 0.4(6) . . . . ?
C1_3 C3_3 C4_3 C5_3 179.2(4) . . . . ?
C3_3 C4_3 C5_3 C17_3 0.3(6) . . . . ?
C3_3 C4_3 C5_3 C6_3 179.8(4) . . . . ?
C4_3 C5_3 C6_3 C7_3 -178.5(4) . . . . ?
C17_3 C5_3 C6_3 C7_3 1.0(6) . . . . ?
C5_3 C6_3 C7_3 C8_3 0.1(7) . . . . ?
C6_3 C7_3 C8_3 C9_3 177.9(4) . . . . ?
C6_3 C7_3 C8_3 C18_3 -1.6(6) . . . . ?
C18_3 C8_3 C9_3 C10_3 -0.4(7) . . . . ?
C7_3 C8_3 C9_3 C10_3 -179.9(4) . . . . ?
C8_3 C9_3 C10_3 C11_3 -0.7(7) . . . . ?
C9_3 C10_3 C11_3 C12_3 1.5(7) . . . . ?
C10_3 C11_3 C12_3 C18_3 -1.2(7) . . . . ?
C10_3 C11_3 C12_3 C13_3 179.5(4) . . . . ?
C11_3 C12_3 C13_3 C14_3 -178.7(4) . . . . ?
C18_3 C12_3 C13_3 C14_3 2.1(6) . . . . ?
C12_3 C13_3 C14_3 C15_3 -0.6(7) . . . . ?
C13_3 C14_3 C15_3 C16_3 178.1(4) . . . . ?
C13_3 C14_3 C15_3 C17_3 -0.6(6) . . . . ?
C4_3 C3_3 C16_3 C15_3 0.1(6) . . . . ?
C1_3 C3_3 C16_3 C15_3 -178.8(4) . . . . ?
C14_3 C15_3 C16_3 C3_3 -179.8(4) . . . . ?
C17_3 C15_3 C16_3 C3_3 -1.2(6) . . . . ?
C4_3 C5_3 C17_3 C18_3 178.9(4) . . . . ?
C6_3 C5_3 C17_3 C18_3 -0.6(6) . . . . ?
C4_3 C5_3 C17_3 C15_3 -1.4(6) . . . . ?
C6_3 C5_3 C17_3 C15_3 179.0(4) . . . . ?
C16_3 C15_3 C17_3 C18_3 -178.5(4) . . . . ?
C14_3 C15_3 C17_3 C18_3 0.2(6) . . . . ?
C16_3 C15_3 C17_3 C5_3 1.9(6) . . . . ?
C14_3 C15_3 C17_3 C5_3 -179.4(4) . . . . ?
C5_3 C17_3 C18_3 C8_3 -0.9(6) . . . . ?
C15_3 C17_3 C18_3 C8_3 179.5(4) . . . . ?
C5_3 C17_3 C18_3 C12_3 -179.0(4) . . . . ?
C15_3 C17_3 C18_3 C12_3 1.3(6) . . . . ?
C9_3 C8_3 C18_3 C17_3 -177.5(4) . . . . ?
C7_3 C8_3 C18_3 C17_3 2.0(6) . . . . ?
C9_3 C8_3 C18_3 C12_3 0.7(6) . . . . ?
C7_3 C8_3 C18_3 C12_3 -179.8(4) . . . . ?
C11_3 C12_3 C18_3 C17_3 178.3(4) . . . . ?
C13_3 C12_3 C18_3 C17_3 -2.4(6) . . . . ?
C11_3 C12_3 C18_3 C8_3 0.1(6) . . . . ?
C13_3 C12_3 C18_3 C8_3 179.4(4) . . . . ?
C3_3 C1_3 B1_3 B2_3 111.6(4) . . . . ?
C2_3 C1_3 B1_3 B2_3 -103.5(4) . . . . ?
B3_3 C1_3 B1_3 B2_3 -37.5(4) . . . . ?
B10_3 C1_3 B1_3 B2_3 -142.4(4) . . . . ?
C3_3 C1_3 B1_3 B8_3 151.6(4) . . . . ?
C2_3 C1_3 B1_3 B8_3 -63.5(4) . . . . ?
B2_3 C1_3 B1_3 B8_3 40.0(4) . . . . ?
B3_3 C1_3 B1_3 B8_3 2.5(5) . . . . ?
B10_3 C1_3 B1_3 B8_3 -102.4(4) . . . . ?
C3_3 C1_3 B1_3 B10_3 -106.0(4) . . . . ?
C2_3 C1_3 B1_3 B10_3 38.9(3) . . . . ?
B2_3 C1_3 B1_3 B10_3 142.4(4) . . . . ?
B3_3 C1_3 B1_3 B10_3 104.9(4) . . . . ?
C3_3 C1_3 B1_3 B9_3 -145.6(4) . . . . ?
C2_3 C1_3 B1_3 B9_3 -0.7(5) . . . . ?
B2_3 C1_3 B1_3 B9_3 102.8(4) . . . . ?
B3_3 C1_3 B1_3 B9_3 65.3(5) . . . . ?
B10_3 C1_3 B1_3 B9_3 -39.6(3) . . . . ?
C3_3 C1_3 B2_3 B1_3 -113.2(4) . . . . ?
C2_3 C1_3 B2_3 B1_3 102.0(4) . . . . ?
B3_3 C1_3 B2_3 B1_3 141.1(4) . . . . ?
B10_3 C1_3 B2_3 B1_3 36.0(4) . . . . ?
C3_3 C1_3 B2_3 B8_3 -153.1(4) . . . . ?
C2_3 C1_3 B2_3 B8_3 62.1(4) . . . . ?
B1_3 C1_3 B2_3 B8_3 -39.9(4) . . . . ?
B3_3 C1_3 B2_3 B8_3 101.2(4) . . . . ?
B10_3 C1_3 B2_3 B8_3 -3.9(5) . . . . ?
C3_3 C1_3 B2_3 B6_3 144.7(4) . . . . ?
C2_3 C1_3 B2_3 B6_3 -0.1(4) . . . . ?
B1_3 C1_3 B2_3 B6_3 -102.1(4) . . . . ?
B3_3 C1_3 B2_3 B6_3 39.0(3) . . . . ?
B10_3 C1_3 B2_3 B6_3 -66.1(4) . . . . ?
C3_3 C1_3 B2_3 B3_3 105.7(4) . . . . ?
C2_3 C1_3 B2_3 B3_3 -39.1(3) . . . . ?
B1_3 C1_3 B2_3 B3_3 -141.1(4) . . . . ?
B10_3 C1_3 B2_3 B3_3 -105.1(4) . . . . ?
B8_3 B1_3 B2_3 C1_3 -134.4(4) . . . . ?
B10_3 B1_3 B2_3 C1_3 -33.8(3) . . . . ?
B9_3 B1_3 B2_3 C1_3 -97.1(4) . . . . ?
C1_3 B1_3 B2_3 B8_3 134.4(4) . . . . ?
B10_3 B1_3 B2_3 B8_3 100.5(4) . . . . ?
B9_3 B1_3 B2_3 B8_3 37.3(4) . . . . ?
C1_3 B1_3 B2_3 B6_3 97.0(4) . . . . ?
B8_3 B1_3 B2_3 B6_3 -37.4(4) . . . . ?
B10_3 B1_3 B2_3 B6_3 63.2(4) . . . . ?
B9_3 B1_3 B2_3 B6_3 -0.1(5) . . . . ?
C1_3 B1_3 B2_3 B3_3 34.4(3) . . . . ?
B8_3 B1_3 B2_3 B3_3 -99.9(4) . . . . ?
B10_3 B1_3 B2_3 B3_3 0.6(5) . . . . ?
B9_3 B1_3 B2_3 B3_3 -62.7(4) . . . . ?
B5_3 C2_3 B3_3 C1_3 139.0(4) . . . . ?
B10_3 C2_3 B3_3 C1_3 33.3(3) . . . . ?
B4_3 C2_3 B3_3 C1_3 103.5(4) . . . . ?
C1_3 C2_3 B3_3 B5_3 -139.0(4) . . . . ?
B10_3 C2_3 B3_3 B5_3 -105.8(4) . . . . ?
B4_3 C2_3 B3_3 B5_3 -35.5(4) . . . . ?
C1_3 C2_3 B3_3 B6_3 -98.6(4) . . . . ?
B5_3 C2_3 B3_3 B6_3 40.4(4) . . . . ?
B10_3 C2_3 B3_3 B6_3 -65.4(5) . . . . ?
B4_3 C2_3 B3_3 B6_3 4.9(5) . . . . ?
C1_3 C2_3 B3_3 B2_3 -36.2(3) . . . . ?
B5_3 C2_3 B3_3 B2_3 102.9(4) . . . . ?
B10_3 C2_3 B3_3 B2_3 -2.9(5) . . . . ?
B4_3 C2_3 B3_3 B2_3 67.3(5) . . . . ?
C3_3 C1_3 B3_3 C2_3 108.5(4) . . . . ?
B1_3 C1_3 B3_3 C2_3 -100.3(4) . . . . ?
B2_3 C1_3 B3_3 C2_3 -137.5(3) . . . . ?
B10_3 C1_3 B3_3 C2_3 -32.0(3) . . . . ?
C3_3 C1_3 B3_3 B5_3 144.0(4) . . . . ?
C2_3 C1_3 B3_3 B5_3 35.5(3) . . . . ?
B1_3 C1_3 B3_3 B5_3 -64.8(5) . . . . ?
B2_3 C1_3 B3_3 B5_3 -102.1(4) . . . . ?
B10_3 C1_3 B3_3 B5_3 3.5(5) . . . . ?
C3_3 C1_3 B3_3 B6_3 -153.5(4) . . . . ?
C2_3 C1_3 B3_3 B6_3 98.0(4) . . . . ?
B1_3 C1_3 B3_3 B6_3 -2.3(5) . . . . ?
B2_3 C1_3 B3_3 B6_3 -39.5(4) . . . . ?
B10_3 C1_3 B3_3 B6_3 66.0(5) . . . . ?
C3_3 C1_3 B3_3 B2_3 -114.0(4) . . . . ?
C2_3 C1_3 B3_3 B2_3 137.5(3) . . . . ?
B1_3 C1_3 B3_3 B2_3 37.2(4) . . . . ?
B10_3 C1_3 B3_3 B2_3 105.5(4) . . . . ?
C1_3 B2_3 B3_3 C2_3 35.6(3) . . . . ?
B1_3 B2_3 B3_3 C2_3 1.2(4) . . . . ?
B8_3 B2_3 B3_3 C2_3 -62.0(4) . . . . ?
B6_3 B2_3 B3_3 C2_3 -99.4(4) . . . . ?
B1_3 B2_3 B3_3 C1_3 -34.4(3) . . . . ?
B8_3 B2_3 B3_3 C1_3 -97.6(4) . . . . ?
B6_3 B2_3 B3_3 C1_3 -135.0(4) . . . . ?
C1_3 B2_3 B3_3 B5_3 96.8(4) . . . . ?
B1_3 B2_3 B3_3 B5_3 62.5(4) . . . . ?
B8_3 B2_3 B3_3 B5_3 -0.7(5) . . . . ?
B6_3 B2_3 B3_3 B5_3 -38.2(4) . . . . ?
C1_3 B2_3 B3_3 B6_3 135.0(4) . . . . ?
B1_3 B2_3 B3_3 B6_3 100.7(4) . . . . ?
B8_3 B2_3 B3_3 B6_3 37.4(4) . . . . ?
C1_3 C2_3 B4_3 B9_3 2.0(5) . . . . ?
B5_3 C2_3 B4_3 B9_3 -101.8(4) . . . . ?
B10_3 C2_3 B4_3 B9_3 40.5(3) . . . . ?
B3_3 C2_3 B4_3 B9_3 -66.7(5) . . . . ?
C1_3 C2_3 B4_3 B10_3 -38.5(4) . . . . ?
B5_3 C2_3 B4_3 B10_3 -142.3(4) . . . . ?
B3_3 C2_3 B4_3 B10_3 -107.2(4) . . . . ?
C1_3 C2_3 B4_3 B7_3 63.8(5) . . . . ?
B5_3 C2_3 B4_3 B7_3 -40.0(4) . . . . ?
B10_3 C2_3 B4_3 B7_3 102.3(4) . . . . ?
B3_3 C2_3 B4_3 B7_3 -4.9(5) . . . . ?
C1_3 C2_3 B4_3 B5_3 103.8(4) . . . . ?
B10_3 C2_3 B4_3 B5_3 142.3(4) . . . . ?
B3_3 C2_3 B4_3 B5_3 35.1(4) . . . . ?
C1_3 C2_3 B5_3 B3_3 38.6(3) . . . . ?
B10_3 C2_3 B5_3 B3_3 107.1(4) . . . . ?
B4_3 C2_3 B5_3 B3_3 143.9(4) . . . . ?
C1_3 C2_3 B5_3 B7_3 -64.9(5) . . . . ?
B10_3 C2_3 B5_3 B7_3 3.7(5) . . . . ?
B4_3 C2_3 B5_3 B7_3 40.4(4) . . . . ?
B3_3 C2_3 B5_3 B7_3 -103.5(4) . . . . ?
C1_3 C2_3 B5_3 B6_3 -2.0(5) . . . . ?
B10_3 C2_3 B5_3 B6_3 66.5(5) . . . . ?
B4_3 C2_3 B5_3 B6_3 103.3(4) . . . . ?
B3_3 C2_3 B5_3 B6_3 -40.6(3) . . . . ?
C1_3 C2_3 B5_3 B4_3 -105.3(4) . . . . ?
B10_3 C2_3 B5_3 B4_3 -36.7(4) . . . . ?
B3_3 C2_3 B5_3 B4_3 -143.9(4) . . . . ?
C1_3 B3_3 B5_3 C2_3 -34.6(3) . . . . ?
B6_3 B3_3 B5_3 C2_3 -133.7(4) . . . . ?
B2_3 B3_3 B5_3 C2_3 -95.5(4) . . . . ?
C2_3 B3_3 B5_3 B7_3 95.9(4) . . . . ?
C1_3 B3_3 B5_3 B7_3 61.2(5) . . . . ?
B6_3 B3_3 B5_3 B7_3 -37.8(4) . . . . ?
B2_3 B3_3 B5_3 B7_3 0.4(5) . . . . ?
C2_3 B3_3 B5_3 B6_3 133.7(4) . . . . ?
C1_3 B3_3 B5_3 B6_3 99.1(4) . . . . ?
B2_3 B3_3 B5_3 B6_3 38.3(4) . . . . ?
C2_3 B3_3 B5_3 B4_3 32.1(3) . . . . ?
C1_3 B3_3 B5_3 B4_3 -2.6(5) . . . . ?
B6_3 B3_3 B5_3 B4_3 -101.7(4) . . . . ?
B2_3 B3_3 B5_3 B4_3 -63.4(5) . . . . ?
B9_3 B4_3 B5_3 C2_3 96.3(4) . . . . ?
B10_3 B4_3 B5_3 C2_3 33.2(3) . . . . ?
B7_3 B4_3 B5_3 C2_3 133.6(4) . . . . ?
C2_3 B4_3 B5_3 B3_3 -32.4(4) . . . . ?
B9_3 B4_3 B5_3 B3_3 63.9(4) . . . . ?
B10_3 B4_3 B5_3 B3_3 0.9(5) . . . . ?
B7_3 B4_3 B5_3 B3_3 101.2(4) . . . . ?
C2_3 B4_3 B5_3 B7_3 -133.6(4) . . . . ?
B9_3 B4_3 B5_3 B7_3 -37.3(3) . . . . ?
B10_3 B4_3 B5_3 B7_3 -100.3(4) . . . . ?
C2_3 B4_3 B5_3 B6_3 -96.5(4) . . . . ?
B9_3 B4_3 B5_3 B6_3 -0.3(5) . . . . ?
B10_3 B4_3 B5_3 B6_3 -63.3(4) . . . . ?
B7_3 B4_3 B5_3 B6_3 37.0(4) . . . . ?
C2_3 B5_3 B6_3 B3_3 40.0(3) . . . . ?
B7_3 B5_3 B6_3 B3_3 138.2(4) . . . . ?
B4_3 B5_3 B6_3 B3_3 101.3(4) . . . . ?
C2_3 B5_3 B6_3 B8_3 -60.7(4) . . . . ?
B3_3 B5_3 B6_3 B8_3 -100.7(4) . . . . ?
B7_3 B5_3 B6_3 B8_3 37.4(3) . . . . ?
B4_3 B5_3 B6_3 B8_3 0.6(5) . . . . ?
C2_3 B5_3 B6_3 B7_3 -98.2(4) . . . . ?
B3_3 B5_3 B6_3 B7_3 -138.2(4) . . . . ?
B4_3 B5_3 B6_3 B7_3 -36.8(3) . . . . ?
C2_3 B5_3 B6_3 B2_3 1.8(5) . . . . ?
B3_3 B5_3 B6_3 B2_3 -38.2(3) . . . . ?
B7_3 B5_3 B6_3 B2_3 100.0(4) . . . . ?
B4_3 B5_3 B6_3 B2_3 63.2(4) . . . . ?
C2_3 B3_3 B6_3 B5_3 -39.7(4) . . . . ?
C1_3 B3_3 B6_3 B5_3 -98.9(4) . . . . ?
B2_3 B3_3 B6_3 B5_3 -137.3(4) . . . . ?
C2_3 B3_3 B6_3 B8_3 60.2(5) . . . . ?
C1_3 B3_3 B6_3 B8_3 1.1(5) . . . . ?
B5_3 B3_3 B6_3 B8_3 100.0(4) . . . . ?
B2_3 B3_3 B6_3 B8_3 -37.3(4) . . . . ?
C2_3 B3_3 B6_3 B7_3 -2.6(5) . . . . ?
C1_3 B3_3 B6_3 B7_3 -61.8(5) . . . . ?
B5_3 B3_3 B6_3 B7_3 37.1(4) . . . . ?
B2_3 B3_3 B6_3 B7_3 -100.2(4) . . . . ?
C2_3 B3_3 B6_3 B2_3 97.6(4) . . . . ?
C1_3 B3_3 B6_3 B2_3 38.5(3) . . . . ?
B5_3 B3_3 B6_3 B2_3 137.3(4) . . . . ?
C1_3 B2_3 B6_3 B5_3 -1.1(5) . . . . ?
B1_3 B2_3 B6_3 B5_3 -62.6(4) . . . . ?
B8_3 B2_3 B6_3 B5_3 -100.1(4) . . . . ?
B3_3 B2_3 B6_3 B5_3 37.8(4) . . . . ?
C1_3 B2_3 B6_3 B3_3 -38.9(3) . . . . ?
B1_3 B2_3 B6_3 B3_3 -100.4(4) . . . . ?
B8_3 B2_3 B6_3 B3_3 -137.8(4) . . . . ?
C1_3 B2_3 B6_3 B8_3 99.0(4) . . . . ?
B1_3 B2_3 B6_3 B8_3 37.4(3) . . . . ?
B3_3 B2_3 B6_3 B8_3 137.8(4) . . . . ?
C1_3 B2_3 B6_3 B7_3 61.7(4) . . . . ?
B1_3 B2_3 B6_3 B7_3 0.2(5) . . . . ?
B8_3 B2_3 B6_3 B7_3 -37.2(4) . . . . ?
B3_3 B2_3 B6_3 B7_3 100.6(4) . . . . ?
C2_3 B5_3 B7_3 B9_3 -2.1(5) . . . . ?
B3_3 B5_3 B7_3 B9_3 -63.9(5) . . . . ?
B6_3 B5_3 B7_3 B9_3 -101.6(4) . . . . ?
B4_3 B5_3 B7_3 B9_3 37.5(4) . . . . ?
C2_3 B5_3 B7_3 B8_3 61.9(5) . . . . ?
B3_3 B5_3 B7_3 B8_3 0.1(5) . . . . ?
B6_3 B5_3 B7_3 B8_3 -37.7(4) . . . . ?
B4_3 B5_3 B7_3 B8_3 101.5(4) . . . . ?
C2_3 B5_3 B7_3 B4_3 -39.6(4) . . . . ?
B3_3 B5_3 B7_3 B4_3 -101.4(4) . . . . ?
B6_3 B5_3 B7_3 B4_3 -139.2(4) . . . . ?
C2_3 B5_3 B7_3 B6_3 99.6(4) . . . . ?
B3_3 B5_3 B7_3 B6_3 37.7(4) . . . . ?
B4_3 B5_3 B7_3 B6_3 139.2(4) . . . . ?
C2_3 B4_3 B7_3 B9_3 -98.5(4) . . . . ?
B10_3 B4_3 B7_3 B9_3 -37.4(3) . . . . ?
B5_3 B4_3 B7_3 B9_3 -137.9(4) . . . . ?
C2_3 B4_3 B7_3 B5_3 39.4(4) . . . . ?
B9_3 B4_3 B7_3 B5_3 137.9(4) . . . . ?
B10_3 B4_3 B7_3 B5_3 100.5(4) . . . . ?
C2_3 B4_3 B7_3 B8_3 -60.8(5) . . . . ?
B9_3 B4_3 B7_3 B8_3 37.7(4) . . . . ?
B10_3 B4_3 B7_3 B8_3 0.3(5) . . . . ?
B5_3 B4_3 B7_3 B8_3 -100.2(4) . . . . ?
C2_3 B4_3 B7_3 B6_3 2.9(5) . . . . ?
B9_3 B4_3 B7_3 B6_3 101.3(4) . . . . ?
B10_3 B4_3 B7_3 B6_3 63.9(5) . . . . ?
B5_3 B4_3 B7_3 B6_3 -36.6(4) . . . . ?
B5_3 B6_3 B7_3 B9_3 100.4(4) . . . . ?
B3_3 B6_3 B7_3 B9_3 63.4(5) . . . . ?
B8_3 B6_3 B7_3 B9_3 -37.3(4) . . . . ?
B2_3 B6_3 B7_3 B9_3 -0.2(5) . . . . ?
B3_3 B6_3 B7_3 B5_3 -37.0(4) . . . . ?
B8_3 B6_3 B7_3 B5_3 -137.7(4) . . . . ?
B2_3 B6_3 B7_3 B5_3 -100.6(4) . . . . ?
B5_3 B6_3 B7_3 B8_3 137.7(4) . . . . ?
B3_3 B6_3 B7_3 B8_3 100.7(4) . . . . ?
B2_3 B6_3 B7_3 B8_3 37.1(3) . . . . ?
B5_3 B6_3 B7_3 B4_3 36.9(4) . . . . ?
B3_3 B6_3 B7_3 B4_3 -0.1(6) . . . . ?
B8_3 B6_3 B7_3 B4_3 -100.8(4) . . . . ?
B2_3 B6_3 B7_3 B4_3 -63.7(5) . . . . ?
C1_3 B1_3 B8_3 B2_3 -39.4(3) . . . . ?
B10_3 B1_3 B8_3 B2_3 -101.9(4) . . . . ?
B9_3 B1_3 B8_3 B2_3 -138.7(4) . . . . ?
C1_3 B1_3 B8_3 B7_3 62.2(4) . . . . ?
B2_3 B1_3 B8_3 B7_3 101.7(4) . . . . ?
B10_3 B1_3 B8_3 B7_3 -0.2(5) . . . . ?
B9_3 B1_3 B8_3 B7_3 -37.0(4) . . . . ?
C1_3 B1_3 B8_3 B6_3 -1.6(5) . . . . ?
B2_3 B1_3 B8_3 B6_3 37.8(4) . . . . ?
B10_3 B1_3 B8_3 B6_3 -64.0(5) . . . . ?
B9_3 B1_3 B8_3 B6_3 -100.9(4) . . . . ?
C1_3 B1_3 B8_3 B9_3 99.3(4) . . . . ?
B2_3 B1_3 B8_3 B9_3 138.7(4) . . . . ?
B10_3 B1_3 B8_3 B9_3 36.8(3) . . . . ?
C1_3 B2_3 B8_3 B1_3 39.3(3) . . . . ?
B6_3 B2_3 B8_3 B1_3 138.1(4) . . . . ?
B3_3 B2_3 B8_3 B1_3 101.0(4) . . . . ?
C1_3 B2_3 B8_3 B7_3 -60.9(5) . . . . ?
B1_3 B2_3 B8_3 B7_3 -100.2(4) . . . . ?
B6_3 B2_3 B8_3 B7_3 37.9(4) . . . . ?
B3_3 B2_3 B8_3 B7_3 0.8(5) . . . . ?
C1_3 B2_3 B8_3 B6_3 -98.8(4) . . . . ?
B1_3 B2_3 B8_3 B6_3 -138.1(4) . . . . ?
B3_3 B2_3 B8_3 B6_3 -37.1(4) . . . . ?
C1_3 B2_3 B8_3 B9_3 2.3(5) . . . . ?
B1_3 B2_3 B8_3 B9_3 -37.1(4) . . . . ?
B6_3 B2_3 B8_3 B9_3 101.1(4) . . . . ?
B3_3 B2_3 B8_3 B9_3 63.9(5) . . . . ?
B9_3 B7_3 B8_3 B1_3 37.3(3) . . . . ?
B5_3 B7_3 B8_3 B1_3 -64.0(5) . . . . ?
B4_3 B7_3 B8_3 B1_3 -0.1(5) . . . . ?
B6_3 B7_3 B8_3 B1_3 -101.5(4) . . . . ?
B9_3 B7_3 B8_3 B2_3 100.7(4) . . . . ?
B5_3 B7_3 B8_3 B2_3 -0.5(5) . . . . ?
B4_3 B7_3 B8_3 B2_3 63.3(5) . . . . ?
B6_3 B7_3 B8_3 B2_3 -38.1(4) . . . . ?
B9_3 B7_3 B8_3 B6_3 138.8(4) . . . . ?
B5_3 B7_3 B8_3 B6_3 37.5(4) . . . . ?
B4_3 B7_3 B8_3 B6_3 101.4(4) . . . . ?
B5_3 B7_3 B8_3 B9_3 -101.3(4) . . . . ?
B4_3 B7_3 B8_3 B9_3 -37.4(3) . . . . ?
B6_3 B7_3 B8_3 B9_3 -138.8(4) . . . . ?
B5_3 B6_3 B8_3 B1_3 63.0(5) . . . . ?
B3_3 B6_3 B8_3 B1_3 0.3(5) . . . . ?
B7_3 B6_3 B8_3 B1_3 100.4(4) . . . . ?
B2_3 B6_3 B8_3 B1_3 -37.5(4) . . . . ?
B5_3 B6_3 B8_3 B2_3 100.5(4) . . . . ?
B3_3 B6_3 B8_3 B2_3 37.8(4) . . . . ?
B7_3 B6_3 B8_3 B2_3 137.9(4) . . . . ?
B5_3 B6_3 B8_3 B7_3 -37.4(3) . . . . ?
B3_3 B6_3 B8_3 B7_3 -100.1(4) . . . . ?
B2_3 B6_3 B8_3 B7_3 -137.9(4) . . . . ?
B5_3 B6_3 B8_3 B9_3 -0.7(5) . . . . ?
B3_3 B6_3 B8_3 B9_3 -63.4(5) . . . . ?
B7_3 B6_3 B8_3 B9_3 36.7(3) . . . . ?
B2_3 B6_3 B8_3 B9_3 -101.2(4) . . . . ?
B5_3 B7_3 B9_3 B10_3 0.0(5) . . . . ?
B8_3 B7_3 B9_3 B10_3 -100.4(4) . . . . ?
B4_3 B7_3 B9_3 B10_3 37.8(4) . . . . ?
B6_3 B7_3 B9_3 B10_3 -63.4(5) . . . . ?
B5_3 B7_3 B9_3 B4_3 -37.8(4) . . . . ?
B8_3 B7_3 B9_3 B4_3 -138.2(4) . . . . ?
B6_3 B7_3 B9_3 B4_3 -101.2(4) . . . . ?
B5_3 B7_3 B9_3 B1_3 63.4(5) . . . . ?
B8_3 B7_3 B9_3 B1_3 -36.9(3) . . . . ?
B4_3 B7_3 B9_3 B1_3 101.2(4) . . . . ?
B6_3 B7_3 B9_3 B1_3 0.1(5) . . . . ?
B5_3 B7_3 B9_3 B8_3 100.4(4) . . . . ?
B4_3 B7_3 B9_3 B8_3 138.2(4) . . . . ?
B6_3 B7_3 B9_3 B8_3 37.0(4) . . . . ?
C2_3 B4_3 B9_3 B10_3 -40.0(3) . . . . ?
B7_3 B4_3 B9_3 B10_3 -137.9(4) . . . . ?
B5_3 B4_3 B9_3 B10_3 -100.7(4) . . . . ?
C2_3 B4_3 B9_3 B7_3 98.0(4) . . . . ?
B10_3 B4_3 B9_3 B7_3 137.9(4) . . . . ?
B5_3 B4_3 B9_3 B7_3 37.2(3) . . . . ?
C2_3 B4_3 B9_3 B1_3 -2.3(5) . . . . ?
B10_3 B4_3 B9_3 B1_3 37.6(4) . . . . ?
B7_3 B4_3 B9_3 B1_3 -100.3(4) . . . . ?
B5_3 B4_3 B9_3 B1_3 -63.1(4) . . . . ?
C2_3 B4_3 B9_3 B8_3 60.6(4) . . . . ?
B10_3 B4_3 B9_3 B8_3 100.5(4) . . . . ?
B7_3 B4_3 B9_3 B8_3 -37.4(3) . . . . ?
B5_3 B4_3 B9_3 B8_3 -0.2(4) . . . . ?
C1_3 B1_3 B9_3 B10_3 39.6(3) . . . . ?
B2_3 B1_3 B9_3 B10_3 101.5(4) . . . . ?
B8_3 B1_3 B9_3 B10_3 138.6(4) . . . . ?
C1_3 B1_3 B9_3 B7_3 -61.9(4) . . . . ?
B2_3 B1_3 B9_3 B7_3 0.0(5) . . . . ?
B8_3 B1_3 B9_3 B7_3 37.1(4) . . . . ?
B10_3 B1_3 B9_3 B7_3 -101.5(4) . . . . ?
C1_3 B1_3 B9_3 B4_3 1.9(5) . . . . ?
B2_3 B1_3 B9_3 B4_3 63.8(4) . . . . ?
B8_3 B1_3 B9_3 B4_3 100.9(4) . . . . ?
B10_3 B1_3 B9_3 B4_3 -37.7(4) . . . . ?
C1_3 B1_3 B9_3 B8_3 -99.1(4) . . . . ?
B2_3 B1_3 B9_3 B8_3 -37.1(4) . . . . ?
B10_3 B1_3 B9_3 B8_3 -138.6(4) . . . . ?
B1_3 B8_3 B9_3 B10_3 -37.0(4) . . . . ?
B2_3 B8_3 B9_3 B10_3 0.0(5) . . . . ?
B7_3 B8_3 B9_3 B10_3 101.3(4) . . . . ?
B6_3 B8_3 B9_3 B10_3 64.3(5) . . . . ?
B1_3 B8_3 B9_3 B7_3 -138.3(4) . . . . ?
B2_3 B8_3 B9_3 B7_3 -101.3(4) . . . . ?
B6_3 B8_3 B9_3 B7_3 -37.1(3) . . . . ?
B1_3 B8_3 B9_3 B4_3 -100.7(4) . . . . ?
B2_3 B8_3 B9_3 B4_3 -63.7(5) . . . . ?
B7_3 B8_3 B9_3 B4_3 37.6(3) . . . . ?
B6_3 B8_3 B9_3 B4_3 0.6(5) . . . . ?
B2_3 B8_3 B9_3 B1_3 37.0(4) . . . . ?
B7_3 B8_3 B9_3 B1_3 138.3(4) . . . . ?
B6_3 B8_3 B9_3 B1_3 101.2(4) . . . . ?
B5_3 C2_3 B10_3 C1_3 -102.6(4) . . . . ?
B4_3 C2_3 B10_3 C1_3 -139.6(4) . . . . ?
B3_3 C2_3 B10_3 C1_3 -33.2(3) . . . . ?
C1_3 C2_3 B10_3 B9_3 99.0(4) . . . . ?
B5_3 C2_3 B10_3 B9_3 -3.7(5) . . . . ?
B4_3 C2_3 B10_3 B9_3 -40.6(4) . . . . ?
B3_3 C2_3 B10_3 B9_3 65.7(4) . . . . ?
C1_3 C2_3 B10_3 B4_3 139.6(4) . . . . ?
B5_3 C2_3 B10_3 B4_3 36.9(4) . . . . ?
B3_3 C2_3 B10_3 B4_3 106.4(4) . . . . ?
C1_3 C2_3 B10_3 B1_3 36.5(3) . . . . ?
B5_3 C2_3 B10_3 B1_3 -66.2(5) . . . . ?
B4_3 C2_3 B10_3 B1_3 -103.1(4) . . . . ?
B3_3 C2_3 B10_3 B1_3 3.3(5) . . . . ?
C3_3 C1_3 B10_3 C2_3 -108.1(4) . . . . ?
B1_3 C1_3 B10_3 C2_3 137.3(4) . . . . ?
B2_3 C1_3 B10_3 C2_3 101.3(4) . . . . ?
B3_3 C1_3 B10_3 C2_3 32.1(3) . . . . ?
C3_3 C1_3 B10_3 B9_3 154.5(4) . . . . ?
C2_3 C1_3 B10_3 B9_3 -97.4(4) . . . . ?
B1_3 C1_3 B10_3 B9_3 39.9(4) . . . . ?
B2_3 C1_3 B10_3 B9_3 3.9(5) . . . . ?
B3_3 C1_3 B10_3 B9_3 -65.3(5) . . . . ?
C3_3 C1_3 B10_3 B4_3 -143.1(4) . . . . ?
C2_3 C1_3 B10_3 B4_3 -35.0(3) . . . . ?
B1_3 C1_3 B10_3 B4_3 102.3(4) . . . . ?
B2_3 C1_3 B10_3 B4_3 66.2(5) . . . . ?
B3_3 C1_3 B10_3 B4_3 -2.9(5) . . . . ?
C3_3 C1_3 B10_3 B1_3 114.6(4) . . . . ?
C2_3 C1_3 B10_3 B1_3 -137.3(4) . . . . ?
B2_3 C1_3 B10_3 B1_3 -36.0(4) . . . . ?
B3_3 C1_3 B10_3 B1_3 -105.2(4) . . . . ?
B7_3 B9_3 B10_3 C2_3 2.1(5) . . . . ?
B4_3 B9_3 B10_3 C2_3 40.0(4) . . . . ?
B1_3 B9_3 B10_3 C2_3 -98.0(4) . . . . ?
B8_3 B9_3 B10_3 C2_3 -61.3(5) . . . . ?
B7_3 B9_3 B10_3 C1_3 61.1(5) . . . . ?
B4_3 B9_3 B10_3 C1_3 99.0(4) . . . . ?
B1_3 B9_3 B10_3 C1_3 -38.9(3) . . . . ?
B8_3 B9_3 B10_3 C1_3 -2.2(5) . . . . ?
B7_3 B9_3 B10_3 B4_3 -37.9(4) . . . . ?
B1_3 B9_3 B10_3 B4_3 -138.0(4) . . . . ?
B8_3 B9_3 B10_3 B4_3 -101.2(4) . . . . ?
B7_3 B9_3 B10_3 B1_3 100.1(4) . . . . ?
B4_3 B9_3 B10_3 B1_3 138.0(4) . . . . ?
B8_3 B9_3 B10_3 B1_3 36.7(4) . . . . ?
B9_3 B4_3 B10_3 C2_3 -133.2(4) . . . . ?
B7_3 B4_3 B10_3 C2_3 -95.8(4) . . . . ?
B5_3 B4_3 B10_3 C2_3 -33.1(3) . . . . ?
C2_3 B4_3 B10_3 C1_3 34.3(3) . . . . ?
B9_3 B4_3 B10_3 C1_3 -98.9(4) . . . . ?
B7_3 B4_3 B10_3 C1_3 -61.6(4) . . . . ?
B5_3 B4_3 B10_3 C1_3 1.2(5) . . . . ?
C2_3 B4_3 B10_3 B9_3 133.2(4) . . . . ?
B7_3 B4_3 B10_3 B9_3 37.4(3) . . . . ?
B5_3 B4_3 B10_3 B9_3 100.1(4) . . . . ?
C2_3 B4_3 B10_3 B1_3 95.4(4) . . . . ?
B9_3 B4_3 B10_3 B1_3 -37.8(3) . . . . ?
B7_3 B4_3 B10_3 B1_3 -0.4(5) . . . . ?
B5_3 B4_3 B10_3 B1_3 62.3(4) . . . . ?
C1_3 B1_3 B10_3 C2_3 -35.8(3) . . . . ?
B2_3 B1_3 B10_3 C2_3 -2.2(4) . . . . ?
B8_3 B1_3 B10_3 C2_3 61.6(4) . . . . ?
B9_3 B1_3 B10_3 C2_3 98.8(4) . . . . ?
B2_3 B1_3 B10_3 C1_3 33.6(3) . . . . ?
B8_3 B1_3 B10_3 C1_3 97.4(4) . . . . ?
B9_3 B1_3 B10_3 C1_3 134.6(4) . . . . ?
C1_3 B1_3 B10_3 B9_3 -134.6(4) . . . . ?
B2_3 B1_3 B10_3 B9_3 -101.0(4) . . . . ?
B8_3 B1_3 B10_3 B9_3 -37.2(3) . . . . ?
C1_3 B1_3 B10_3 B4_3 -97.0(4) . . . . ?
B2_3 B1_3 B10_3 B4_3 -63.4(4) . . . . ?
B8_3 B1_3 B10_3 B4_3 0.4(5) . . . . ?
B9_3 B1_3 B10_3 B4_3 37.6(3) . . . . ?
C3_4 C1_4 C2_4 B8_4 -145.0(4) . . . . ?
B2_4 C1_4 C2_4 B8_4 68.1(4) . . . . ?
B3_4 C1_4 C2_4 B8_4 1.1(5) . . . . ?
B10_4 C1_4 C2_4 B8_4 107.8(4) . . . . ?
B1_4 C1_4 C2_4 B8_4 -38.9(3) . . . . ?
C3_4 C1_4 C2_4 B9_4 145.7(4) . . . . ?
B2_4 C1_4 C2_4 B9_4 -1.3(5) . . . . ?
B3_4 C1_4 C2_4 B9_4 -68.2(4) . . . . ?
B10_4 C1_4 C2_4 B9_4 38.4(3) . . . . ?
B1_4 C1_4 C2_4 B9_4 -108.2(4) . . . . ?
C3_4 C1_4 C2_4 B1_4 -106.1(4) . . . . ?
B2_4 C1_4 C2_4 B1_4 106.9(4) . . . . ?
B3_4 C1_4 C2_4 B1_4 40.0(3) . . . . ?
B10_4 C1_4 C2_4 B1_4 146.6(3) . . . . ?
C3_4 C1_4 C2_4 B10_4 107.3(4) . . . . ?
B2_4 C1_4 C2_4 B10_4 -39.7(3) . . . . ?
B3_4 C1_4 C2_4 B10_4 -106.6(3) . . . . ?
B1_4 C1_4 C2_4 B10_4 -146.6(3) . . . . ?
C2_4 C1_4 C3_4 C4_4 145.4(4) . . . . ?
B2_4 C1_4 C3_4 C4_4 -72.6(6) . . . . ?
B3_4 C1_4 C3_4 C4_4 4.4(6) . . . . ?
B10_4 C1_4 C3_4 C4_4 -145.4(4) . . . . ?
B1_4 C1_4 C3_4 C4_4 76.8(5) . . . . ?
C2_4 C1_4 C3_4 C16_4 -33.5(6) . . . . ?
B2_4 C1_4 C3_4 C16_4 108.5(5) . . . . ?
B3_4 C1_4 C3_4 C16_4 -174.5(4) . . . . ?
B10_4 C1_4 C3_4 C16_4 35.7(6) . . . . ?
B1_4 C1_4 C3_4 C16_4 -102.1(5) . . . . ?
C16_4 C3_4 C4_4 C5_4 -0.1(7) . . . . ?
C1_4 C3_4 C4_4 C5_4 -179.0(4) . . . . ?
C3_4 C4_4 C5_4 C17_4 0.4(6) . . . . ?
C3_4 C4_4 C5_4 C6_4 179.7(4) . . . . ?
C4_4 C5_4 C6_4 C7_4 -179.7(4) . . . . ?
C17_4 C5_4 C6_4 C7_4 -0.5(6) . . . . ?
C5_4 C6_4 C7_4 C8_4 1.2(7) . . . . ?
C6_4 C7_4 C8_4 C9_4 179.0(4) . . . . ?
C6_4 C7_4 C8_4 C18_4 -1.3(6) . . . . ?
C18_4 C8_4 C9_4 C10_4 0.4(6) . . . . ?
C7_4 C8_4 C9_4 C10_4 -179.8(4) . . . . ?
C8_4 C9_4 C10_4 C11_4 -0.4(7) . . . . ?
C9_4 C10_4 C11_4 C12_4 -0.6(7) . . . . ?
C10_4 C11_4 C12_4 C13_4 -179.2(4) . . . . ?
C10_4 C11_4 C12_4 C18_4 1.5(6) . . . . ?
C11_4 C12_4 C13_4 C14_4 -178.3(4) . . . . ?
C18_4 C12_4 C13_4 C14_4 1.0(6) . . . . ?
C12_4 C13_4 C14_4 C15_4 -0.7(7) . . . . ?
C13_4 C14_4 C15_4 C16_4 179.4(4) . . . . ?
C13_4 C14_4 C15_4 C17_4 0.0(6) . . . . ?
C17_4 C15_4 C16_4 C3_4 -0.6(6) . . . . ?
C14_4 C15_4 C16_4 C3_4 -180.0(4) . . . . ?
C4_4 C3_4 C16_4 C15_4 0.2(7) . . . . ?
C1_4 C3_4 C16_4 C15_4 179.1(4) . . . . ?
C16_4 C15_4 C17_4 C5_4 0.9(6) . . . . ?
C14_4 C15_4 C17_4 C5_4 -179.7(4) . . . . ?
C16_4 C15_4 C17_4 C18_4 -178.9(4) . . . . ?
C14_4 C15_4 C17_4 C18_4 0.5(6) . . . . ?
C4_4 C5_4 C17_4 C15_4 -0.8(6) . . . . ?
C6_4 C5_4 C17_4 C15_4 179.9(4) . . . . ?
C4_4 C5_4 C17_4 C18_4 179.0(4) . . . . ?
C6_4 C5_4 C17_4 C18_4 -0.3(6) . . . . ?
C15_4 C17_4 C18_4 C8_4 -180.0(4) . . . . ?
C5_4 C17_4 C18_4 C8_4 0.2(6) . . . . ?
C15_4 C17_4 C18_4 C12_4 -0.2(6) . . . . ?
C5_4 C17_4 C18_4 C12_4 -180.0(4) . . . . ?
C9_4 C8_4 C18_4 C17_4 -179.7(4) . . . . ?
C7_4 C8_4 C18_4 C17_4 0.5(6) . . . . ?
C9_4 C8_4 C18_4 C12_4 0.5(6) . . . . ?
C7_4 C8_4 C18_4 C12_4 -179.3(4) . . . . ?
C11_4 C12_4 C18_4 C17_4 178.8(4) . . . . ?
C13_4 C12_4 C18_4 C17_4 -0.6(6) . . . . ?
C11_4 C12_4 C18_4 C8_4 -1.4(6) . . . . ?
C13_4 C12_4 C18_4 C8_4 179.2(4) . . . . ?
B8_4 C2_4 B1_4 C1_4 139.9(4) . . . . ?
B9_4 C2_4 B1_4 C1_4 103.5(4) . . . . ?
B10_4 C2_4 B1_4 C1_4 32.9(3) . . . . ?
C1_4 C2_4 B1_4 B6_4 -98.9(4) . . . . ?
B8_4 C2_4 B1_4 B6_4 41.0(4) . . . . ?
B9_4 C2_4 B1_4 B6_4 4.6(5) . . . . ?
B10_4 C2_4 B1_4 B6_4 -66.0(4) . . . . ?
C1_4 C2_4 B1_4 B3_4 -36.8(3) . . . . ?
B8_4 C2_4 B1_4 B3_4 103.1(4) . . . . ?
B9_4 C2_4 B1_4 B3_4 66.7(5) . . . . ?
B10_4 C2_4 B1_4 B3_4 -4.0(4) . . . . ?
C1_4 C2_4 B1_4 B8_4 -139.9(4) . . . . ?
B9_4 C2_4 B1_4 B8_4 -36.4(4) . . . . ?
B10_4 C2_4 B1_4 B8_4 -107.0(4) . . . . ?
C3_4 C1_4 B1_4 C2_4 107.9(4) . . . . ?
B2_4 C1_4 B1_4 C2_4 -99.8(4) . . . . ?
B3_4 C1_4 B1_4 C2_4 -136.6(3) . . . . ?
B10_4 C1_4 B1_4 C2_4 -31.5(3) . . . . ?
C3_4 C1_4 B1_4 B6_4 -154.9(4) . . . . ?
C2_4 C1_4 B1_4 B6_4 97.2(4) . . . . ?
B2_4 C1_4 B1_4 B6_4 -2.6(5) . . . . ?
B3_4 C1_4 B1_4 B6_4 -39.4(3) . . . . ?
B10_4 C1_4 B1_4 B6_4 65.8(4) . . . . ?
C3_4 C1_4 B1_4 B3_4 -115.5(4) . . . . ?
C2_4 C1_4 B1_4 B3_4 136.6(3) . . . . ?
B2_4 C1_4 B1_4 B3_4 36.8(4) . . . . ?
B10_4 C1_4 B1_4 B3_4 105.1(4) . . . . ?
C3_4 C1_4 B1_4 B8_4 142.3(4) . . . . ?
C2_4 C1_4 B1_4 B8_4 34.4(3) . . . . ?
B2_4 C1_4 B1_4 B8_4 -65.4(4) . . . . ?
B3_4 C1_4 B1_4 B8_4 -102.2(4) . . . . ?
B10_4 C1_4 B1_4 B8_4 2.9(4) . . . . ?
C3_4 C1_4 B2_4 B10_4 -105.4(4) . . . . ?
C2_4 C1_4 B2_4 B10_4 39.1(3) . . . . ?
B3_4 C1_4 B2_4 B10_4 141.2(4) . . . . ?
B1_4 C1_4 B2_4 B10_4 104.7(4) . . . . ?
C3_4 C1_4 B2_4 B3_4 113.5(5) . . . . ?
C2_4 C1_4 B2_4 B3_4 -102.1(4) . . . . ?
B10_4 C1_4 B2_4 B3_4 -141.2(4) . . . . ?
B1_4 C1_4 B2_4 B3_4 -36.5(4) . . . . ?
C3_4 C1_4 B2_4 B4_4 153.1(4) . . . . ?
C2_4 C1_4 B2_4 B4_4 -62.5(4) . . . . ?
B3_4 C1_4 B2_4 B4_4 39.6(3) . . . . ?
B10_4 C1_4 B2_4 B4_4 -101.6(4) . . . . ?
B1_4 C1_4 B2_4 B4_4 3.1(5) . . . . ?
C3_4 C1_4 B2_4 B5_4 -144.5(4) . . . . ?
C2_4 C1_4 B2_4 B5_4 0.0(4) . . . . ?
B3_4 C1_4 B2_4 B5_4 102.0(4) . . . . ?
B10_4 C1_4 B2_4 B5_4 -39.2(3) . . . . ?
B1_4 C1_4 B2_4 B5_4 65.5(4) . . . . ?
C3_4 C1_4 B3_4 B6_4 143.6(4) . . . . ?
C2_4 C1_4 B3_4 B6_4 -0.1(4) . . . . ?
B2_4 C1_4 B3_4 B6_4 -102.7(4) . . . . ?
B10_4 C1_4 B3_4 B6_4 -65.6(4) . . . . ?
B1_4 C1_4 B3_4 B6_4 39.2(3) . . . . ?
C3_4 C1_4 B3_4 B2_4 -113.7(5) . . . . ?
C2_4 C1_4 B3_4 B2_4 102.7(4) . . . . ?
B10_4 C1_4 B3_4 B2_4 37.1(4) . . . . ?
B1_4 C1_4 B3_4 B2_4 141.9(4) . . . . ?
C3_4 C1_4 B3_4 B4_4 -153.7(4) . . . . ?
C2_4 C1_4 B3_4 B4_4 62.7(4) . . . . ?
B2_4 C1_4 B3_4 B4_4 -40.0(3) . . . . ?
B10_4 C1_4 B3_4 B4_4 -2.9(5) . . . . ?
B1_4 C1_4 B3_4 B4_4 101.9(4) . . . . ?
C3_4 C1_4 B3_4 B1_4 104.3(4) . . . . ?
C2_4 C1_4 B3_4 B1_4 -39.3(3) . . . . ?
B2_4 C1_4 B3_4 B1_4 -141.9(4) . . . . ?
B10_4 C1_4 B3_4 B1_4 -104.9(4) . . . . ?
B10_4 B2_4 B3_4 C1_4 -34.8(3) . . . . ?
B4_4 B2_4 B3_4 C1_4 -134.5(4) . . . . ?
B5_4 B2_4 B3_4 C1_4 -97.6(4) . . . . ?
C1_4 B2_4 B3_4 B6_4 97.4(4) . . . . ?
B10_4 B2_4 B3_4 B6_4 62.5(4) . . . . ?
B4_4 B2_4 B3_4 B6_4 -37.2(3) . . . . ?
B5_4 B2_4 B3_4 B6_4 -0.3(5) . . . . ?
C1_4 B2_4 B3_4 B4_4 134.5(4) . . . . ?
B10_4 B2_4 B3_4 B4_4 99.7(4) . . . . ?
B5_4 B2_4 B3_4 B4_4 36.9(3) . . . . ?
C1_4 B2_4 B3_4 B1_4 34.2(3) . . . . ?
B10_4 B2_4 B3_4 B1_4 -0.6(5) . . . . ?
B4_4 B2_4 B3_4 B1_4 -100.3(4) . . . . ?
B5_4 B2_4 B3_4 B1_4 -63.4(4) . . . . ?
C2_4 B1_4 B3_4 C1_4 36.3(3) . . . . ?
B6_4 B1_4 B3_4 C1_4 135.0(4) . . . . ?
B8_4 B1_4 B3_4 C1_4 96.5(4) . . . . ?
C2_4 B1_4 B3_4 B6_4 -98.8(4) . . . . ?
C1_4 B1_4 B3_4 B6_4 -135.0(4) . . . . ?
B8_4 B1_4 B3_4 B6_4 -38.5(3) . . . . ?
C2_4 B1_4 B3_4 B2_4 2.6(4) . . . . ?
C1_4 B1_4 B3_4 B2_4 -33.7(3) . . . . ?
B6_4 B1_4 B3_4 B2_4 101.4(4) . . . . ?
B8_4 B1_4 B3_4 B2_4 62.8(4) . . . . ?
C2_4 B1_4 B3_4 B4_4 -61.4(4) . . . . ?
C1_4 B1_4 B3_4 B4_4 -97.7(4) . . . . ?
B6_4 B1_4 B3_4 B4_4 37.4(3) . . . . ?
B8_4 B1_4 B3_4 B4_4 -1.1(4) . . . . ?
C1_4 B3_4 B4_4 B7_4 -62.3(4) . . . . ?
B6_4 B3_4 B4_4 B7_4 37.4(3) . . . . ?
B2_4 B3_4 B4_4 B7_4 -101.3(4) . . . . ?
B1_4 B3_4 B4_4 B7_4 0.3(4) . . . . ?
C1_4 B3_4 B4_4 B6_4 -99.7(4) . . . . ?
B2_4 B3_4 B4_4 B6_4 -138.7(4) . . . . ?
B1_4 B3_4 B4_4 B6_4 -37.1(3) . . . . ?
C1_4 B3_4 B4_4 B2_4 39.1(3) . . . . ?
B6_4 B3_4 B4_4 B2_4 138.7(4) . . . . ?
B1_4 B3_4 B4_4 B2_4 101.7(4) . . . . ?
C1_4 B3_4 B4_4 B5_4 2.1(5) . . . . ?
B6_4 B3_4 B4_4 B5_4 101.8(4) . . . . ?
B2_4 B3_4 B4_4 B5_4 -37.0(4) . . . . ?
B1_4 B3_4 B4_4 B5_4 64.7(4) . . . . ?
C1_4 B2_4 B4_4 B7_4 61.3(4) . . . . ?
B10_4 B2_4 B4_4 B7_4 -1.2(5) . . . . ?
B3_4 B2_4 B4_4 B7_4 100.4(4) . . . . ?
B5_4 B2_4 B4_4 B7_4 -38.4(4) . . . . ?
C1_4 B2_4 B4_4 B3_4 -39.1(3) . . . . ?
B10_4 B2_4 B4_4 B3_4 -101.6(4) . . . . ?
B5_4 B2_4 B4_4 B3_4 -138.7(4) . . . . ?
C1_4 B2_4 B4_4 B6_4 -2.3(5) . . . . ?
B10_4 B2_4 B4_4 B6_4 -64.8(5) . . . . ?
B3_4 B2_4 B4_4 B6_4 36.8(4) . . . . ?
B5_4 B2_4 B4_4 B6_4 -101.9(4) . . . . ?
C1_4 B2_4 B4_4 B5_4 99.6(4) . . . . ?
B10_4 B2_4 B4_4 B5_4 37.1(3) . . . . ?
B3_4 B2_4 B4_4 B5_4 138.7(4) . . . . ?
B7_4 B4_4 B5_4 B10_4 100.1(4) . . . . ?
B3_4 B4_4 B5_4 B10_4 -0.7(5) . . . . ?
B6_4 B4_4 B5_4 B10_4 62.8(5) . . . . ?
B2_4 B4_4 B5_4 B10_4 -37.5(4) . . . . ?
B7_4 B4_4 B5_4 B9_4 36.8(3) . . . . ?
B3_4 B4_4 B5_4 B9_4 -64.0(4) . . . . ?
B6_4 B4_4 B5_4 B9_4 -0.5(5) . . . . ?
B2_4 B4_4 B5_4 B9_4 -100.9(4) . . . . ?
B7_4 B4_4 B5_4 B2_4 137.6(4) . . . . ?
B3_4 B4_4 B5_4 B2_4 36.8(4) . . . . ?
B6_4 B4_4 B5_4 B2_4 100.3(4) . . . . ?
B3_4 B4_4 B5_4 B7_4 -100.8(4) . . . . ?
B6_4 B4_4 B5_4 B7_4 -37.3(3) . . . . ?
B2_4 B4_4 B5_4 B7_4 -137.6(4) . . . . ?
C1_4 B2_4 B5_4 B10_4 39.4(3) . . . . ?
B3_4 B2_4 B5_4 B10_4 101.1(4) . . . . ?
B4_4 B2_4 B5_4 B10_4 137.9(4) . . . . ?
C1_4 B2_4 B5_4 B9_4 1.2(4) . . . . ?
B10_4 B2_4 B5_4 B9_4 -38.2(3) . . . . ?
B3_4 B2_4 B5_4 B9_4 62.9(4) . . . . ?
B4_4 B2_4 B5_4 B9_4 99.7(4) . . . . ?
C1_4 B2_4 B5_4 B4_4 -98.5(4) . . . . ?
B10_4 B2_4 B5_4 B4_4 -137.9(4) . . . . ?
B3_4 B2_4 B5_4 B4_4 -36.8(3) . . . . ?
C1_4 B2_4 B5_4 B7_4 -61.3(4) . . . . ?
B10_4 B2_4 B5_4 B7_4 -100.7(4) . . . . ?
B3_4 B2_4 B5_4 B7_4 0.4(5) . . . . ?
B4_4 B2_4 B5_4 B7_4 37.2(3) . . . . ?
C2_4 B1_4 B6_4 B3_4 97.4(4) . . . . ?
C1_4 B1_4 B6_4 B3_4 38.4(3) . . . . ?
B8_4 B1_4 B6_4 B3_4 137.1(4) . . . . ?
C2_4 B1_4 B6_4 B7_4 -3.2(5) . . . . ?
C1_4 B1_4 B6_4 B7_4 -62.3(5) . . . . ?
B3_4 B1_4 B6_4 B7_4 -100.6(4) . . . . ?
B8_4 B1_4 B6_4 B7_4 36.5(4) . . . . ?
C2_4 B1_4 B6_4 B4_4 60.0(5) . . . . ?
C1_4 B1_4 B6_4 B4_4 1.0(5) . . . . ?
B3_4 B1_4 B6_4 B4_4 -37.4(4) . . . . ?
B8_4 B1_4 B6_4 B4_4 99.7(4) . . . . ?
C2_4 B1_4 B6_4 B8_4 -39.7(3) . . . . ?
C1_4 B1_4 B6_4 B8_4 -98.7(4) . . . . ?
B3_4 B1_4 B6_4 B8_4 -137.1(4) . . . . ?
C1_4 B3_4 B6_4 B1_4 -39.4(3) . . . . ?
B2_4 B3_4 B6_4 B1_4 -100.9(4) . . . . ?
B4_4 B3_4 B6_4 B1_4 -138.2(4) . . . . ?
C1_4 B3_4 B6_4 B7_4 61.6(4) . . . . ?
B2_4 B3_4 B6_4 B7_4 0.0(5) . . . . ?
B4_4 B3_4 B6_4 B7_4 -37.3(3) . . . . ?
B1_4 B3_4 B6_4 B7_4 101.0(4) . . . . ?
C1_4 B3_4 B6_4 B4_4 98.8(4) . . . . ?
B2_4 B3_4 B6_4 B4_4 37.3(3) . . . . ?
B1_4 B3_4 B6_4 B4_4 138.2(4) . . . . ?
C1_4 B3_4 B6_4 B8_4 -1.0(5) . . . . ?
B2_4 B3_4 B6_4 B8_4 -62.5(4) . . . . ?
B4_4 B3_4 B6_4 B8_4 -99.8(4) . . . . ?
B1_4 B3_4 B6_4 B8_4 38.4(3) . . . . ?
B7_4 B4_4 B6_4 B1_4 -100.5(4) . . . . ?
B3_4 B4_4 B6_4 B1_4 37.6(3) . . . . ?
B2_4 B4_4 B6_4 B1_4 0.8(5) . . . . ?
B5_4 B4_4 B6_4 B1_4 -62.8(5) . . . . ?
B7_4 B4_4 B6_4 B3_4 -138.1(3) . . . . ?
B2_4 B4_4 B6_4 B3_4 -36.8(3) . . . . ?
B5_4 B4_4 B6_4 B3_4 -100.4(4) . . . . ?
B3_4 B4_4 B6_4 B7_4 138.1(3) . . . . ?
B2_4 B4_4 B6_4 B7_4 101.3(4) . . . . ?
B5_4 B4_4 B6_4 B7_4 37.7(3) . . . . ?
B7_4 B4_4 B6_4 B8_4 -36.9(3) . . . . ?
B3_4 B4_4 B6_4 B8_4 101.2(4) . . . . ?
B2_4 B4_4 B6_4 B8_4 64.5(4) . . . . ?
B5_4 B4_4 B6_4 B8_4 0.8(4) . . . . ?
B3_4 B4_4 B7_4 B8_4 0.6(5) . . . . ?
B6_4 B4_4 B7_4 B8_4 37.9(3) . . . . ?
B2_4 B4_4 B7_4 B8_4 -62.7(5) . . . . ?
B5_4 B4_4 B7_4 B8_4 -100.6(4) . . . . ?
B3_4 B4_4 B7_4 B9_4 64.3(4) . . . . ?
B6_4 B4_4 B7_4 B9_4 101.6(4) . . . . ?
B2_4 B4_4 B7_4 B9_4 1.1(5) . . . . ?
B5_4 B4_4 B7_4 B9_4 -36.9(3) . . . . ?
B3_4 B4_4 B7_4 B6_4 -37.3(3) . . . . ?
B2_4 B4_4 B7_4 B6_4 -100.6(4) . . . . ?
B5_4 B4_4 B7_4 B6_4 -138.5(3) . . . . ?
B3_4 B4_4 B7_4 B5_4 101.2(4) . . . . ?
B6_4 B4_4 B7_4 B5_4 138.5(3) . . . . ?
B2_4 B4_4 B7_4 B5_4 38.0(3) . . . . ?
B1_4 B6_4 B7_4 B8_4 -37.0(3) . . . . ?
B3_4 B6_4 B7_4 B8_4 -100.8(4) . . . . ?
B4_4 B6_4 B7_4 B8_4 -138.1(3) . . . . ?
B1_4 B6_4 B7_4 B4_4 101.1(4) . . . . ?
B3_4 B6_4 B7_4 B4_4 37.3(3) . . . . ?
B8_4 B6_4 B7_4 B4_4 138.1(3) . . . . ?
B1_4 B6_4 B7_4 B9_4 1.1(5) . . . . ?
B3_4 B6_4 B7_4 B9_4 -62.7(5) . . . . ?
B4_4 B6_4 B7_4 B9_4 -100.1(4) . . . . ?
B8_4 B6_4 B7_4 B9_4 38.0(4) . . . . ?
B1_4 B6_4 B7_4 B5_4 64.0(5) . . . . ?
B3_4 B6_4 B7_4 B5_4 0.2(5) . . . . ?
B4_4 B6_4 B7_4 B5_4 -37.2(3) . . . . ?
B8_4 B6_4 B7_4 B5_4 100.9(4) . . . . ?
B10_4 B5_4 B7_4 B8_4 0.9(5) . . . . ?
B9_4 B5_4 B7_4 B8_4 -36.8(4) . . . . ?
B4_4 B5_4 B7_4 B8_4 101.5(4) . . . . ?
B2_4 B5_4 B7_4 B8_4 63.9(5) . . . . ?
B10_4 B5_4 B7_4 B4_4 -100.6(4) . . . . ?
B9_4 B5_4 B7_4 B4_4 -138.3(4) . . . . ?
B2_4 B5_4 B7_4 B4_4 -37.6(3) . . . . ?
B10_4 B5_4 B7_4 B9_4 37.7(4) . . . . ?
B4_4 B5_4 B7_4 B9_4 138.3(4) . . . . ?
B2_4 B5_4 B7_4 B9_4 100.7(4) . . . . ?
B10_4 B5_4 B7_4 B6_4 -63.4(5) . . . . ?
B9_4 B5_4 B7_4 B6_4 -101.0(4) . . . . ?
B4_4 B5_4 B7_4 B6_4 37.3(3) . . . . ?
B2_4 B5_4 B7_4 B6_4 -0.3(5) . . . . ?
C1_4 C2_4 B8_4 B7_4 -63.8(4) . . . . ?
B9_4 C2_4 B8_4 B7_4 40.9(4) . . . . ?
B1_4 C2_4 B8_4 B7_4 -102.3(4) . . . . ?
B10_4 C2_4 B8_4 B7_4 5.4(5) . . . . ?
C1_4 C2_4 B8_4 B9_4 -104.7(4) . . . . ?
B1_4 C2_4 B8_4 B9_4 -143.2(4) . . . . ?
B10_4 C2_4 B8_4 B9_4 -35.4(4) . . . . ?
C1_4 C2_4 B8_4 B1_4 38.5(3) . . . . ?
B9_4 C2_4 B8_4 B1_4 143.2(4) . . . . ?
B10_4 C2_4 B8_4 B1_4 107.8(4) . . . . ?
C1_4 C2_4 B8_4 B6_4 -1.7(5) . . . . ?
B9_4 C2_4 B8_4 B6_4 103.0(4) . . . . ?
B1_4 C2_4 B8_4 B6_4 -40.2(3) . . . . ?
B10_4 C2_4 B8_4 B6_4 67.6(4) . . . . ?
B4_4 B7_4 B8_4 C2_4 60.0(4) . . . . ?
B9_4 B7_4 B8_4 C2_4 -40.0(3) . . . . ?
B6_4 B7_4 B8_4 C2_4 97.7(4) . . . . ?
B5_4 B7_4 B8_4 C2_4 -3.6(5) . . . . ?
B4_4 B7_4 B8_4 B9_4 100.0(4) . . . . ?
B6_4 B7_4 B8_4 B9_4 137.7(4) . . . . ?
B5_4 B7_4 B8_4 B9_4 36.4(4) . . . . ?
B4_4 B7_4 B8_4 B1_4 -1.3(5) . . . . ?
B9_4 B7_4 B8_4 B1_4 -101.3(4) . . . . ?
B6_4 B7_4 B8_4 B1_4 36.4(3) . . . . ?
B5_4 B7_4 B8_4 B1_4 -64.9(4) . . . . ?
B4_4 B7_4 B8_4 B6_4 -37.7(3) . . . . ?
B9_4 B7_4 B8_4 B6_4 -137.7(4) . . . . ?
B5_4 B7_4 B8_4 B6_4 -101.3(4) . . . . ?
C1_4 B1_4 B8_4 C2_4 -34.0(3) . . . . ?
B6_4 B1_4 B8_4 C2_4 -133.0(4) . . . . ?
B3_4 B1_4 B8_4 C2_4 -94.7(4) . . . . ?
C2_4 B1_4 B8_4 B7_4 96.2(4) . . . . ?
C1_4 B1_4 B8_4 B7_4 62.2(4) . . . . ?
B6_4 B1_4 B8_4 B7_4 -36.8(3) . . . . ?
B3_4 B1_4 B8_4 B7_4 1.5(4) . . . . ?
C2_4 B1_4 B8_4 B9_4 32.5(3) . . . . ?
C1_4 B1_4 B8_4 B9_4 -1.4(4) . . . . ?
B6_4 B1_4 B8_4 B9_4 -100.5(4) . . . . ?
B3_4 B1_4 B8_4 B9_4 -62.2(4) . . . . ?
C2_4 B1_4 B8_4 B6_4 133.0(4) . . . . ?
C1_4 B1_4 B8_4 B6_4 99.1(4) . . . . ?
B3_4 B1_4 B8_4 B6_4 38.3(3) . . . . ?
B1_4 B6_4 B8_4 C2_4 40.0(3) . . . . ?
B3_4 B6_4 B8_4 C2_4 1.6(5) . . . . ?
B7_4 B6_4 B8_4 C2_4 -98.8(4) . . . . ?
B4_4 B6_4 B8_4 C2_4 -61.7(4) . . . . ?
B1_4 B6_4 B8_4 B7_4 138.8(4) . . . . ?
B3_4 B6_4 B8_4 B7_4 100.3(4) . . . . ?
B4_4 B6_4 B8_4 B7_4 37.1(3) . . . . ?
B1_4 B6_4 B8_4 B9_4 100.9(4) . . . . ?
B3_4 B6_4 B8_4 B9_4 62.4(4) . . . . ?
B7_4 B6_4 B8_4 B9_4 -37.9(3) . . . . ?
B4_4 B6_4 B8_4 B9_4 -0.8(4) . . . . ?
B3_4 B6_4 B8_4 B1_4 -38.5(3) . . . . ?
B7_4 B6_4 B8_4 B1_4 -138.8(4) . . . . ?
B4_4 B6_4 B8_4 B1_4 -101.7(4) . . . . ?
C1_4 C2_4 B9_4 B5_4 2.0(4) . . . . ?
B8_4 C2_4 B9_4 B5_4 -103.7(4) . . . . ?
B1_4 C2_4 B9_4 B5_4 -67.3(5) . . . . ?
B10_4 C2_4 B9_4 B5_4 40.3(3) . . . . ?
C1_4 C2_4 B9_4 B10_4 -38.3(3) . . . . ?
B8_4 C2_4 B9_4 B10_4 -144.0(4) . . . . ?
B1_4 C2_4 B9_4 B10_4 -107.6(4) . . . . ?
C1_4 C2_4 B9_4 B7_4 65.3(4) . . . . ?
B8_4 C2_4 B9_4 B7_4 -40.4(4) . . . . ?
B1_4 C2_4 B9_4 B7_4 -4.0(5) . . . . ?
B10_4 C2_4 B9_4 B7_4 103.6(4) . . . . ?
C1_4 C2_4 B9_4 B8_4 105.7(4) . . . . ?
B1_4 C2_4 B9_4 B8_4 36.4(4) . . . . ?
B10_4 C2_4 B9_4 B8_4 144.0(4) . . . . ?
B10_4 B5_4 B9_4 C2_4 -40.0(3) . . . . ?
B4_4 B5_4 B9_4 C2_4 61.2(4) . . . . ?
B2_4 B5_4 B9_4 C2_4 -1.9(4) . . . . ?
B7_4 B5_4 B9_4 C2_4 97.8(4) . . . . ?
B4_4 B5_4 B9_4 B10_4 101.2(4) . . . . ?
B2_4 B5_4 B9_4 B10_4 38.1(3) . . . . ?
B7_4 B5_4 B9_4 B10_4 137.8(4) . . . . ?
B10_4 B5_4 B9_4 B7_4 -137.8(4) . . . . ?
B4_4 B5_4 B9_4 B7_4 -36.6(3) . . . . ?
B2_4 B5_4 B9_4 B7_4 -99.7(4) . . . . ?
B10_4 B5_4 B9_4 B8_4 -101.1(4) . . . . ?
B4_4 B5_4 B9_4 B8_4 0.1(4) . . . . ?
B2_4 B5_4 B9_4 B8_4 -63.0(4) . . . . ?
B7_4 B5_4 B9_4 B8_4 36.7(3) . . . . ?
B8_4 B7_4 B9_4 C2_4 39.8(3) . . . . ?
B4_4 B7_4 B9_4 C2_4 -62.1(5) . . . . ?
B6_4 B7_4 B9_4 C2_4 1.6(5) . . . . ?
B5_4 B7_4 B9_4 C2_4 -99.2(4) . . . . ?
B8_4 B7_4 B9_4 B5_4 139.1(4) . . . . ?
B4_4 B7_4 B9_4 B5_4 37.2(3) . . . . ?
B6_4 B7_4 B9_4 B5_4 100.8(4) . . . . ?
B8_4 B7_4 B9_4 B10_4 101.4(4) . . . . ?
B4_4 B7_4 B9_4 B10_4 -0.5(5) . . . . ?
B6_4 B7_4 B9_4 B10_4 63.2(5) . . . . ?
B5_4 B7_4 B9_4 B10_4 -37.7(3) . . . . ?
B4_4 B7_4 B9_4 B8_4 -101.9(4) . . . . ?
B6_4 B7_4 B9_4 B8_4 -38.2(4) . . . . ?
B5_4 B7_4 B9_4 B8_4 -139.1(4) . . . . ?
B7_4 B8_4 B9_4 C2_4 -133.1(4) . . . . ?
B1_4 B8_4 B9_4 C2_4 -32.6(3) . . . . ?
B6_4 B8_4 B9_4 C2_4 -95.2(4) . . . . ?
C2_4 B8_4 B9_4 B5_4 95.6(4) . . . . ?
B7_4 B8_4 B9_4 B5_4 -37.4(3) . . . . ?
B1_4 B8_4 B9_4 B5_4 63.0(4) . . . . ?
B6_4 B8_4 B9_4 B5_4 0.4(4) . . . . ?
C2_4 B8_4 B9_4 B10_4 32.2(3) . . . . ?
B7_4 B8_4 B9_4 B10_4 -100.8(4) . . . . ?
B1_4 B8_4 B9_4 B10_4 -0.4(5) . . . . ?
B6_4 B8_4 B9_4 B10_4 -63.0(4) . . . . ?
C2_4 B8_4 B9_4 B7_4 133.1(4) . . . . ?
B1_4 B8_4 B9_4 B7_4 100.4(4) . . . . ?
B6_4 B8_4 B9_4 B7_4 37.9(3) . . . . ?
B8_4 C2_4 B10_4 C1_4 -104.3(4) . . . . ?
B9_4 C2_4 B10_4 C1_4 -139.8(3) . . . . ?
B1_4 C2_4 B10_4 C1_4 -33.0(3) . . . . ?
C1_4 C2_4 B10_4 B5_4 99.4(4) . . . . ?
B8_4 C2_4 B10_4 B5_4 -4.9(5) . . . . ?
B9_4 C2_4 B10_4 B5_4 -40.5(3) . . . . ?
B1_4 C2_4 B10_4 B5_4 66.4(4) . . . . ?
C1_4 C2_4 B10_4 B9_4 139.8(3) . . . . ?
B8_4 C2_4 B10_4 B9_4 35.6(4) . . . . ?
B1_4 C2_4 B10_4 B9_4 106.9(4) . . . . ?
C1_4 C2_4 B10_4 B2_4 36.5(3) . . . . ?
B8_4 C2_4 B10_4 B2_4 -67.7(4) . . . . ?
B9_4 C2_4 B10_4 B2_4 -103.3(4) . . . . ?
B1_4 C2_4 B10_4 B2_4 3.6(4) . . . . ?
C3_4 C1_4 B10_4 C2_4 -107.5(4) . . . . ?
B2_4 C1_4 B10_4 C2_4 137.0(3) . . . . ?
B3_4 C1_4 B10_4 C2_4 99.7(4) . . . . ?
B1_4 C1_4 B10_4 C2_4 31.4(3) . . . . ?
C3_4 C1_4 B10_4 B5_4 155.3(4) . . . . ?
C2_4 C1_4 B10_4 B5_4 -97.2(4) . . . . ?
B2_4 C1_4 B10_4 B5_4 39.9(4) . . . . ?
B3_4 C1_4 B10_4 B5_4 2.5(5) . . . . ?
B1_4 C1_4 B10_4 B5_4 -65.8(4) . . . . ?
C3_4 C1_4 B10_4 B9_4 -142.1(4) . . . . ?
C2_4 C1_4 B10_4 B9_4 -34.6(3) . . . . ?
B2_4 C1_4 B10_4 B9_4 102.5(4) . . . . ?
B3_4 C1_4 B10_4 B9_4 65.1(4) . . . . ?
B1_4 C1_4 B10_4 B9_4 -3.2(4) . . . . ?
C3_4 C1_4 B10_4 B2_4 115.4(4) . . . . ?
C2_4 C1_4 B10_4 B2_4 -137.0(3) . . . . ?
B3_4 C1_4 B10_4 B2_4 -37.3(4) . . . . ?
B1_4 C1_4 B10_4 B2_4 -105.6(4) . . . . ?
B9_4 B5_4 B10_4 C2_4 39.5(3) . . . . ?
B4_4 B5_4 B10_4 C2_4 -60.2(5) . . . . ?
B2_4 B5_4 B10_4 C2_4 -97.7(4) . . . . ?
B7_4 B5_4 B10_4 C2_4 2.2(5) . . . . ?
B9_4 B5_4 B10_4 C1_4 98.6(4) . . . . ?
B4_4 B5_4 B10_4 C1_4 -1.0(5) . . . . ?
B2_4 B5_4 B10_4 C1_4 -38.6(3) . . . . ?
B7_4 B5_4 B10_4 C1_4 61.3(5) . . . . ?
B4_4 B5_4 B10_4 B9_4 -99.7(4) . . . . ?
B2_4 B5_4 B10_4 B9_4 -137.2(4) . . . . ?
B7_4 B5_4 B10_4 B9_4 -37.3(4) . . . . ?
B9_4 B5_4 B10_4 B2_4 137.2(4) . . . . ?
B4_4 B5_4 B10_4 B2_4 37.5(4) . . . . ?
B7_4 B5_4 B10_4 B2_4 99.9(4) . . . . ?
B5_4 B9_4 B10_4 C2_4 -133.5(4) . . . . ?
B7_4 B9_4 B10_4 C2_4 -95.2(4) . . . . ?
B8_4 B9_4 B10_4 C2_4 -32.0(3) . . . . ?
C2_4 B9_4 B10_4 C1_4 34.0(3) . . . . ?
B5_4 B9_4 B10_4 C1_4 -99.5(4) . . . . ?
B7_4 B9_4 B10_4 C1_4 -61.1(4) . . . . ?
B8_4 B9_4 B10_4 C1_4 2.1(4) . . . . ?
C2_4 B9_4 B10_4 B5_4 133.5(4) . . . . ?
B7_4 B9_4 B10_4 B5_4 38.4(4) . . . . ?
B8_4 B9_4 B10_4 B5_4 101.6(4) . . . . ?
C2_4 B9_4 B10_4 B2_4 94.9(4) . . . . ?
B5_4 B9_4 B10_4 B2_4 -38.7(3) . . . . ?
B7_4 B9_4 B10_4 B2_4 -0.3(5) . . . . ?
B8_4 B9_4 B10_4 B2_4 62.9(4) . . . . ?
C1_4 B2_4 B10_4 C2_4 -36.0(3) . . . . ?
B3_4 B2_4 B10_4 C2_4 -1.6(4) . . . . ?
B4_4 B2_4 B10_4 C2_4 61.5(4) . . . . ?
B5_4 B2_4 B10_4 C2_4 99.0(4) . . . . ?
B3_4 B2_4 B10_4 C1_4 34.4(3) . . . . ?
B4_4 B2_4 B10_4 C1_4 97.5(4) . . . . ?
B5_4 B2_4 B10_4 C1_4 135.0(4) . . . . ?
C1_4 B2_4 B10_4 B5_4 -135.0(4) . . . . ?
B3_4 B2_4 B10_4 B5_4 -100.5(4) . . . . ?
B4_4 B2_4 B10_4 B5_4 -37.4(3) . . . . ?
C1_4 B2_4 B10_4 B9_4 -96.6(4) . . . . ?
B3_4 B2_4 B10_4 B9_4 -62.2(4) . . . . ?
B4_4 B2_4 B10_4 B9_4 0.9(5) . . . . ?
B5_4 B2_4 B10_4 B9_4 38.4(3) . . . . ?
